data_1576215
loop_
_publ_author_name
'Zhang, Shiming'
'Zhao, Guoxiang'
'Yan, Yayu'
'Li, Qiao-Hong'
'Zhang, Hai-Xia'
'Wu, Xin'
'Zhang, Jian'

_publ_section_title
;
 A bioinspired polyoxo-titanium cluster for efficient photocatalytic
 CO<sub>2</sub> reduction assisted by hydrogen bonding.
;
_journal_issue 3
_journal_name_full 'Materials horizons'
_journal_page_first 1313
_journal_page_last 1319
_journal_paper_doi 10.1039/d5mh01657f
_journal_volume 13
_journal_year 2026
_chemical_formula_moiety 'C76 H119 Co2 N3 O32 P6 Ti6'
_chemical_formula_sum 'C76 H117 Co2 N3 O32 P6 Ti6'
_chemical_formula_weight 2175.80
_space_group_crystal_system triclinic
_space_group_IT_number 2
_space_group_name_Hall '-P 1'
_space_group_name_H-M_alt 'P -1'
_atom_sites_solution_hydrogens mixed
_audit_creation_date 2025-06-29
_audit_creation_method
;
Olex2 1.5-beta
(compiled 2022.04.07 svn.rca3783a0 for OlexSys, GUI svn.r6498)
;
_audit_update_record
;
2025-06-29 deposited with the CCDC.	2025-10-31 downloaded from the CCDC.
;
_cell_angle_alpha 82.8490(10)
_cell_angle_beta 70.8910(10)
_cell_angle_gamma 61.1800(10)
_cell_formula_units_Z 5
_cell_length_a 23.40800(10)
_cell_length_b 23.7025(2)
_cell_length_c 26.6242(2)
_cell_measurement_reflns_used 63914
_cell_measurement_temperature 120.0(2)
_cell_measurement_theta_max 54.8660
_cell_measurement_theta_min 2.1000
_cell_volume 12219.1(2)
_computing_cell_refinement 'CrysAlisPro 1.171.42.85a (Rigaku OD, 2023)'
_computing_data_collection 'CrysAlisPro 1.171.42.85a (Rigaku OD, 2023)'
_computing_data_reduction 'CrysAlisPro 1.171.42.85a (Rigaku OD, 2023)'
_computing_molecular_graphics 'Olex2 1.5-beta (Dolomanov et al., 2009)'
_computing_publication_material 'Olex2 1.5-beta (Dolomanov et al., 2009)'
_computing_structure_refinement 'SHELXL 2018/3 (Sheldrick, 2015)'
_computing_structure_solution 'SHELXT 2018/2 (Sheldrick, 2018)'
_diffrn_ambient_environment N~2~
_diffrn_ambient_temperature 120.0(2)
_diffrn_detector 'Hybrid Pixel Array Detector'
_diffrn_detector_area_resol_mean 10.0000
_diffrn_detector_type HyPix
_diffrn_measured_fraction_theta_full 0.995
_diffrn_measured_fraction_theta_max 0.995
_diffrn_measurement_details
;
List of Runs (angles in degrees, time in seconds):

  # Type    Start    End  Width  t~exp~   \w     \q     \k     \f   Frames
#--------------------------------------------------------------------------
  1  \w    -97.00 -62.00   0.50    0.50    --  -67.61 125.00 120.00   70
  2  \w   -115.00 -24.00   0.50    0.50    --  -67.61 131.00  64.00  182
  3  \w   -111.00 -65.00   0.50    0.50    --  -67.61 138.00-120.00   92
  4  \w   -110.00 -74.00   0.50    0.50    --  -67.61 125.00-180.00   72
  5  \w    -57.00 -31.00   0.50    0.50    --  -67.61 125.00-180.00   52
  6  \w    -14.00  72.00   0.50    0.25    --   -1.09  57.00-120.00  172
  7  \w    -95.00   7.00   0.50    0.50    --  -67.61  77.00  60.00  204
  8  \w    -58.00 -21.00   0.50    0.50    --  -67.61 125.00 120.00   74
  9  \w   -128.00 -45.00   0.50    0.50    --  -67.61 -57.00-150.00  166
 10  \w    -26.00  19.00   0.50    0.25    --   -1.09 -38.00  90.00   90
 11  \w    -78.00 -35.00   0.50    0.25    --   -1.09 -38.00  90.00   86
 12  \w   -130.00-105.00   0.50    0.50    --  -67.61-138.00 178.00   50
 13  \w   -138.00 -79.00   0.50    0.50    --  -67.61-125.00  60.00  118
 14  \w   -133.00-107.00   0.50    0.50    --  -67.61-125.00  30.00   52
 15  \w   -132.00-107.00   0.50    0.50    --  -67.61-131.00  -6.00   50
 16  \w   -141.00 -88.00   0.50    0.50    --  -67.61 -99.00-150.00  106
 17  \w     -2.00  23.00   0.50    0.25    --   -1.09 -99.00  90.00   50
 18  \w     50.00  76.00   0.50    0.50    --   65.42-138.00 178.00   52
 19  \w     26.00  91.00   0.50    0.50    --   65.42-131.00  -6.00  130
 20  \w     -9.00  87.00   0.50    0.50    --   65.42 -57.00 150.00  192
 21  \w     67.00 139.00   0.50    0.50    --   65.42  57.00  90.00  144
 22  \w     43.00 139.00   0.50    0.50    --   65.42  57.00  60.00  192
 23  \w     59.00  93.00   0.50    0.50    --   65.42  57.00  30.00   68
 24  \w     80.00 136.00   0.50    0.50    --   65.42 125.00  90.00  112
 25  \w     86.00 112.00   0.50    0.50    --   65.42 131.00  64.00   52
;
_diffrn_measurement_device 'four-circle diffractometer'
_diffrn_measurement_device_type 'ROD, Synergy Custom system, HyPix'
_diffrn_measurement_method '\w scans'
_diffrn_orient_matrix_type 'CrysAlisPro convention (1999,Acta A55,543-557)'
_diffrn_orient_matrix_UB_11 -0.0221905000
_diffrn_orient_matrix_UB_12 0.0314396000
_diffrn_orient_matrix_UB_13 0.0465028000
_diffrn_orient_matrix_UB_21 -0.0003642000
_diffrn_orient_matrix_UB_22 -0.0520399000
_diffrn_orient_matrix_UB_23 0.0259666000
_diffrn_orient_matrix_UB_31 0.0649379000
_diffrn_orient_matrix_UB_32 -0.0216532000
_diffrn_orient_matrix_UB_33 -0.0012794000
_diffrn_radiation_monochromator mirror
_diffrn_radiation_probe x-ray
_diffrn_radiation_type 'Ga K\a'
_diffrn_radiation_wavelength 1.3405
_diffrn_reflns_av_R_equivalents 0.0297
_diffrn_reflns_av_unetI/netI 0.0340
_diffrn_reflns_Laue_measured_fraction_full 0.995
_diffrn_reflns_Laue_measured_fraction_max 0.995
_diffrn_reflns_limit_h_max 27
_diffrn_reflns_limit_h_min -26
_diffrn_reflns_limit_k_max 28
_diffrn_reflns_limit_k_min -27
_diffrn_reflns_limit_l_max 31
_diffrn_reflns_limit_l_min -31
_diffrn_reflns_number 142575
_diffrn_reflns_point_group_measured_fraction_full 0.995
_diffrn_reflns_point_group_measured_fraction_max 0.995
_diffrn_reflns_theta_full 52.932
_diffrn_reflns_theta_max 52.932
_diffrn_reflns_theta_min 2.088
_diffrn_source 'micro-focus metaljet'
_exptl_absorpt_coefficient_mu 5.551
_exptl_absorpt_correction_T_max 1.00000
_exptl_absorpt_correction_T_min 0.73145
_exptl_absorpt_correction_type multi-scan
_exptl_absorpt_process_details
;
CrysAlisPro 1.171.42.85a (Rigaku Oxford Diffraction, 2023)
Empirical absorption correction using spherical harmonics,
implemented in SCALE3 ABSPACK scaling algorithm.
;
_exptl_crystal_colour 'light blue'
_exptl_crystal_colour_modifier light
_exptl_crystal_colour_primary blue
_exptl_crystal_density_diffrn 1.478
_exptl_crystal_description block
_exptl_crystal_F_000 5630
_exptl_crystal_size_max 0.3
_exptl_crystal_size_mid 0.1
_exptl_crystal_size_min 0.1
_refine_diff_density_max 1.166
_refine_diff_density_min -1.052
_refine_diff_density_rms 0.087
_refine_ls_extinction_method none
_refine_ls_goodness_of_fit_ref 1.046
_refine_ls_hydrogen_treatment constr
_refine_ls_matrix_type fullcycle
_refine_ls_number_parameters 3365
_refine_ls_number_reflns 42958
_refine_ls_number_restraints 2877
_refine_ls_restrained_S_all 6.029
_refine_ls_R_factor_all 0.0757
_refine_ls_R_factor_gt 0.0609
_refine_ls_shift/su_max 0.000
_refine_ls_shift/su_mean 0.000
_refine_ls_structure_factor_coef Fsqd
_refine_ls_weighting_details 'w=1/[\s^2^(Fo^2^)+(0.0758P)^2^+35.3941P] where P=(Fo^2^+2Fc^2^)/3'
_refine_ls_weighting_scheme calc
_refine_ls_wR_factor_gt 0.1558
_refine_ls_wR_factor_ref 0.1649
_reflns_Friedel_coverage 0.000
_reflns_number_gt 34710
_reflns_number_total 42958
_reflns_threshold_expression 'I > 2\s(I)'
_cod_data_source_file d5mh01657f2.cif
_cod_data_source_block NH2-BQTiCo
_cod_depositor_comments 'Adding full bibliography for 1576215--1576217.cif.'
_cod_original_cell_volume 12219.14(19)
_cod_database_code 1576215
_shelx_shelxl_version_number 2018/3
_chemical_oxdiff_formula 'C H O N P Ti Co'
_shelx_space_group_comment
;
The symmetry employed for this shelxl refinement is uniquely defined
by the following loop, which should always be used as a source of
symmetry information in preference to the above space-group names.
They are only intended as comments.
;
_shelx_estimated_absorpt_t_max 0.607
_shelx_estimated_absorpt_t_min 0.287
_olex2_refinement_description
;
1. Restrained distances
 C1J-C1I = C97-C17A = C21A-C97 = C27-C201 = C27-C45A
 1.54 with sigma of 0.02
 C89A-C198 = C69A-C13A = C13A-C199 = C198-C1E
 1.54 with sigma of 0.02
 C91A-C81A = C81A-C79A = C23A-C202 = C202-C1H
 1.54 with sigma of 0.02
 C198-O2 = C13A-O55
 1.25 with sigma of 0.02
 O39A-C81A = C202-O79
 1.25 with sigma of 0.02
 C81-C91
 1.54 with sigma of 0.02
 C81-C79
 1.54 with sigma of 0.02
 C1C-C193
 1.54 with sigma of 0.02
 C1C-C19A = C179-C125 = C125-C19_$1 = C1F-C200 = C77A-C200
 1.54 with sigma of 0.02
 C200-O75 = C1J-O56
 1.25 with sigma of 0.02
 C69A-C199
 2.4 with sigma of 0.02
 C196-C128
 1.54 with sigma of 0.02
 C83-C165
 1.54 with sigma of 0.02
 C165-C83
 1.54 with sigma of 0.02
 C1C-C193 \\sim C179-C125 \\sim C1C-C19A \\sim C19_$1-C125
 with sigma of 0.02
2. Uiso/Uaniso restraints and constraints
All non-hydrogen atoms have similar U: within 2A with sigma of 0.01 and sigma
for terminal atoms of 0.02 within 2A
Uanis(C69A) \\sim Ueq: with sigma of 0.01 and sigma for terminal atoms of 0.02
3. Others
 1*[Sof(H34)+Sof(N5A)+Sof(H5AA)+Sof(H5AB)]+1*[Sof(H6)+Sof(N5B)+Sof(H5BA)+
 Sof(H5BB)]+1*[Sof(H52)+Sof(N5)+Sof(H5D)+Sof(H5E)]=1 with esd of 0
 1*[Sof(H28)+Sof(N3A)+Sof(H3AA)+Sof(H3AB)]+1*[Sof(H20)+Sof(N3B)+Sof(H3BA)+
 Sof(H3BB)]+1*[Sof(H14)+Sof(N3)+Sof(H3A)+Sof(H3B)]=1 with esd of 0
 Sof(C187)=Sof(H18M)=Sof(H18N)=Sof(H18O)=Sof(C1A)=Sof(H1A)=Sof(C1B)=Sof(H1BA)=
 Sof(H1BB)=Sof(H1BC)=1-FVAR(1)
 Sof(C190)=Sof(H190)=Sof(C189)=Sof(H18J)=Sof(H18K)=Sof(H18L)=Sof(C191)=
 Sof(H19A)=Sof(H19B)=Sof(H19C)=FVAR(1)
 Sof(H14A)=Sof(C43A)=Sof(H43D)=Sof(H43E)=Sof(H43F)=Sof(C192)=Sof(H19D)=
 Sof(H19E)=Sof(H19F)=1-FVAR(2)
 Sof(H146)=Sof(C43)=Sof(H43A)=Sof(H43B)=Sof(H43C)=Sof(C177)=Sof(H17G)=
 Sof(H17H)=Sof(H17I)=FVAR(2)
 Sof(C19A)=Sof(H19Y)=Sof(H)=Sof(HA)=Sof(C193)=Sof(H19Z)=Sof(HB)=Sof(HC)=
 Sof(C1C)=Sof(H1C)=1-FVAR(3)
 Sof(C125)=Sof(H125)=Sof(C19)=Sof(H19V)=Sof(H19W)=Sof(H19X)=Sof(C179)=
 Sof(H17S)=Sof(H17T)=Sof(H17U)=FVAR(3)
 Sof(H34)=1-FVAR(4)
 Sof(N5A)=Sof(H5AA)=Sof(H5AB)=FVAR(4)
 Sof(H6)=1-FVAR(5)
 Sof(N5B)=Sof(H5BA)=Sof(H5BB)=FVAR(5)
 Sof(H52)=1-FVAR(6)
 Sof(N5)=Sof(H5D)=Sof(H5E)=FVAR(6)
 Sof(H28)=1-FVAR(7)
 Sof(N3A)=Sof(H3AA)=Sof(H3AB)=FVAR(7)
 Sof(H14)=1-FVAR(8)
 Sof(N3)=Sof(H3A)=Sof(H3B)=FVAR(8)
 Sof(H20)=1-FVAR(9)
 Sof(N3B)=Sof(H3BA)=Sof(H3BB)=FVAR(9)
 Sof(C81A)=Sof(H81A)=Sof(C91A)=Sof(H91D)=Sof(H91E)=Sof(H91F)=Sof(C79A)=
 Sof(H79D)=Sof(H79E)=Sof(H79F)=Sof(O39A)=1-FVAR(10)
 Sof(O39)=Sof(C79)=Sof(H79A)=Sof(H79B)=Sof(H79C)=Sof(C81)=Sof(H81)=Sof(C91)=
 Sof(H91A)=Sof(H91B)=Sof(H91C)=FVAR(10)
 Sof(H10A)=Sof(C194)=Sof(H19G)=Sof(H19H)=Sof(H19I)=Sof(C35A)=Sof(H35D)=
 Sof(H35E)=Sof(H35F)=1-FVAR(11)
 Sof(H108)=Sof(C35)=Sof(H35A)=Sof(H35B)=Sof(H35C)=Sof(C153)=Sof(H15A)=
 Sof(H15B)=Sof(H15C)=FVAR(11)
 Sof(H13A)=Sof(C195)=Sof(H19J)=Sof(H19K)=Sof(H19L)=Sof(C1D)=Sof(H1DA)=
 Sof(H1DB)=Sof(H1DC)=1-FVAR(12)
 Sof(H134)=Sof(C157)=Sof(H15D)=Sof(H15E)=Sof(H15F)=Sof(C151)=Sof(H15G)=
 Sof(H15H)=Sof(H15I)=FVAR(12)
 Sof(H12D)=Sof(C196)=Sof(H19M)=Sof(H19N)=Sof(H19O)=Sof(C33A)=Sof(H33D)=
 Sof(H33E)=Sof(H33F)=1-FVAR(13)
 Sof(H128)=Sof(C33)=Sof(H33A)=Sof(H33B)=Sof(H33C)=Sof(C171)=Sof(H17M)=
 Sof(H17N)=Sof(H17O)=FVAR(13)
 Sof(C197)=Sof(H19P)=Sof(H19Q)=Sof(H19R)=Sof(C29A)=Sof(H29D)=Sof(H29E)=
 Sof(H29F)=Sof(C93A)=Sof(H93A)=1-FVAR(14)
 Sof(C29)=Sof(H29A)=Sof(H29B)=Sof(H29C)=Sof(C149)=Sof(H14H)=Sof(H14I)=
 Sof(H14J)=Sof(C93)=Sof(H93)=FVAR(14)
 Sof(C89A)=Sof(H89D)=Sof(H89E)=Sof(H89F)=Sof(C198)=Sof(H198)=Sof(C1E)=
 Sof(H1EA)=Sof(H1EB)=Sof(H1EC)=1-FVAR(15)
 Sof(C135)=Sof(H135)=Sof(C143)=Sof(H14B)=Sof(H14C)=Sof(H14D)=Sof(C89)=
 Sof(H89A)=Sof(H89B)=Sof(H89C)=FVAR(15)
 Sof(C199)=Sof(H19S)=Sof(H19T)=Sof(H19U)=Sof(C69A)=Sof(H69D)=Sof(H69E)=
 Sof(H69F)=Sof(C13A)=Sof(H13E)=1-FVAR(16)
 Sof(C13)=Sof(H13)=Sof(C69)=Sof(H69A)=Sof(H69B)=Sof(H69C)=Sof(C167)=Sof(H16P)=
 Sof(H16Q)=Sof(H16R)=FVAR(16)
 Sof(C77A)=Sof(H77D)=Sof(H77E)=Sof(H77F)=Sof(C200)=Sof(H200)=Sof(C1F)=
 Sof(H1FA)=Sof(H1FB)=Sof(H1FC)=1-FVAR(17)
 Sof(C127)=Sof(H127)=Sof(C77)=Sof(H77A)=Sof(H77B)=Sof(H77C)=Sof(C155)=
 Sof(H15J)=Sof(H15K)=Sof(H15L)=FVAR(17)
 Sof(C23A)=Sof(H23D)=Sof(H23E)=Sof(H23F)=Sof(C202)=Sof(H202)=Sof(C1H)=
 Sof(H1HA)=Sof(H1HB)=Sof(H1HC)=1-FVAR(18)
 Sof(C183)=Sof(H183)=Sof(C23)=Sof(H23A)=Sof(H23B)=Sof(H23C)=Sof(C185)=
 Sof(H18G)=Sof(H18H)=Sof(H18I)=FVAR(18)
 Sof(C80A)=Sof(H80A)=Sof(C82A)=Sof(H82A)=Sof(C84A)=Sof(H84A)=Sof(C86A)=
 Sof(H86A)=Sof(C76A)=Sof(C78A)=Sof(H78A)=1-FVAR(19)
 Sof(C76)=Sof(C78)=Sof(H78)=Sof(C80)=Sof(H80)=Sof(C82)=Sof(H82)=Sof(C84)=
 Sof(H84)=Sof(C86)=Sof(H86)=FVAR(19)
 Sof(C203)=Sof(H20A)=Sof(H20B)=Sof(H20C)=Sof(C1I)=Sof(H1IA)=Sof(H1IB)=
 Sof(H1IC)=Sof(C1J)=Sof(H1J)=1-FVAR(20)
 Sof(C117)=Sof(H117)=Sof(C173)=Sof(H17D)=Sof(H17E)=Sof(H17F)=Sof(C181)=
 Sof(H18D)=Sof(H18E)=Sof(H18F)=FVAR(20)
 Sof(H97A)=Sof(C21A)=Sof(H21D)=Sof(H21E)=Sof(H21F)=Sof(C17A)=Sof(H17J)=
 Sof(H17K)=Sof(H17L)=1-FVAR(21)
 Sof(H97)=Sof(C17)=Sof(H17A)=Sof(H17B)=Sof(H17C)=Sof(C21)=Sof(H21A)=Sof(H21B)=
 Sof(H21C)=FVAR(21)
 Sof(H27A)=Sof(C45A)=Sof(H45D)=Sof(H45E)=Sof(H45F)=Sof(C201)=Sof(H20D)=
 Sof(H20E)=Sof(H20F)=1-FVAR(22)
 Sof(H27)=Sof(C175)=Sof(H17P)=Sof(H17Q)=Sof(H17R)=Sof(C45)=Sof(H45A)=Sof(H45B)=
 Sof(H45C)=FVAR(22)
 Fixed Sof: H46(0.7) H74(0.8) N7(0.3) H7A(0.3) H7B(0.3) N7A(0.2) H7AA(0.2)
 H7AB(0.2)
4.a Riding coordinates:
 C135(H135), C198(H198)
4.b Ternary CH refined with riding coordinates:
 C70(H70), C72(H72), C108(H108), C108(H10A), C128(H128), C128(H12D),
 C146(H146), C146(H14A), C150(H150), C152(H152), C186(H186), C3(H3), C97(H97),
 C97(H97A), C103(H103), C13(H13), C107(H107), C27(H27), C27(H27A), C109(H109),
 C115(H115), C117(H117), C61(H61), C125(H125), C127(H127), C139(H139), C75(H75),
  C159(H159), C81(H81), C83(H83), C183(H183), C93(H93), C190(H190), C1A(H1A),
 C134(H134), C134(H13A), C1C(H1C), C81A(H81A), C93A(H93A), C13A(H13E),
 C200(H200), C202(H202), C1J(H1J)
4.c Aromatic/amide H refined with riding coordinates:
 C1(H1), C4(H4), C6(H6), C10(H10), C14(H14), C16(H16), C20(H20), C22(H22),
 C28(H28), C30(H30), C34(H34), C36(H36), C40(H40), C42(H42), C44(H44), C46(H46),
  C48(H48), C52(H52), C54(H54), C62(H62), C66(H66), C68(H68), C74(H74),
 C78(H78), C80(H80), C82(H82), C84(H84), C86(H86), C90(H90), C92(H92), C94(H94),
  C96(H96), C100(H100), C104(H104), C110(H110), C112(H112), C114(H114),
 C116(H116), C118(H118), C120(H120), C122(H122), C124(H124), C126(H126),
 C130(H130), C132(H132), C136(H136), C138(H138), C140(H140), C142(H142),
 C144(H144), C148(H148), C154(H154), C156(H156), C158(H158), C160(H160),
 C164(H164), C168(H168), C170(H170), C172(H172), C174(H174), C176(H176),
 C178(H178), C182(H182), C184(H184), C188(H188), C47(H47), C95(H95), C101(H101),
  C51(H51), C105(H105), C53(H53), C55(H55), C111(H111), C7(H7), C113(H113),
 C57(H57), C59(H59), C119(H119), C15(H15), C31(H31), C2(H2), C131(H131),
 C67(H67), C37(H37), C41(H41), C80A(H80A), C82A(H82A), C84A(H84A), C86A(H86A),
 C78A(H78A)
4.d Fitted hexagon refined as free rotating group:
 C76(C78,C80,C82,C84,C86), C80A(C82A,C84A,C86A,C76A,C78A)
4.e X=CH2 refined with riding coordinates:
 N3(H3A,H3B), N7(H7A,H7B), N5(H5D,H5E), N5A(H5AA,H5AB), N5B(H5BA,H5BB),
 N3A(H3AA,H3AB), N3B(H3BA,H3BB), N7A(H7AA,H7AB)
4.f Idealised Me refined as rotating group:
 C102(H10B,H10C,H10D), C106(H10E,H10F,H10G), C162(H16D,H16E,H16F), C166(H16G,
 H16H,H16I), C180(H18A,H18B,H18C), C49(H49A,H49B,H49C), C99(H99A,H99B,H99C),
 C25(H25A,H25B,H25C), C29(H29A,H29B,H29C), C121(H12E,H12F,H12G), C123(H12H,H12I,
 H12J), C63(H63A,H63B,H63C), C129(H12A,H12B,H12C), C65(H65A,H65B,H65C),
 C33(H33A,H33B,H33C), C133(H13F,H13G,H13H), C17(H17A,H17B,H17C), C137(H13B,H13C,
 H13D), C69(H69A,H69B,H69C), C35(H35A,H35B,H35C), C141(H14K,H14L,H14M),
 C71(H71A,H71B,H71C), C143(H14B,H14C,H14D), C9(H9A,H9B,H9C), C145(H14N,H14O,
 H14P), C73(H73A,H73B,H73C), C147(H14E,H14F,H14G), C149(H14H,H14I,H14J),
 C19(H19V,H19W,H19X), C153(H15A,H15B,H15C), C77(H77A,H77B,H77C), C155(H15J,H15K,
 H15L), C39(H39A,H39B,H39C), C79(H79A,H79B,H79C), C5(H5A,H5B,H5C), C161(H16A,
 H16B,H16C), C163(H16J,H16K,H16L), C165(H16M,H16N,H16O), C167(H16P,H16Q,H16R),
 C21(H21A,H21B,H21C), C169(H16S,H16T,H16U), C85(H85A,H85B,H85C), C171(H17M,H17N,
 H17O), C43(H43A,H43B,H43C), C173(H17D,H17E,H17F), C87(H87A,H87B,H87C),
 C175(H17P,H17Q,H17R), C11(H11A,H11B,H11C), C177(H17G,H17H,H17I), C89(H89A,H89B,
 H89C), C179(H17S,H17T,H17U), C45(H45A,H45B,H45C), C181(H18D,H18E,H18F),
 C91(H91A,H91B,H91C), C23(H23A,H23B,H23C), C185(H18G,H18H,H18I), C189(H18J,H18K,
 H18L), C191(H19A,H19B,H19C), C187(H18M,H18N,H18O), C1B(H1BA,H1BB,H1BC),
 C157(H15D,H15E,H15F), C151(H15G,H15H,H15I), C43A(H43D,H43E,H43F), C192(H19D,
 H19E,H19F), C19A(H19Y,H,HA), C193(H19Z,HB,HC), C91A(H91D,H91E,H91F), C79A(H79D,
 H79E,H79F), C194(H19G,H19H,H19I), C35A(H35D,H35E,H35F), C195(H19J,H19K,H19L),
 C1D(H1DA,H1DB,H1DC), C196(H19M,H19N,H19O), C33A(H33D,H33E,H33F), C197(H19P,
 H19Q,H19R), C29A(H29D,H29E,H29F), C89A(H89D,H89E,H89F), C1E(H1EA,H1EB,H1EC),
 C199(H19S,H19T,H19U), C69A(H69D,H69E,H69F), C77A(H77D,H77E,H77F), C1F(H1FA,
 H1FB,H1FC), C23A(H23D,H23E,H23F), C1H(H1HA,H1HB,H1HC), C203(H20A,H20B,H20C),
 C1I(H1IA,H1IB,H1IC), C21A(H21D,H21E,H21F), C17A(H17J,H17K,H17L), C45A(H45D,
 H45E,H45F), C201(H20D,H20E,H20F)
;
_smtbx_masks_void_probe_radius 1.2
_smtbx_masks_void_truncation_radius 1.2
_olex2_submission_special_instructions 'No special instructions were received'
_oxdiff_exptl_absorpt_empirical_details
;
Empirical correction (ABSPACK) includes:
- Absorption correction using spherical harmonics
- Frame scaling
;
_oxdiff_exptl_absorpt_empirical_full_max 1.776
_oxdiff_exptl_absorpt_empirical_full_min 0.756

loop_
_space_group_symop_operation_xyz
'x, y, z'
'-x, -y, -z'

loop_
_atom_site_label
_atom_site_type_symbol
_atom_site_fract_x
_atom_site_fract_y
_atom_site_fract_z
_atom_site_U_iso_or_equiv
_atom_site_adp_type
_atom_site_occupancy
_atom_site_site_symmetry_order
_atom_site_calc_flag
_atom_site_refinement_flags_posn
_atom_site_refinement_flags_adp
_atom_site_refinement_flags_occupancy
_atom_site_disorder_assembly
_atom_site_disorder_group
Co1 Co 0.336230 0.585420 0.772060 0.030 Uani 1 1 d . U . . .
Co4 Co 0.620580 0.633740 0.707630 0.029 Uani 1 1 d . U . . .
Co5 Co 0.640520 0.228280 0.850280 0.030 Uani 1 1 d . U . . .
Co3 Co 0.394350 0.130930 0.884980 0.031 Uani 1 1 d . U . . .
Co2 Co 0.379070 0.956340 0.495680 0.037 Uani 1 1 d . U . . .
Ti1 Ti 0.194070 0.999240 0.481100 0.029 Uani 1 1 d . U . . .
Ti4 Ti 0.739690 0.686140 0.585820 0.032 Uani 1 1 d . U . . .
Ti6 Ti 0.266950 0.066920 0.977270 0.032 Uani 1 1 d . U . . .
Ti8 Ti 0.332060 0.007930 0.861370 0.033 Uani 1 1 d . U . . .
Ti10 Ti 0.228130 0.914390 0.577270 0.034 Uani 1 1 d . U . . .
Ti12 Ti 0.215820 0.148540 0.885250 0.036 Uani 1 1 d . U . . .
Ti14 Ti 0.723790 0.732930 0.695830 0.036 Uani 1 1 d . U . . .
Ti15 Ti 0.819770 0.588520 0.658770 0.039 Uani 1 1 d . U . . .
Ti2 Ti 0.297310 0.853820 0.461650 0.039 Uani 1 1 d . U . . .
Ti9 Ti 0.693480 0.359760 0.863400 0.038 Uani 1 1 d . U . . .
Ti5 Ti 0.796600 0.263360 0.767140 0.039 Uani 1 1 d . U . . .
Ti11 Ti 0.800960 0.221150 0.880940 0.048 Uani 1 1 d . U . . .
Ti3 Ti 0.163940 0.620820 0.741500 0.053 Uani 1 1 d . U . . .
Ti13 Ti 0.253880 0.475290 0.756800 0.051 Uani 1 1 d . U . . .
Ti7 Ti 0.166840 0.572090 0.854550 0.056 Uani 1 1 d . U . . .
P1 P 0.233190 1.045800 0.564410 0.029 Uani 1 1 d . U . . .
P4 P 0.427550 -0.003920 0.926560 0.030 Uani 1 1 d . U . . .
P6 P 0.251690 0.207370 0.962260 0.031 Uani 1 1 d . U . . .
P8 P 0.592870 0.769240 0.664050 0.031 Uani 1 1 d . U . . .
P10 P 0.640100 0.339100 0.776420 0.032 Uani 1 1 d . U . . .
P12 P 0.735860 0.554140 0.608800 0.034 Uani 1 1 d . U . . .
P14 P 0.349760 0.118750 0.791120 0.036 Uani 1 1 d . U . . .
P15 P 0.337480 0.956490 0.395590 0.036 Uani 1 1 d . U . . .
P2 P 0.318040 0.551200 0.672450 0.033 Uani 1 1 d . U . . .
P9 P 0.711440 0.623490 0.772240 0.038 Uani 1 1 d . U . . .
P5 P 0.646730 0.274010 0.949950 0.038 Uani 1 1 d . U . . .
P11 P 0.321480 0.476430 0.841570 0.041 Uani 1 1 d . U . . .
P3 P 0.794390 0.133680 0.805740 0.041 Uani 1 1 d . U . . .
P13 P 0.388870 0.825180 0.535070 0.043 Uani 1 1 d . U . . .
P7 P 0.188070 0.694010 0.816300 0.051 Uani 1 1 d . U . . .
O1 O 0.364020 0.018620 0.976000 0.032 Uani 1 1 d . U . . .
O4 O 0.301150 0.089260 0.901840 0.031 Uani 1 1 d . U . . .
O6 O 0.272280 0.931530 0.503390 0.032 Uani 1 1 d . U . . .
O8 O 0.640340 0.745970 0.607090 0.034 Uani 1 1 d . U . . .
O10 O 0.255630 0.149910 0.997480 0.033 Uani 1 1 d . U . . .
O12 O 0.197710 1.060710 0.521250 0.030 Uani 1 1 d . U . . .
O14 O 0.727740 0.660090 0.661120 0.032 Uani 1 1 d . U . . .
O16 O 0.355870 0.571600 0.696350 0.035 Uani 1 1 d . U . . .
O18 O 0.610010 0.294320 0.800210 0.034 Uani 1 1 d . U . . .
O20 O 0.260640 1.005170 0.415500 0.033 Uani 1 1 d . U . . .
O22 O 0.225230 0.992250 0.599880 0.032 Uani 1 1 d . U . . .
O24 O 0.307560 1.030920 0.541930 0.034 Uani 1 1 d . U . . .
O26 O 0.627940 0.784690 0.696040 0.036 Uani 1 1 d . U . . .
O28 O 0.212320 0.217270 0.922710 0.035 Uani 1 1 d . U . . .
O30 O 0.146980 0.973370 0.552120 0.034 Uani 1 1 d . U . . .
O32 O 0.668860 0.567130 0.651600 0.034 Uani 1 1 d . U . . .
O34 O 0.449880 0.047480 0.909260 0.033 Uani 1 1 d . U . . .
O36 O 0.728740 0.612040 0.573370 0.035 Uani 1 1 d . U . . .
O38 O 0.567180 0.722240 0.691120 0.033 Uani 1 1 d . U . . .
O40 O 0.795360 0.532330 0.631960 0.040 Uani 1 1 d . U . . .
O42 O 0.715600 0.303460 0.742270 0.038 Uani 1 1 d . U . . .
O44 O 0.615560 0.245080 0.926400 0.037 Uani 1 1 d . U . . .
O46 O 0.228310 0.563800 0.780950 0.042 Uani 1 1 d . U . . .
O48 O 0.699230 0.693020 0.763460 0.040 Uani 1 1 d . U . . .
O50 O 0.321970 0.202010 0.934620 0.033 Uani 1 1 d . U . . .
O52 O 0.734120 0.267300 0.840190 0.035 Uani 1 1 d . U . . .
O54 O 0.415370 -0.027950 0.882030 0.033 Uani 1 1 d . U . . .
O56 O 0.756210 0.707420 0.518490 0.040 Uani 1 1 d D U . . .
O58 O 0.779580 0.575280 0.733480 0.041 Uani 1 1 d . U . . .
O60 O 0.359370 0.514820 0.819340 0.037 Uani 1 1 d . U . . .
O62 O 0.631250 0.382670 0.819760 0.038 Uani 1 1 d . U . . .
O64 O 0.390650 0.137580 0.812790 0.036 Uani 1 1 d . U . . .
O66 O 0.318860 0.488140 0.694050 0.043 Uani 1 1 d . U . . .
O68 O 0.751200 0.751050 0.618310 0.038 Uani 1 1 d . U . . .
O70 O 0.368450 0.047290 0.797730 0.037 Uani 1 1 d . U . . .
O72 O 0.244550 0.605300 0.679070 0.042 Uani 1 1 d . U . . .
O74 O 0.209170 0.918890 0.448260 0.039 Uani 1 1 d . U . . .
O76 O 0.271890 0.161100 0.815400 0.039 Uani 1 1 d . U . . .
O78 O 0.635070 0.340250 0.927840 0.041 Uani 1 1 d . U . . .
O80 O 0.346690 0.887540 0.401400 0.039 Uani 1 1 d . U . . .
O5 O 0.355680 -0.063460 0.828600 0.041 Uani 1 1 d . U . . .
O41 O 0.836200 0.623030 0.585300 0.041 Uani 1 1 d . U . . .
O21 O 0.118830 1.055920 0.465530 0.035 Uani 1 1 d . U . . .
O43 O 0.422250 0.868610 0.518490 0.044 Uani 1 1 d . U . . .
O11 O 0.651500 0.615660 0.770200 0.039 Uani 1 1 d . U . . .
O45 O 0.379160 0.968250 0.422160 0.040 Uani 1 1 d . U . . .
O23 O 0.322290 0.855480 0.580990 0.040 Uani 1 1 d . U . . .
O47 O 0.811460 0.175170 0.759990 0.042 Uani 1 1 d . U . . .
O3 O 0.238000 0.064020 0.853850 0.042 Uani 1 1 d . U . . .
O49 O 0.234040 0.050830 1.043660 0.041 Uani 1 1 d . U . . .
O25 O 0.285260 -0.008990 0.936500 0.039 Uani 1 1 d . U . . .
O51 O 0.816110 0.139940 0.852510 0.048 Uani 1 1 d . U . . .
O13 O 0.720570 0.147450 0.822160 0.041 Uani 1 1 d . U . . .
O53 O 0.180170 0.117620 0.956390 0.040 Uani 1 1 d . U . . .
O27 O 0.376340 0.805920 0.488020 0.046 Uani 1 1 d . U . . .
O55 O 0.766090 0.352680 0.795050 0.044 Uani 1 1 d D U . . .
N1 N 0.532770 0.621160 0.738870 0.031 Uani 1 1 d . U . . .
O7 O 0.821650 0.664650 0.683950 0.042 Uani 1 1 d . U . . .
N4 N 0.568670 0.197530 0.856620 0.034 Uani 1 1 d . U . . .
O57 O 0.722940 0.229110 0.943100 0.046 Uani 1 1 d . U . . .
O29 O 0.264120 0.671070 0.799320 0.044 Uani 1 1 d . U . . .
O59 O 0.239140 0.843090 0.534240 0.043 Uani 1 1 d . U . . .
O15 O 0.852300 0.262550 0.703380 0.049 Uani 1 1 d . U . . .
O61 O 0.188380 0.899210 0.642060 0.047 Uani 1 1 d . U . . .
N6 N 0.417850 0.602800 0.766020 0.033 Uani 1 1 d . U . . .
O31 O 0.320480 0.441110 0.797710 0.050 Uani 1 1 d . U . . .
O63 O 0.248060 0.518430 0.877480 0.047 Uani 1 1 d . U . . .
O2 O 0.863450 0.227060 0.809480 0.050 Uani 1 1 d D U . . .
O65 O 0.166170 0.654440 0.861620 0.054 Uani 1 1 d . U . . .
N8 N 0.470760 0.158340 0.869790 0.035 Uani 1 1 d . U . . .
O33 O 0.770070 0.314720 0.896350 0.053 Uani 1 1 d . U . . .
O67 O 0.660120 0.439740 0.885650 0.049 Uani 1 1 d . U . . .
O17 O 0.136670 0.200440 0.872600 0.049 Uani 1 1 d . U . . .
O69 O 0.162310 0.694710 0.769740 0.059 Uani 1 1 d . U . . .
O35 O 0.314380 0.787610 0.425180 0.055 Uani 1 1 d . U . . .
O71 O 0.724420 0.795460 0.724750 0.050 Uani 1 1 d . U . . .
N10 N 0.456260 0.978130 0.495490 0.036 Uani 1 1 d . U . . .
O9 O 0.178170 0.533040 0.725410 0.058 Uani 1 1 d . U . . .
O73 O 0.904700 0.528840 0.654040 0.059 Uani 1 1 d . U . . .
O37 O 0.181550 0.487620 0.827020 0.062 Uani 1 1 d . U . . .
O75 O 0.861440 0.182310 0.916200 0.064 Uani 1 1 d D U . . .
O19 O 0.100130 0.618730 0.813460 0.067 Uani 1 1 d . U . . .
C1 C 0.547990 -0.067710 0.954370 0.035 Uani 1 1 d . U . . .
H1 H 0.546483 -0.026865 0.953797 0.042 Uiso 1 1 calc R U . . .
O77 O 0.104980 0.667030 0.706470 0.078 Uani 1 1 d . U . . .
C4 C 0.510050 0.138960 0.902100 0.034 Uani 1 1 d . U . . .
H4 H 0.504242 0.111008 0.929851 0.041 Uiso 1 1 calc R U . . .
C6 C 0.558110 0.158430 0.896050 0.034 Uani 1 1 d . U . . .
H6 H 0.584524 0.144285 0.919909 0.041 Uiso 0.7895 1 calc R U P A 4
C8 C 0.518750 0.843310 0.660630 0.037 Uani 1 1 d . U . . .
C10 C 0.475170 0.664380 0.727960 0.036 Uani 1 1 d . U . . .
H10 H 0.473868 0.701967 0.709906 0.043 Uiso 1 1 calc R U . . .
C12 C 0.496570 -0.073100 0.942860 0.033 Uani 1 1 d . U . . .
C14 C 0.418400 0.655740 0.742130 0.038 Uani 1 1 d . U . . .
H14 H 0.378139 0.688250 0.734816 0.045 Uiso 0.6345 1 calc R U P B 2
O39 O 0.111370 0.568200 0.917210 0.059 Uani 0.578 1 d . U P C 1
C16 C 0.601180 -0.121900 0.966620 0.039 Uani 1 1 d . U . . .
H16 H 0.635772 -0.118012 0.974743 0.047 Uiso 1 1 calc R U . . .
O79 O 0.277240 0.398710 0.733240 0.068 Uani 1 1 d D U . . .
C18 C 0.187370 1.118650 0.605060 0.038 Uani 1 1 d . U . . .
C20 C 0.531540 0.569810 0.765740 0.038 Uani 1 1 d . U . . .
H20 H 0.570412 0.539195 0.775865 0.046 Uiso 0.6109 1 calc R U P D 4
C22 C 0.526410 0.401180 0.740900 0.040 Uani 1 1 d . U . . .
H22 H 0.505491 0.383175 0.770318 0.048 Uiso 1 1 calc R U . . .
C24 C 0.593390 0.388960 0.732300 0.038 Uani 1 1 d . U . . .
C26 C 0.361890 0.534720 0.602360 0.044 Uani 1 1 d . U . . .
C28 C 0.473790 0.560950 0.778940 0.039 Uani 1 1 d . U . . .
H28 H 0.474302 0.523979 0.797708 0.046 Uiso 0.7546 1 calc R U P E 1
C30 C 0.500210 -0.133440 0.943220 0.038 Uani 1 1 d . U . . .
H30 H 0.465532 -0.137677 0.935568 0.046 Uiso 1 1 calc R U . . .
C32 C 0.367470 0.415330 0.881280 0.047 Uani 1 1 d . U . . .
C34 C 0.531040 0.216070 0.824200 0.041 Uani 1 1 d . U . . .
H34 H 0.537656 0.243281 0.796024 0.050 Uiso 0.6969 1 calc R U P F 1
C36 C 0.465760 0.842370 0.648690 0.041 Uani 1 1 d . U . . .
H36 H 0.468672 0.802269 0.642640 0.049 Uiso 1 1 calc R U . . .
C38 C 0.372450 0.130620 0.721100 0.056 Uani 1 1 d . U . . .
C40 C 0.408570 0.899350 0.645490 0.048 Uani 1 1 d . U . . .
H40 H 0.372399 0.898186 0.637587 0.057 Uiso 1 1 calc R U . . .
C42 C 0.603900 -0.181240 0.967020 0.043 Uani 1 1 d . U . . .
H42 H 0.640123 -0.218130 0.975813 0.051 Uiso 1 1 calc R U . . .
C44 C 0.512840 0.902680 0.669380 0.047 Uani 1 1 d . U . . .
H44 H 0.548342 0.904324 0.677977 0.056 Uiso 1 1 calc R U . . .
C46 C 0.503630 0.943670 0.520250 0.046 Uani 1 1 d . U . . .
H46 H 0.507957 0.903678 0.534918 0.055 Uiso 0.7 1 calc R U P G 2
C48 C 0.490000 0.439320 0.706990 0.044 Uani 1 1 d . U . . .
H48 H 0.444358 0.447294 0.713134 0.052 Uiso 1 1 calc R U . . .
C50 C 0.369660 0.966130 0.325700 0.043 Uani 1 1 d . U . . .
C52 C 0.481460 0.196320 0.830600 0.043 Uani 1 1 d . U . . .
H52 H 0.455174 0.210226 0.806658 0.052 Uiso 0.5136 1 calc R U P H 2
C54 C 0.389830 0.473690 0.579830 0.053 Uani 1 1 d . U . . .
H54 H 0.386268 0.440005 0.601798 0.063 Uiso 1 1 calc R U . . .
C56 C 0.202670 0.277480 1.006580 0.040 Uani 1 1 d . U . . .
C58 C 0.720520 0.605170 0.837510 0.044 Uani 1 1 d . U . . .
C60 C 0.843640 0.051220 0.781060 0.050 Uani 1 1 d . U . . .
C62 C 0.404430 0.957590 0.653810 0.053 Uani 1 1 d . U . . .
H62 H 0.365575 0.996665 0.651241 0.064 Uiso 1 1 calc R U . . .
C64 C 0.446940 0.751480 0.558160 0.051 Uani 1 1 d . U . . .
C66 C 0.554100 -0.187460 0.954670 0.044 Uani 1 1 d . U . . .
H66 H 0.556869 -0.228706 0.954046 0.053 Uiso 1 1 calc R U . . .
C68 C 0.349930 0.366620 0.899390 0.053 Uani 1 1 d . U . . .
H68 H 0.312754 0.366536 0.892290 0.064 Uiso 1 1 calc R U . . .
C70 C 0.399540 -0.119640 0.794180 0.055 Uani 1 1 d . U . . .
H70 H 0.410231 -0.105694 0.756738 0.066 Uiso 1 1 calc R U . . .
C72 C 0.074430 1.004480 0.579810 0.039 Uani 1 1 d . U . . .
H72 H 0.049555 1.026064 0.553096 0.046 Uiso 1 1 calc R U . . .
C74 C 0.546440 0.967130 0.524240 0.049 Uani 1 1 d . U . . .
H74 H 0.579367 0.942259 0.542177 0.059 Uiso 0.8 1 calc R U P I 1
C76 C 0.754253 0.489157 0.567311 0.043 Uani 0.5383 1 d G U P J 1
C78 C 0.720989 0.502780 0.529220 0.044 Uani 0.5383 1 d G U P J 1
H78 H 0.689725 0.546005 0.524805 0.053 Uiso 0.5383 1 calc R U P J 1
C80 C 0.733469 0.453160 0.497590 0.051 Uani 0.5383 1 d G U P J 1
H80 H 0.710734 0.462471 0.471557 0.061 Uiso 0.5383 1 calc R U P J 1
C82 C 0.779213 0.389917 0.504049 0.057 Uani 0.5383 1 d G U P J 1
H82 H 0.787742 0.356004 0.482431 0.069 Uiso 0.5383 1 calc R U P J 1
C84 C 0.812477 0.376293 0.542140 0.069 Uani 0.5383 1 d G U P J 1
H84 H 0.843741 0.333068 0.546554 0.082 Uiso 0.5383 1 calc R U P J 1
C86 C 0.799998 0.425912 0.573771 0.060 Uani 0.5383 1 d G U P J 1
H86 H 0.822733 0.416601 0.599804 0.072 Uiso 0.5383 1 calc R U P J 1
C88 C 0.602780 0.286550 1.020290 0.049 Uani 1 1 d . U . . .
C90 C 0.444830 0.993610 0.252440 0.055 Uani 1 1 d . U . . .
H90 H 0.477353 1.009226 0.239924 0.066 Uiso 1 1 calc R U . . .
C92 C 0.519900 0.465640 0.664440 0.055 Uani 1 1 d . U . . .
H92 H 0.494469 0.492797 0.641760 0.066 Uiso 1 1 calc R U . . .
C94 C 0.387990 0.317330 0.928430 0.058 Uani 1 1 d . U . . .
H94 H 0.376038 0.284066 0.941602 0.069 Uiso 1 1 calc R U . . .
C96 C 0.417140 0.989580 0.306940 0.047 Uani 1 1 d . U . . .
H96 H 0.430572 1.002812 0.331428 0.057 Uiso 1 1 calc R U . . .
C98 C 0.147830 0.775950 0.841330 0.063 Uani 1 1 d . U . . .
C100 C 0.442060 0.317180 0.937730 0.058 Uani 1 1 d . U . . .
H100 H 0.467269 0.283629 0.957443 0.069 Uiso 1 1 calc R U . . .
C102 C 0.056800 1.055830 0.619500 0.050 Uani 1 1 d . U . . .
H10B H 0.007147 1.078095 0.636826 0.075 Uiso 1 1 calc R U . . .
H10C H 0.071790 1.086991 0.600803 0.075 Uiso 1 1 calc R U . . .
H10D H 0.080117 1.035452 0.646414 0.075 Uiso 1 1 calc R U . . .
C104 C 0.456310 0.959280 0.665800 0.057 Uani 1 1 d . U . . .
H104 H 0.453262 0.999508 0.671640 0.068 Uiso 1 1 calc R U . . .
C106 C 0.051890 0.954380 0.607270 0.057 Uani 1 1 d . U . . .
H10E H 0.075173 0.933215 0.634085 0.085 Uiso 1 1 calc R U . . .
H10F H 0.063912 0.922092 0.580746 0.085 Uiso 1 1 calc R U . . .
H10G H 0.002201 0.975863 0.624502 0.085 Uiso 1 1 calc R U . . .
C108 C 0.757940 0.806920 0.594420 0.052 Uani 1 1 d . U . . .
H108 H 0.785559 0.784107 0.558775 0.062 Uiso 0.4882 1 calc R U P K 1
H10A H 0.771856 0.816386 0.622775 0.062 Uiso 0.5118 1 calc R U P K 2
C110 C 0.422730 0.414200 0.891100 0.055 Uani 1 1 d . U . . .
H110 H 0.434699 0.447578 0.878567 0.066 Uiso 1 1 calc R U . . .
C112 C 0.815200 0.025520 0.759130 0.054 Uani 1 1 d . U . . .
H112 H 0.769269 0.051519 0.758755 0.065 Uiso 1 1 calc R U . . .
C114 C 0.768620 0.545960 0.847830 0.058 Uani 1 1 d . U . . .
H114 H 0.798034 0.514042 0.819885 0.069 Uiso 1 1 calc R U . . .
C116 C 0.679830 0.651600 0.878490 0.060 Uani 1 1 d . U . . .
H116 H 0.647596 0.693210 0.871679 0.072 Uiso 1 1 calc R U . . .
C118 C 0.423000 0.710730 0.587800 0.060 Uani 1 1 d . U . . .
H118 H 0.375908 0.722258 0.596332 0.073 Uiso 1 1 calc R U . . .
C120 C 0.623400 0.414430 0.688440 0.057 Uani 1 1 d . U . . .
H120 H 0.669465 0.405674 0.681399 0.068 Uiso 1 1 calc R U . . .
C122 C 0.425010 0.974850 0.216330 0.061 Uani 1 1 d . U . . .
H122 H 0.443202 0.978426 0.179235 0.073 Uiso 1 1 calc R U . . .
C124 C 0.460850 0.364510 0.919200 0.059 Uani 1 1 d . U . . .
H124 H 0.499090 0.363400 0.925416 0.070 Uiso 1 1 calc R U . . .
C126 C 0.140360 1.175040 0.590070 0.056 Uani 1 1 d . U . . .
H126 H 0.131248 1.175212 0.557789 0.067 Uiso 1 1 calc R U . . .
C128 C 0.224990 0.045090 1.099760 0.058 Uani 1 1 d D U . . .
H128 H 0.207262 0.013349 1.112735 0.070 Uiso 0.8398 1 calc R U P L 1
H12D H 0.262126 0.003487 1.106940 0.070 Uiso 0.1602 1 calc R U P L 2
C130 C 0.105730 1.232010 0.621160 0.059 Uani 1 1 d . U . . .
H130 H 0.073977 1.270402 0.609631 0.070 Uiso 1 1 calc R U . . .
C132 C 0.515840 0.735670 0.545260 0.063 Uani 1 1 d . U . . .
H132 H 0.533162 0.762730 0.524200 0.075 Uiso 1 1 calc R U . . .
C136 C 0.350810 0.946840 0.289120 0.054 Uani 1 1 d . U . . .
H136 H 0.318681 0.930750 0.301420 0.065 Uiso 1 1 calc R U . . .
C138 C 0.431840 0.136010 0.695580 0.076 Uani 1 1 d . U . . .
H138 H 0.457721 0.136172 0.716538 0.091 Uiso 1 1 calc R U . . .
C140 C 0.731350 0.579060 0.939470 0.064 Uani 1 1 d . U . . .
H140 H 0.733997 0.569402 0.974610 0.077 Uiso 1 1 calc R U . . .
C142 C 0.685540 0.638110 0.929470 0.070 Uani 1 1 d . U . . .
H142 H 0.657268 0.670367 0.957263 0.084 Uiso 1 1 calc R U . . .
C144 C 0.209060 0.275180 1.056040 0.059 Uani 1 1 d . U . . .
H144 H 0.238737 0.235675 1.067925 0.071 Uiso 1 1 calc R U . . .
C146 C 0.872390 0.664630 0.703740 0.051 Uani 1 1 d . U . . .
H146 H 0.913236 0.631280 0.677445 0.061 Uiso 0.4995 1 calc R U P M 1
H14A H 0.862688 0.709917 0.694511 0.061 Uiso 0.5005 1 calc R U P M 2
C148 C 0.172030 0.330850 1.089400 0.067 Uani 1 1 d . U . . .
H148 H 0.177815 0.328869 1.123380 0.081 Uiso 1 1 calc R U . . .
C150 C 0.108460 0.140270 0.986200 0.054 Uani 1 1 d . U . . .
H150 H 0.082481 0.156666 0.959775 0.065 Uiso 1 1 calc R U . . .
C152 C 0.059920 1.104610 0.453880 0.058 Uani 1 1 d . U . . .
H152 H 0.027872 1.087194 0.456111 0.070 Uiso 1 1 calc R U . . .
C154 C 0.774530 0.532480 0.898650 0.068 Uani 1 1 d . U . . .
H154 H 0.807951 0.491589 0.905468 0.082 Uiso 1 1 calc R U . . .
C156 C 0.369090 0.582520 0.569800 0.059 Uani 1 1 d . U . . .
H156 H 0.351872 0.624306 0.584379 0.071 Uiso 1 1 calc R U . . .
C158 C 0.335530 0.129810 0.691150 0.068 Uani 1 1 d . U . . .
H158 H 0.294384 0.127013 0.707680 0.082 Uiso 1 1 calc R U . . .
C160 C 0.559980 0.676310 0.565260 0.063 Uani 1 1 d . U . . .
H160 H 0.606874 0.664787 0.558063 0.076 Uiso 1 1 calc R U . . .
C162 C 0.465440 -0.156660 0.807780 0.073 Uani 1 1 d . U . . .
H16D H 0.455855 -0.170619 0.844443 0.110 Uiso 1 1 calc R U . . .
H16E H 0.486821 -0.128986 0.804306 0.110 Uiso 1 1 calc R U . . .
H16F H 0.496583 -0.194497 0.783452 0.110 Uiso 1 1 calc R U . . .
C164 C 0.467100 0.652610 0.605500 0.067 Uani 1 1 d . U . . .
H164 H 0.450301 0.624462 0.625011 0.081 Uiso 1 1 calc R U . . .
C166 C 0.083580 0.195940 1.022230 0.072 Uani 1 1 d . U . . .
H16G H 0.110297 0.182703 1.047149 0.109 Uiso 1 1 calc R U . . .
H16H H 0.035095 0.210806 1.042150 0.109 Uiso 1 1 calc R U . . .
H16I H 0.088943 0.231018 1.001148 0.109 Uiso 1 1 calc R U . . .
C168 C 0.422870 0.461340 0.525640 0.070 Uani 1 1 d . U . . .
H168 H 0.441563 0.419416 0.510693 0.084 Uiso 1 1 calc R U . . .
C170 C 0.586370 0.452760 0.654680 0.067 Uani 1 1 d . U . . .
H170 H 0.607244 0.470122 0.624682 0.081 Uiso 1 1 calc R U . . .
C172 C 0.129050 0.386230 1.074230 0.069 Uani 1 1 d . U . . .
H172 H 0.106369 0.424141 1.096324 0.083 Uiso 1 1 calc R U . . .
C174 C 0.850710 -0.036440 0.737690 0.065 Uani 1 1 d . U . . .
H174 H 0.829527 -0.052749 0.722850 0.078 Uiso 1 1 calc R U . . .
C176 C 0.531830 0.310100 1.128850 0.071 Uani 1 1 d . U . . .
H176 H 0.508849 0.314983 1.166030 0.086 Uiso 1 1 calc R U . . .
C178 C 0.378490 0.950870 0.234810 0.063 Uani 1 1 d . U . . .
H178 H 0.365534 0.937170 0.210253 0.075 Uiso 1 1 calc R U . . .
C180 C 0.205950 0.499480 0.634370 0.075 Uani 1 1 d . U . . .
H18A H 0.217045 0.534596 0.621075 0.113 Uiso 1 1 calc R U . . .
H18B H 0.188078 0.490205 0.609674 0.113 Uiso 1 1 calc R U . . .
H18C H 0.247398 0.460858 0.637267 0.113 Uiso 1 1 calc R U . . .
C182 C 0.535240 0.636760 0.594240 0.066 Uani 1 1 d . U . . .
H182 H 0.565090 0.597971 0.606804 0.079 Uiso 1 1 calc R U . . .
C184 C 0.911020 0.011700 0.780760 0.068 Uani 1 1 d . U . . .
H184 H 0.932599 0.027547 0.795588 0.081 Uiso 1 1 calc R U . . .
C186 C 0.171850 0.905390 0.422020 0.055 Uani 1 1 d . U . . .
H186 H 0.192127 0.857591 0.417768 0.065 Uiso 1 1 calc R U . . .
C188 C 0.117160 1.232800 0.667560 0.069 Uani 1 1 d . U . . .
H188 H 0.091761 1.270710 0.689950 0.083 Uiso 1 1 calc R U . . .
C47 C 0.417770 0.137800 0.612880 0.101 Uani 1 1 d . U . . .
H47 H 0.434150 0.138777 0.575251 0.122 Uiso 1 1 calc R U . . .
C95 C 0.154440 0.334720 0.992630 0.072 Uani 1 1 d . U . . .
H95 H 0.146836 0.336798 0.959363 0.087 Uiso 1 1 calc R U . . .
C3 C 0.152590 0.519150 0.688380 0.067 Uani 1 1 d . U . . .
H3 H 0.111384 0.559395 0.684791 0.080 Uiso 1 1 calc R U . . .
C97 C 0.696260 0.850770 0.758280 0.070 Uani 1 1 d D U . . .
H97 H 0.657577 0.883959 0.745600 0.083 Uiso 0.6311 1 calc R U P N 1
H97A H 0.680441 0.892248 0.739557 0.083 Uiso 0.3689 1 calc R U P N 2
C49 C 0.363180 -0.158860 0.798530 0.081 Uani 1 1 d . U . . .
H49A H 0.392933 -0.196728 0.774079 0.121 Uiso 1 1 calc R U . . .
H49B H 0.320774 -0.132500 0.789270 0.121 Uiso 1 1 calc R U . . .
H49C H 0.352200 -0.172843 0.835068 0.121 Uiso 1 1 calc R U . . .
C99 C 0.097700 0.084250 1.012170 0.078 Uani 1 1 d . U . . .
H99A H 0.111508 0.052272 0.984713 0.116 Uiso 1 1 calc R U . . .
H99B H 0.049181 0.099724 1.032297 0.116 Uiso 1 1 calc R U . . .
H99C H 0.125434 0.064432 1.036339 0.116 Uiso 1 1 calc R U . . .
C25 C 0.024670 1.160910 0.491760 0.075 Uani 1 1 d . U . . .
H25A H 0.010971 1.147336 0.528080 0.112 Uiso 1 1 calc R U . . .
H25B H -0.016083 1.194171 0.483015 0.112 Uiso 1 1 calc R U . . .
H25C H 0.055870 1.178360 0.489172 0.112 Uiso 1 1 calc R U . . .
C101 C 0.179880 0.794620 0.865010 0.073 Uani 1 1 d . U . . .
H101 H 0.223707 0.764312 0.867939 0.088 Uiso 1 1 calc R U . . .
C51 C 0.082730 0.820690 0.838590 0.081 Uani 1 1 d . U . . .
H51 H 0.059107 0.808516 0.822785 0.097 Uiso 1 1 calc R U . . .
C103 C 0.608950 0.500970 0.912140 0.069 Uani 1 1 d . U . . .
H103 H 0.615743 0.536289 0.890785 0.083 Uiso 1 1 calc R U . . .
C13 C 0.775560 0.408990 0.772650 0.049 Uani 0.6541 1 d . U P O 1
H13 H 0.747420 0.445004 0.800260 0.059 Uiso 0.6541 1 calc R U P O 1
C105 C 0.536010 0.299340 1.040110 0.074 Uani 1 1 d . U . . .
H105 H 0.512583 0.301127 1.016309 0.089 Uiso 1 1 calc R U . . .
C53 C 0.916630 -0.074090 0.738020 0.074 Uani 1 1 d . U . . .
H53 H 0.941545 -0.117000 0.723495 0.088 Uiso 1 1 calc R U . . .
C107 C 0.869520 0.263860 0.647940 0.071 Uani 1 1 d . U . . .
H107 H 0.834953 0.306995 0.640290 0.085 Uiso 1 1 calc R U . . .
C27 C 0.175330 0.885890 0.697440 0.072 Uani 1 1 d D U . . .
H27 H 0.154395 0.856363 0.707693 0.086 Uiso 0.5529 1 calc R U P P 1
H27A H 0.129995 0.886527 0.713873 0.086 Uiso 0.4471 1 calc R U P P 2
C109 C 0.300900 -0.076950 0.951600 0.060 Uani 1 1 d . U . . .
H109 H 0.347146 -0.106032 0.927233 0.072 Uiso 1 1 calc R U . . .
C55 C 0.359290 0.133220 0.634320 0.088 Uani 1 1 d . U . . .
H55 H 0.334691 0.132285 0.612539 0.105 Uiso 1 1 calc R U . . .
C111 C 0.946860 -0.050480 0.759050 0.081 Uani 1 1 d . U . . .
H111 H 0.992974 -0.076894 0.758837 0.098 Uiso 1 1 calc R U . . .
C7 C 0.593920 0.303500 1.110560 0.080 Uani 1 1 d . U . . .
H7 H 0.614198 0.307610 1.134578 0.095 Uiso 1 1 calc R U . . .
C113 C 0.086830 0.902580 0.881170 0.084 Uani 1 1 d . U . . .
H113 H 0.067290 0.945964 0.893243 0.100 Uiso 1 1 calc R U . . .
C57 C 0.052620 0.883250 0.859150 0.090 Uani 1 1 d . U . . .
H57 H 0.007802 0.913264 0.858078 0.108 Uiso 1 1 calc R U . . .
C115 C 0.168810 0.437940 0.865090 0.072 Uani 1 1 d . U . . .
H115 H 0.177025 0.441594 0.898831 0.086 Uiso 1 1 calc R U . . .
C29 C 0.136480 0.053620 0.863910 0.053 Uani 0.4549 1 d . U P Q 1
H29A H 0.136529 0.036829 0.899453 0.079 Uiso 0.4549 1 calc R U P Q 1
H29B H 0.117442 0.034697 0.847478 0.079 Uiso 0.4549 1 calc R U P Q 1
H29C H 0.108426 0.100601 0.866818 0.079 Uiso 0.4549 1 calc R U P Q 1
C117 C 0.756030 0.716150 0.462730 0.059 Uani 0.6552 1 d . U P R 1
H117 H 0.768132 0.750637 0.445767 0.071 Uiso 0.6552 1 calc R U P R 1
C59 C 0.117410 0.388620 1.026430 0.089 Uani 1 1 d . U . . .
H59 H 0.083940 0.427311 1.016722 0.107 Uiso 1 1 calc R U . . .
C119 C 0.454700 0.141100 0.641520 0.101 Uani 1 1 d . U . . .
H119 H 0.494223 0.146632 0.625037 0.121 Uiso 1 1 calc R U . . .
C15 C 0.631520 0.290430 1.056050 0.070 Uani 1 1 d . U . . .
H15 H 0.677156 0.284279 1.044103 0.084 Uiso 1 1 calc R U . . .
C121 C 0.248610 -0.088380 0.937880 0.086 Uani 1 1 d . U . . .
H12E H 0.202177 -0.057299 0.958293 0.129 Uiso 1 1 calc R U . . .
H12F H 0.255932 -0.132250 0.946802 0.129 Uiso 1 1 calc R U . . .
H12G H 0.254237 -0.082910 0.899760 0.129 Uiso 1 1 calc R U . . .
C61 C 0.357280 0.734720 0.386420 0.084 Uani 1 1 d . U . . .
H61 H 0.337701 0.704214 0.392719 0.100 Uiso 1 1 calc R U . . .
C123 C 0.181830 0.931610 0.369800 0.072 Uani 1 1 d . U . . .
H12H H 0.164393 0.978187 0.373314 0.108 Uiso 1 1 calc R U . . .
H12I H 0.157059 0.923298 0.350736 0.108 Uiso 1 1 calc R U . . .
H12J H 0.230810 0.911137 0.349917 0.108 Uiso 1 1 calc R U . . .
C31 C 0.428540 0.508650 0.494110 0.076 Uani 1 1 d . U . . .
H31 H 0.451187 0.500020 0.456987 0.092 Uiso 1 1 calc R U . . .
C125 C 0.221420 0.793220 0.548900 0.042 Uani 0.5606 1 d D U P S 2
H125 H 0.187120 0.804387 0.585213 0.050 Uiso 0.5606 1 calc R U P S 2
C63 C 0.936580 0.262790 0.622990 0.087 Uani 1 1 d . U . . .
H63A H 0.935198 0.300492 0.635954 0.131 Uiso 1 1 calc R U . . .
H63B H 0.946463 0.263765 0.584259 0.131 Uiso 1 1 calc R U . . .
H63C H 0.972497 0.223404 0.632230 0.131 Uiso 1 1 calc R U . . .
C127 C 0.889650 0.131220 0.954180 0.068 Uani 0.586 1 d . U P T 1
H127 H 0.851818 0.139701 0.988387 0.082 Uiso 0.586 1 calc R U P T 1
C2 C 0.501210 0.309880 1.094560 0.087 Uani 1 1 d . U . . .
H2 H 0.455229 0.316973 1.107343 0.105 Uiso 1 1 calc R U . . .
C129 C 0.216230 0.368240 0.842180 0.089 Uani 1 1 d . U . . .
H12A H 0.208720 0.363828 0.809083 0.134 Uiso 1 1 calc R U . . .
H12B H 0.206032 0.338493 0.867983 0.134 Uiso 1 1 calc R U . . .
H12C H 0.264106 0.358059 0.834899 0.134 Uiso 1 1 calc R U . . .
C65 C 0.537320 0.508600 0.916320 0.094 Uani 1 1 d . U . . .
H65A H 0.534791 0.506970 0.880547 0.140 Uiso 1 1 calc R U . . .
H65B H 0.501218 0.550068 0.934274 0.140 Uiso 1 1 calc R U . . .
H65C H 0.531075 0.473542 0.936758 0.140 Uiso 1 1 calc R U . . .
C131 C 0.149270 0.857470 0.884950 0.081 Uani 1 1 d . U . . .
H131 H 0.172473 0.869197 0.901596 0.097 Uiso 1 1 calc R U . . .
C33 C 0.290520 0.020310 1.111180 0.078 Uani 0.8398 1 d . U P L 1
H33A H 0.322668 -0.022370 1.093689 0.117 Uiso 0.8398 1 calc R U P L 1
H33B H 0.282479 0.017029 1.149686 0.117 Uiso 0.8398 1 calc R U P L 1
H33C H 0.309882 0.049833 1.097740 0.117 Uiso 0.8398 1 calc R U P L 1
C133 C 0.096320 0.932550 0.454180 0.080 Uani 1 1 d . U . . .
H13F H 0.092006 0.913208 0.489068 0.120 Uiso 1 1 calc R U . . .
H13G H 0.072591 0.922517 0.435229 0.120 Uiso 1 1 calc R U . . .
H13H H 0.075790 0.979393 0.458925 0.120 Uiso 1 1 calc R U . . .
C67 C 0.401810 0.568930 0.515410 0.077 Uani 1 1 d . U . . .
H67 H 0.405575 0.602106 0.492809 0.093 Uiso 1 1 calc R U . . .
C135 C 0.939470 0.199360 0.777360 0.056 Uani 0.4484 1 d . U P U 1
H135 H 0.953370 0.182270 0.810090 0.067 Uiso 0.4484 1 d R U P U 1
C17 C 0.663010 0.840570 0.812440 0.074 Uani 0.6311 1 d . U P N 1
H17A H 0.625960 0.831810 0.812967 0.110 Uiso 0.6311 1 calc R U P N 1
H17B H 0.644046 0.879241 0.834742 0.110 Uiso 0.6311 1 calc R U P N 1
H17C H 0.696557 0.803767 0.826209 0.110 Uiso 0.6311 1 calc R U P N 1
C137 C 0.117830 0.280660 0.808720 0.112 Uani 1 1 d . U . . .
H13B H 0.099807 0.272078 0.783772 0.169 Uiso 1 1 calc R U . . .
H13C H 0.167987 0.256413 0.796726 0.169 Uiso 1 1 calc R U . . .
H13D H 0.103448 0.326855 0.810192 0.169 Uiso 1 1 calc R U . . .
C69 C 0.852040 0.387830 0.763190 0.070 Uani 0.6541 1 d . U P O 1
H69A H 0.862208 0.376469 0.797056 0.105 Uiso 0.6541 1 calc R U P O 1
H69B H 0.861827 0.423295 0.748223 0.105 Uiso 0.6541 1 calc R U P O 1
H69C H 0.880561 0.350315 0.738295 0.105 Uiso 0.6541 1 calc R U P O 1
C139 C 0.781070 0.350820 0.930550 0.076 Uani 1 1 d . U . . .
H139 H 0.752162 0.397630 0.925995 0.091 Uiso 1 1 calc R U . . .
C35 C 0.697130 0.856440 0.573620 0.041 Uani 0.4882 1 d . U P K 1
H35A H 0.654745 0.855777 0.595651 0.062 Uiso 0.4882 1 calc R U P K 1
H35B H 0.706698 0.844753 0.536632 0.062 Uiso 0.4882 1 calc R U P K 1
H35C H 0.691906 0.899769 0.575565 0.062 Uiso 0.4882 1 calc R U P K 1
C141 C 0.083020 1.124300 0.397670 0.130 Uani 1 1 d . U . . .
H14K H 0.115181 1.140511 0.395325 0.195 Uiso 1 1 calc R U . . .
H14L H 0.043143 1.158227 0.388243 0.195 Uiso 1 1 calc R U . . .
H14M H 0.105697 1.086915 0.373036 0.195 Uiso 1 1 calc R U . . .
C71 C 0.303820 -0.090690 1.005460 0.089 Uani 1 1 d . U . . .
H71A H 0.339725 -0.083497 1.010025 0.134 Uiso 1 1 calc R U . . .
H71B H 0.314187 -0.135680 1.012316 0.134 Uiso 1 1 calc R U . . .
H71C H 0.259526 -0.062199 1.030519 0.134 Uiso 1 1 calc R U . . .
C143 C 0.968220 0.142330 0.757130 0.065 Uani 0.4484 1 d . U P U 1
H14B H 0.965300 0.112415 0.785583 0.098 Uiso 0.4484 1 calc R U P U 1
H14C H 1.016454 0.129262 0.737525 0.098 Uiso 0.4484 1 calc R U P U 1
H14D H 0.944926 0.141632 0.732787 0.098 Uiso 0.4484 1 calc R U P U 1
C9 C 0.095510 0.458810 0.876570 0.097 Uani 1 1 d . U . . .
H9A H 0.068550 0.502399 0.893010 0.146 Uiso 1 1 calc R U . . .
H9B H 0.083126 0.429140 0.900982 0.146 Uiso 1 1 calc R U . . .
H9C H 0.085955 0.458813 0.843377 0.146 Uiso 1 1 calc R U . . .
C145 C 0.429570 0.699550 0.395370 0.111 Uani 1 1 d . U . . .
H14N H 0.448179 0.729784 0.390399 0.167 Uiso 1 1 calc R U . . .
H14O H 0.460605 0.663017 0.369702 0.167 Uiso 1 1 calc R U . . .
H14P H 0.425006 0.683917 0.431590 0.167 Uiso 1 1 calc R U . . .
C73 C 0.614240 0.503180 0.965400 0.101 Uani 1 1 d . U . . .
H73A H 0.607211 0.468750 0.986358 0.152 Uiso 1 1 calc R U . . .
H73B H 0.579234 0.545027 0.983278 0.152 Uiso 1 1 calc R U . . .
H73C H 0.659796 0.497234 0.962009 0.152 Uiso 1 1 calc R U . . .
C147 C 0.859270 0.218210 0.627040 0.097 Uani 1 1 d . U . . .
H14E H 0.888051 0.174835 0.636890 0.146 Uiso 1 1 calc R U . . .
H14F H 0.871699 0.220095 0.588192 0.146 Uiso 1 1 calc R U . . .
H14G H 0.811001 0.228267 0.641647 0.146 Uiso 1 1 calc R U . . .
C37 C 0.199050 1.120340 0.651280 0.082 Uani 1 1 d . U . . .
H37 H 0.230096 1.082010 0.663435 0.099 Uiso 1 1 calc R U . . .
C149 C 0.220750 0.056850 0.774610 0.057 Uani 0.4549 1 d . U P Q 1
H14H H 0.197609 0.104029 0.774393 0.086 Uiso 0.4549 1 calc R U P Q 1
H14I H 0.202429 0.039891 0.755607 0.086 Uiso 0.4549 1 calc R U P Q 1
H14J H 0.270045 0.040322 0.757010 0.086 Uiso 0.4549 1 calc R U P Q 1
C75 C 0.071930 0.720000 0.674710 0.099 Uani 1 1 d . U . . .
H75 H 0.022110 0.735312 0.693820 0.118 Uiso 1 1 calc R U . . .
C19 C 0.189850 0.783280 0.511050 0.063 Uani 0.5606 1 d . U P S 2
H19V H 0.148054 0.822973 0.510557 0.095 Uiso 0.5606 1 calc R U P S 2
H19W H 0.178558 0.748066 0.523162 0.095 Uiso 0.5606 1 calc R U P S 2
H19X H 0.222677 0.772422 0.475139 0.095 Uiso 0.5606 1 calc R U P S 2
C153 C 0.817980 0.805860 0.602800 0.063 Uani 0.4882 1 d . U P K 1
H15A H 0.829231 0.837301 0.580209 0.094 Uiso 0.4882 1 calc R U P K 1
H15B H 0.857250 0.762691 0.593523 0.094 Uiso 0.4882 1 calc R U P K 1
H15C H 0.807169 0.816887 0.640210 0.094 Uiso 0.4882 1 calc R U P K 1
C77 C 0.911700 0.064110 0.930550 0.102 Uani 0.586 1 d . U P T 1
H77A H 0.871854 0.063928 0.926100 0.153 Uiso 0.586 1 calc R U P T 1
H77B H 0.930116 0.030491 0.954795 0.153 Uiso 0.586 1 calc R U P T 1
H77C H 0.946972 0.055785 0.895923 0.153 Uiso 0.586 1 calc R U P T 1
C155 C 0.943250 0.147580 0.964160 0.091 Uani 0.586 1 d . U P T 1
H15J H 0.978119 0.144411 0.930304 0.136 Uiso 0.586 1 calc R U P T 1
H15K H 0.965260 0.116989 0.988702 0.136 Uiso 0.586 1 calc R U P T 1
H15L H 0.919539 0.191464 0.979650 0.136 Uiso 0.586 1 calc R U P T 1
C39 C 0.130460 0.467920 0.710780 0.103 Uani 1 1 d . U . . .
H39A H 0.169796 0.428588 0.716011 0.155 Uiso 1 1 calc R U . . .
H39B H 0.113108 0.458438 0.685789 0.155 Uiso 1 1 calc R U . . .
H39C H 0.094244 0.483790 0.744944 0.155 Uiso 1 1 calc R U . . .
N3 N 0.353300 0.713450 0.740390 0.044 Uani 0.3655 1 d . U P B 1
H3A H 0.313973 0.712957 0.755158 0.053 Uiso 0.3655 1 calc R U P B 1
H3B H 0.354144 0.748057 0.724594 0.053 Uiso 0.3655 1 calc R U P B 1
C79 C 0.130600 0.545690 1.001380 0.069 Uani 0.578 1 d D U P C 1
H79A H 0.137635 0.580274 1.010333 0.103 Uiso 0.578 1 calc R U P C 1
H79B H 0.174357 0.511704 0.979921 0.103 Uiso 0.578 1 calc R U P C 1
H79C H 0.112568 0.527744 1.034164 0.103 Uiso 0.578 1 calc R U P C 1
C159 C 0.028860 0.641870 0.836160 0.085 Uani 1 1 d . U . . .
H159 H 0.019901 0.624645 0.872542 0.102 Uiso 1 1 calc R U . . .
C5 C 0.760610 0.340370 0.983730 0.103 Uani 1 1 d . U . . .
H5A H 0.711505 0.353436 0.995546 0.155 Uiso 1 1 calc R U . . .
H5B H 0.769393 0.365714 1.003822 0.155 Uiso 1 1 calc R U . . .
H5C H 0.786302 0.294487 0.989847 0.155 Uiso 1 1 calc R U . . .
C161 C 0.081840 0.690530 0.626610 0.161 Uani 1 1 d . U . . .
H16A H 0.131012 0.665348 0.608408 0.242 Uiso 1 1 calc R U . . .
H16B H 0.060527 0.724038 0.603367 0.242 Uiso 1 1 calc R U . . .
H16C H 0.060757 0.662051 0.635162 0.242 Uiso 1 1 calc R U . . .
C81 C 0.081520 0.571680 0.971000 0.079 Uani 0.578 1 d D U P C 1
H81 H 0.071724 0.534561 0.973663 0.095 Uiso 0.578 1 calc R U P C 1
C163 C 0.853640 0.337430 0.907460 0.108 Uani 1 1 d . U . . .
H16J H 0.883916 0.291015 0.907359 0.162 Uiso 1 1 calc R U . . .
H16K H 0.863485 0.360432 0.928886 0.162 Uiso 1 1 calc R U . . .
H16L H 0.861365 0.352016 0.870912 0.162 Uiso 1 1 calc R U . . .
C41 C 0.165520 1.178470 0.681410 0.102 Uani 1 1 d . U . . .
H41 H 0.177128 1.179554 0.712163 0.122 Uiso 1 1 calc R U . . .
C165 C 0.024240 0.284740 0.887040 0.140 Uani 1 1 d D U . . .
H16M H 0.008516 0.255324 0.881060 0.209 Uiso 1 1 calc R U . . .
H16N H -0.002344 0.327566 0.875027 0.209 Uiso 1 1 calc R U . . .
H16O H 0.017884 0.287648 0.925060 0.209 Uiso 1 1 calc R U . . .
C83 C 0.092740 0.261770 0.858850 0.109 Uani 1 1 d D U . . .
H83 H 0.102238 0.287287 0.879231 0.131 Uiso 1 1 calc R U . . .
C167 C 0.751280 0.430810 0.724820 0.071 Uani 0.6541 1 d . U P O 1
H16P H 0.777470 0.395700 0.697618 0.107 Uiso 0.6541 1 calc R U P O 1
H16Q H 0.757962 0.468098 0.710577 0.107 Uiso 0.6541 1 calc R U P O 1
H16R H 0.702504 0.442924 0.734937 0.107 Uiso 0.6541 1 calc R U P O 1
C21 C 0.742290 0.879070 0.749680 0.080 Uani 0.6311 1 d . U P N 1
H21A H 0.784894 0.847093 0.756629 0.120 Uiso 0.6311 1 calc R U P N 1
H21B H 0.719984 0.916800 0.773875 0.120 Uiso 0.6311 1 calc R U P N 1
H21C H 0.752682 0.892185 0.712801 0.120 Uiso 0.6311 1 calc R U P N 1
C169 C 0.353980 0.765370 0.332410 0.122 Uani 1 1 d . U . . .
H16S H 0.306419 0.787090 0.331891 0.183 Uiso 1 1 calc R U . . .
H16T H 0.382318 0.731746 0.303965 0.183 Uiso 1 1 calc R U . . .
H16U H 0.371098 0.796826 0.326920 0.183 Uiso 1 1 calc R U . . .
C85 C 0.000310 0.712680 0.841490 0.120 Uani 1 1 d . U . . .
H85A H 0.019869 0.722438 0.864523 0.181 Uiso 1 1 calc R U . . .
H85B H -0.049609 0.732583 0.857164 0.181 Uiso 1 1 calc R U . . .
H85C H 0.011805 0.729809 0.806305 0.181 Uiso 1 1 calc R U . . .
C171 C 0.172050 0.108240 1.127370 0.108 Uani 0.8398 1 d . U P L 1
H17M H 0.186923 0.140936 1.113798 0.162 Uiso 0.8398 1 calc R U P L 1
H17N H 0.165595 0.104714 1.165684 0.162 Uiso 0.8398 1 calc R U P L 1
H17O H 0.128699 0.120741 1.120847 0.162 Uiso 0.8398 1 calc R U P L 1
C43 C 0.885840 0.726530 0.678640 0.051 Uani 0.4995 1 d . U P M 1
H43A H 0.902502 0.721945 0.639717 0.077 Uiso 0.4995 1 calc R U P M 1
H43B H 0.920101 0.727367 0.691586 0.077 Uiso 0.4995 1 calc R U P M 1
H43C H 0.842849 0.766779 0.689816 0.077 Uiso 0.4995 1 calc R U P M 1
C173 C 0.803620 0.651750 0.433190 0.088 Uani 0.6552 1 d . U P R 1
H17D H 0.849928 0.636571 0.434987 0.132 Uiso 0.6552 1 calc R U P R 1
H17E H 0.804403 0.656278 0.395911 0.132 Uiso 0.6552 1 calc R U P R 1
H17F H 0.787447 0.620562 0.449480 0.132 Uiso 0.6552 1 calc R U P R 1
C87 C 0.079860 0.775660 0.678010 0.141 Uani 1 1 d . U . . .
H87A H 0.059977 0.792191 0.715005 0.212 Uiso 1 1 calc R U . . .
H87B H 0.056331 0.809037 0.655665 0.212 Uiso 1 1 calc R U . . .
H87C H 0.128689 0.763772 0.665614 0.212 Uiso 1 1 calc R U . . .
C175 C 0.125490 0.957430 0.731610 0.064 Uani 0.5529 1 d . U P P 1
H17P H 0.149541 0.983361 0.722149 0.097 Uiso 0.5529 1 calc R U P P 1
H17Q H 0.115436 0.950203 0.769861 0.097 Uiso 0.5529 1 calc R U P P 1
H17R H 0.082540 0.980285 0.722669 0.097 Uiso 0.5529 1 calc R U P P 1
C11 C 0.000930 0.619600 0.803110 0.117 Uani 1 1 d . U . . .
H11A H 0.009829 0.635739 0.767173 0.176 Uiso 1 1 calc R U . . .
H11B H -0.048560 0.636293 0.819725 0.176 Uiso 1 1 calc R U . . .
H11C H 0.023494 0.572394 0.801101 0.176 Uiso 1 1 calc R U . . .
C177 C 0.876750 0.619690 0.754110 0.060 Uani 0.4995 1 d . U P M 1
H17G H 0.831855 0.637134 0.781451 0.090 Uiso 0.4995 1 calc R U P M 1
H17H H 0.910750 0.618544 0.768595 0.090 Uiso 0.4995 1 calc R U P M 1
H17I H 0.890309 0.575934 0.743059 0.090 Uiso 0.4995 1 calc R U P M 1
C89 C 0.965370 0.240350 0.771320 0.069 Uani 0.4484 1 d . U P U 1
H89A H 0.940427 0.278120 0.752792 0.103 Uiso 0.4484 1 calc R U P U 1
H89B H 1.013955 0.218797 0.750414 0.103 Uiso 0.4484 1 calc R U P U 1
H89C H 0.960633 0.254053 0.806346 0.103 Uiso 0.4484 1 calc R U P U 1
N7 N 0.526890 0.880670 0.530490 0.040 Uani 0.3 1 d . U P V 1
H7A H 0.510837 0.858492 0.520690 0.047 Uiso 0.3 1 calc R U P W 1
H7B H 0.558147 0.861669 0.546983 0.047 Uiso 0.3 1 calc R U P X 1
C179 C 0.280820 0.729640 0.550510 0.073 Uani 0.5606 1 d D U P S 2
H17S H 0.315126 0.717834 0.515230 0.109 Uiso 0.5606 1 calc R U P S 2
H17T H 0.265365 0.696922 0.560921 0.109 Uiso 0.5606 1 calc R U P S 2
H17U H 0.301136 0.732241 0.576441 0.109 Uiso 0.5606 1 calc R U P S 2
C45 C 0.238130 0.863570 0.717340 0.078 Uani 0.5529 1 d . U P P 1
H45A H 0.276131 0.823979 0.697579 0.118 Uiso 0.5529 1 calc R U P P 1
H45B H 0.225776 0.855312 0.755365 0.118 Uiso 0.5529 1 calc R U P P 1
H45C H 0.252111 0.897335 0.711634 0.118 Uiso 0.5529 1 calc R U P P 1
C181 C 0.685540 0.731120 0.465160 0.098 Uani 0.6552 1 d . U P R 1
H18D H 0.676876 0.695176 0.480572 0.147 Uiso 0.6552 1 calc R U P R 1
H18E H 0.681421 0.737618 0.429174 0.147 Uiso 0.6552 1 calc R U P R 1
H18F H 0.652001 0.770403 0.487331 0.147 Uiso 0.6552 1 calc R U P R 1
C91 C 0.014110 0.620700 0.989120 0.136 Uani 0.578 1 d D U P C 1
H91A H 0.012733 0.662484 0.979315 0.204 Uiso 0.578 1 calc R U P C 1
H91B H -0.003347 0.619806 1.027906 0.204 Uiso 0.578 1 calc R U P C 1
H91C H -0.014411 0.614246 0.972869 0.204 Uiso 0.578 1 calc R U P C 1
C183 C 0.330040 0.328370 0.706490 0.079 Uani 0.6074 1 d . U P Y 1
H183 H 0.333343 0.303184 0.739406 0.095 Uiso 0.6074 1 calc R U P Y 1
C23 C 0.288150 0.310020 0.690520 0.092 Uani 0.6074 1 d . U P Y 1
H23A H 0.251682 0.309921 0.721873 0.138 Uiso 0.6074 1 calc R U P Y 1
H23B H 0.316421 0.266793 0.673407 0.138 Uiso 0.6074 1 calc R U P Y 1
H23C H 0.267756 0.340821 0.665381 0.138 Uiso 0.6074 1 calc R U P Y 1
C185 C 0.401160 0.324220 0.687540 0.115 Uani 0.6074 1 d . U P Y 1
H18G H 0.401603 0.357382 0.661681 0.172 Uiso 0.6074 1 calc R U P Y 1
H18H H 0.435312 0.281553 0.670773 0.172 Uiso 0.6074 1 calc R U P Y 1
H18I H 0.412125 0.331066 0.718027 0.172 Uiso 0.6074 1 calc R U P Y 1
C93 C 0.208970 0.036260 0.829980 0.042 Uani 0.4549 1 d . U P Q 1
H93 H 0.236883 -0.011691 0.829150 0.051 Uiso 0.4549 1 calc R U P Q 1
C190 C 0.969250 0.465260 0.636670 0.053 Uani 0.4975 1 d . U P Z 1
H190 H 1.005194 0.475699 0.611945 0.064 Uiso 0.4975 1 calc R U P Z 1
C189 C 0.964890 0.418110 0.606280 0.062 Uani 0.4975 1 d . U P Z 1
H18J H 1.010101 0.380380 0.594008 0.093 Uiso 0.4975 1 calc R U P Z 1
H18K H 0.949744 0.439030 0.575549 0.093 Uiso 0.4975 1 calc R U P Z 1
H18L H 0.932009 0.404473 0.629658 0.093 Uiso 0.4975 1 calc R U P Z 1
C191 C 0.991870 0.437970 0.684140 0.064 Uani 0.4975 1 d . U P Z 1
H19A H 1.001017 0.467900 0.698414 0.096 Uiso 0.4975 1 calc R U P Z 1
H19B H 1.033748 0.396623 0.674064 0.096 Uiso 0.4975 1 calc R U P Z 1
H19C H 0.955789 0.431357 0.711303 0.096 Uiso 0.4975 1 calc R U P Z 1
C187 C 0.987040 0.425870 0.645000 0.080 Uani 0.5025 1 d . U P Z 2
H18M H 0.950566 0.413814 0.661256 0.120 Uiso 0.5025 1 calc R U P Z 2
H18N H 1.029452 0.392909 0.651661 0.120 Uiso 0.5025 1 calc R U P Z 2
H18O H 0.994459 0.429285 0.606566 0.120 Uiso 0.5025 1 calc R U P Z 2
C1A C 0.966460 0.489970 0.668910 0.054 Uani 0.5025 1 d . U P Z 2
H1A H 1.001532 0.504500 0.650493 0.065 Uiso 0.5025 1 calc R U P Z 2
C1B C 0.956730 0.487210 0.726440 0.060 Uani 0.5025 1 d . U P Z 2
H1BA H 0.937024 0.530783 0.741376 0.089 Uiso 0.5025 1 calc R U P Z 2
H1BB H 1.001056 0.459976 0.732641 0.089 Uiso 0.5025 1 calc R U P Z 2
H1BC H 0.925627 0.469032 0.743636 0.089 Uiso 0.5025 1 calc R U P Z 2
C134 C 0.897470 0.597810 0.539630 0.052 Uani 1 1 d . U . . .
H134 H 0.929912 0.582576 0.561045 0.062 Uiso 0.478 1 calc R U P A 1
H13A H 0.881837 0.637492 0.518709 0.062 Uiso 0.522 1 calc R U P A 2
C157 C 0.917150 0.539170 0.522120 0.052 Uani 0.478 1 d . U P A 1
H15D H 0.904007 0.542400 0.490093 0.078 Uiso 0.478 1 calc R U P A 1
H15E H 0.894950 0.518356 0.549723 0.078 Uiso 0.478 1 calc R U P A 1
H15F H 0.967012 0.513496 0.513627 0.078 Uiso 0.478 1 calc R U P A 1
C151 C 0.915990 0.640840 0.514280 0.057 Uani 0.478 1 d . U P A 1
H15G H 0.965770 0.622890 0.505190 0.086 Uiso 0.478 1 calc R U P A 1
H15H H 0.893157 0.679756 0.537209 0.086 Uiso 0.478 1 calc R U P A 1
H15I H 0.902775 0.651778 0.481646 0.086 Uiso 0.478 1 calc R U P A 1
C43A C 0.846690 0.676620 0.763480 0.050 Uani 0.5005 1 d . U P M 2
H43D H 0.805609 0.718640 0.772870 0.075 Uiso 0.5005 1 calc R U P M 2
H43E H 0.882362 0.676241 0.775298 0.075 Uiso 0.5005 1 calc R U P M 2
H43F H 0.835469 0.642737 0.780928 0.075 Uiso 0.5005 1 calc R U P M 2
C192 C 0.944740 0.631490 0.660610 0.061 Uani 0.5005 1 d . U P M 2
H19D H 0.956557 0.587033 0.653232 0.091 Uiso 0.5005 1 calc R U P M 2
H19E H 0.979211 0.631394 0.673875 0.091 Uiso 0.5005 1 calc R U P M 2
H19F H 0.943544 0.655389 0.627843 0.091 Uiso 0.5005 1 calc R U P M 2
C19A C 0.198570 0.765120 0.533590 0.071 Uani 0.4394 1 d D U P S 1
H19Y H 0.199158 0.723945 0.544948 0.107 Uiso 0.4394 1 calc R U P S 1
H H 0.211740 0.765925 0.494677 0.107 Uiso 0.4394 1 calc R U P S 1
HA H 0.152358 0.800524 0.548734 0.107 Uiso 0.4394 1 calc R U P S 1
C193 C 0.222770 0.770820 0.615660 0.050 Uani 0.4394 1 d D U P S 1
H19Z H 0.175929 0.806078 0.628636 0.075 Uiso 0.4394 1 calc R U P S 1
HB H 0.252093 0.775443 0.632225 0.075 Uiso 0.4394 1 calc R U P S 1
HC H 0.222720 0.729497 0.624843 0.075 Uiso 0.4394 1 calc R U P S 1
C1C C 0.250920 0.773130 0.553610 0.047 Uani 0.4394 1 d D U P S 1
H1C H 0.299310 0.738982 0.538332 0.057 Uiso 0.4394 1 calc R U P S 1
N5 N 0.442100 0.223550 0.798690 0.053 Uani 0.4864 1 d . U P H 1
H5D H 0.407042 0.216704 0.803069 0.064 Uiso 0.4864 1 calc R U P H 1
H5E H 0.451268 0.248307 0.773322 0.064 Uiso 0.4864 1 calc R U P H 1
N5A N 0.530250 0.254060 0.783990 0.052 Uani 0.3031 1 d . U P F 2
H5AA H 0.557892 0.271357 0.775303 0.062 Uiso 0.3031 1 calc R U P F 2
H5AB H 0.502077 0.262298 0.765650 0.062 Uiso 0.3031 1 calc R U P F 2
N5B N 0.595490 0.135900 0.931560 0.041 Uani 0.2105 1 d . U P A 3
H5BA H 0.627248 0.146934 0.928901 0.049 Uiso 0.2105 1 calc R U P A 3
H5BB H 0.587534 0.110521 0.956829 0.049 Uiso 0.2105 1 calc R U P A 3
N3A N 0.475980 0.512760 0.820060 0.044 Uani 0.2454 1 d . U P E 2
H3AA H 0.438431 0.510220 0.838112 0.053 Uiso 0.2454 1 calc R U P E 2
H3AB H 0.514836 0.486544 0.826545 0.053 Uiso 0.2454 1 calc R U P E 2
N3B N 0.586100 0.528080 0.785750 0.041 Uani 0.3891 1 d . U P D 3
H3BA H 0.620760 0.535800 0.780577 0.049 Uiso 0.3891 1 calc R U P D 3
H3BB H 0.585478 0.494326 0.803406 0.049 Uiso 0.3891 1 calc R U P D 3
N7A N 0.572380 0.943080 0.561520 0.047 Uani 0.2 1 d . U P B 2
H7AA H 0.588582 0.962895 0.574235 0.056 Uiso 0.2 1 calc R U P C 2
H7AB H 0.574231 0.906527 0.574750 0.056 Uiso 0.2 1 calc R U P D 2
C81A C 0.065340 0.616870 0.969820 0.057 Uani 0.422 1 d D U P C 2
H81A H 0.015402 0.640873 0.973277 0.068 Uiso 0.422 1 calc R U P C 2
C91A C 0.084220 0.663050 0.984750 0.086 Uani 0.422 1 d D U P C 2
H91D H 0.055930 0.680505 1.021057 0.130 Uiso 0.422 1 calc R U P C 2
H91E H 0.076408 0.698368 0.960061 0.130 Uiso 0.422 1 calc R U P C 2
H91F H 0.132681 0.640507 0.982905 0.130 Uiso 0.422 1 calc R U P C 2
C79A C 0.076100 0.561260 1.006220 0.105 Uani 0.422 1 d D U P C 2
H79D H 0.124469 0.537570 1.004616 0.157 Uiso 0.422 1 calc R U P C 2
H79E H 0.063125 0.532391 0.994999 0.157 Uiso 0.422 1 calc R U P C 2
H79F H 0.047719 0.577581 1.042765 0.157 Uiso 0.422 1 calc R U P C 2
O39A O 0.099810 0.595190 0.918670 0.057 Uani 0.422 1 d D U P C 2
C194 C 0.822540 0.792330 0.550470 0.045 Uani 0.5118 1 d . U P K 2
H19G H 0.814885 0.793151 0.516274 0.067 Uiso 0.5118 1 calc R U P K 2
H19H H 0.858435 0.749520 0.554741 0.067 Uiso 0.5118 1 calc R U P K 2
H19I H 0.836851 0.824709 0.551444 0.067 Uiso 0.5118 1 calc R U P K 2
C35A C 0.697160 0.859340 0.603770 0.070 Uani 0.5118 1 d . U P K 2
H35D H 0.667957 0.852331 0.588733 0.104 Uiso 0.5118 1 calc R U P K 2
H35E H 0.703256 0.896189 0.587229 0.104 Uiso 0.5118 1 calc R U P K 2
H35F H 0.675506 0.868105 0.642234 0.104 Uiso 0.5118 1 calc R U P K 2
C195 C 0.889490 0.554570 0.502680 0.056 Uani 0.522 1 d . U P A 2
H19J H 0.854518 0.582665 0.485681 0.084 Uiso 0.522 1 calc R U P A 2
H19K H 0.875727 0.524188 0.524672 0.084 Uiso 0.522 1 calc R U P A 2
H19L H 0.933383 0.530622 0.475268 0.084 Uiso 0.522 1 calc R U P A 2
C1D C 0.954670 0.608320 0.552370 0.049 Uani 0.522 1 d . U P A 2
H1DA H 0.993446 0.599329 0.519958 0.074 Uiso 0.522 1 calc R U P A 2
H1DB H 0.970613 0.579027 0.579881 0.074 Uiso 0.522 1 calc R U P A 2
H1DC H 0.934650 0.652980 0.564999 0.074 Uiso 0.522 1 calc R U P A 2
C196 C 0.156430 0.044670 1.120310 0.086 Uani 0.1602 1 d D U P L 2
H19M H 0.121091 0.084860 1.111405 0.130 Uiso 0.1602 1 calc R U P L 2
H19N H 0.144143 0.040876 1.159012 0.130 Uiso 0.1602 1 calc R U P L 2
H19O H 0.159889 0.008003 1.103752 0.130 Uiso 0.1602 1 calc R U P L 2
C33A C 0.223540 0.100130 1.121690 0.055 Uani 0.1602 1 d . U P L 2
H33D H 0.266833 0.101218 1.103828 0.082 Uiso 0.1602 1 calc R U P L 2
H33E H 0.217351 0.095407 1.159923 0.082 Uiso 0.1602 1 calc R U P L 2
H33F H 0.185474 0.140315 1.115882 0.082 Uiso 0.1602 1 calc R U P L 2
C197 C 0.246390 0.017830 0.773600 0.052 Uani 0.5451 1 d . U P Q 2
H19P H 0.257199 -0.024025 0.789955 0.078 Uiso 0.5451 1 calc R U P Q 2
H19Q H 0.288861 0.020421 0.755727 0.078 Uiso 0.5451 1 calc R U P Q 2
H19R H 0.223109 0.022549 0.747539 0.078 Uiso 0.5451 1 calc R U P Q 2
C29A C 0.135460 0.071040 0.844930 0.059 Uani 0.5451 1 d . U P Q 2
H29D H 0.110122 0.076741 0.820186 0.088 Uiso 0.5451 1 calc R U P Q 2
H29E H 0.108355 0.106684 0.871671 0.088 Uiso 0.5451 1 calc R U P Q 2
H29F H 0.144206 0.030163 0.862604 0.088 Uiso 0.5451 1 calc R U P Q 2
C93A C 0.200790 0.070340 0.815520 0.044 Uani 0.5451 1 d . U P Q 2
H93A H 0.190732 0.112528 0.798078 0.053 Uiso 0.5451 1 calc R U P Q 2
C89A C 0.969930 0.215130 0.815540 0.072 Uani 0.5516 1 d D U P U 2
H89D H 0.989382 0.187985 0.842674 0.108 Uiso 0.5516 1 calc R U P U 2
H89E H 0.939812 0.259598 0.829823 0.108 Uiso 0.5516 1 calc R U P U 2
H89F H 1.007045 0.213881 0.784139 0.108 Uiso 0.5516 1 calc R U P U 2
C198 C 0.931670 0.191880 0.801050 0.061 Uani 0.5516 1 d D U P U 2
H198 H 0.941120 0.208920 0.764640 0.074 Uiso 0.5516 1 d R U P U 2
C1E C 0.969350 0.124660 0.778450 0.068 Uani 0.5516 1 d D U P U 2
H1EA H 1.006394 0.120734 0.745946 0.102 Uiso 0.5516 1 calc R U P U 2
H1EB H 0.937740 0.114131 0.770036 0.102 Uiso 0.5516 1 calc R U P U 2
H1EC H 0.988728 0.094851 0.804486 0.102 Uiso 0.5516 1 calc R U P U 2
C199 C 0.841260 0.397610 0.740340 0.049 Uani 0.3459 1 d D U P O 2
H19S H 0.843865 0.425361 0.710070 0.073 Uiso 0.3459 1 calc R U P O 2
H19T H 0.881205 0.354800 0.731350 0.073 Uiso 0.3459 1 calc R U P O 2
H19U H 0.840660 0.416496 0.771346 0.073 Uiso 0.3459 1 calc R U P O 2
C69A C 0.718700 0.460640 0.766260 0.060 Uani 0.3459 1 d D U P O 2
H69D H 0.721228 0.477890 0.796608 0.090 Uiso 0.3459 1 calc R U P O 2
H69E H 0.674010 0.461912 0.775175 0.090 Uiso 0.3459 1 calc R U P O 2
H69F H 0.724449 0.486759 0.735328 0.090 Uiso 0.3459 1 calc R U P O 2
C13A C 0.775040 0.391570 0.753370 0.047 Uani 0.3459 1 d D U P O 2
H13E H 0.774331 0.375183 0.720853 0.057 Uiso 0.3459 1 calc R U P O 2
C77A C 0.916450 0.083790 0.943780 0.066 Uani 0.414 1 d D U P T 2
H77D H 0.960103 0.071658 0.915509 0.099 Uiso 0.414 1 calc R U P T 2
H77E H 0.886721 0.074258 0.931524 0.099 Uiso 0.414 1 calc R U P T 2
H77F H 0.924919 0.059257 0.975355 0.099 Uiso 0.414 1 calc R U P T 2
C200 C 0.881360 0.156180 0.957810 0.059 Uani 0.414 1 d D U P T 2
H200 H 0.838734 0.165540 0.988120 0.071 Uiso 0.414 1 calc R U P T 2
C1F C 0.923690 0.176290 0.977480 0.074 Uani 0.414 1 d D U P T 2
H1FA H 0.932291 0.153260 1.009601 0.111 Uiso 0.414 1 calc R U P T 2
H1FB H 0.898437 0.222820 0.985686 0.111 Uiso 0.414 1 calc R U P T 2
H1FC H 0.967458 0.165672 0.949753 0.111 Uiso 0.414 1 calc R U P T 2
C23A C 0.344030 0.323090 0.658370 0.114 Uani 0.3926 1 d D U P Y 2
H23D H 0.304207 0.333931 0.647022 0.170 Uiso 0.3926 1 calc R U P Y 2
H23E H 0.376213 0.277057 0.651036 0.170 Uiso 0.3926 1 calc R U P Y 2
H23F H 0.366715 0.348378 0.638819 0.170 Uiso 0.3926 1 calc R U P Y 2
C202 C 0.319330 0.339350 0.721140 0.081 Uani 0.3926 1 d D U P Y 2
H202 H 0.295613 0.313655 0.740107 0.097 Uiso 0.3926 1 calc R U P Y 2
C1H C 0.393990 0.305780 0.729010 0.095 Uani 0.3926 1 d D U P Y 2
H1HA H 0.420067 0.327448 0.707752 0.143 Uiso 0.3926 1 calc R U P Y 2
H1HB H 0.418292 0.260230 0.717415 0.143 Uiso 0.3926 1 calc R U P Y 2
H1HC H 0.389084 0.309215 0.766657 0.143 Uiso 0.3926 1 calc R U P Y 2
C80A C 0.750570 0.433232 0.503914 0.054 Uani 0.4617 1 d G U P J 2
H80A H 0.722399 0.432176 0.485604 0.065 Uiso 0.4617 1 calc R U P J 2
C82A C 0.816376 0.382574 0.496720 0.058 Uani 0.4617 1 d G U P J 2
H82A H 0.833180 0.346895 0.473494 0.070 Uiso 0.4617 1 calc R U P J 2
C84A C 0.857594 0.384118 0.523509 0.061 Uani 0.4617 1 d G U P J 2
H84A H 0.902569 0.349495 0.518592 0.073 Uiso 0.4617 1 calc R U P J 2
C86A C 0.833007 0.436321 0.557493 0.053 Uani 0.4617 1 d G U P J 2
H86A H 0.861178 0.437376 0.575802 0.064 Uiso 0.4617 1 calc R U P J 2
C76A C 0.767201 0.486980 0.564687 0.047 Uani 0.4617 1 d G U P J 2
C78A C 0.725982 0.485436 0.537898 0.051 Uani 0.4617 1 d G U P J 2
H78A H 0.681007 0.520059 0.542815 0.061 Uiso 0.4617 1 calc R U P J 2
C203 C 0.772840 0.692710 0.427440 0.089 Uani 0.3448 1 d . U P R 2
H20A H 0.738986 0.683794 0.421045 0.134 Uiso 0.3448 1 calc R U P R 2
H20B H 0.810284 0.652290 0.433712 0.134 Uiso 0.3448 1 calc R U P R 2
H20C H 0.791143 0.712693 0.396306 0.134 Uiso 0.3448 1 calc R U P R 2
C1I C 0.679920 0.805520 0.488310 0.076 Uani 0.3448 1 d D U P R 2
H1IA H 0.690661 0.834687 0.462111 0.114 Uiso 0.3448 1 calc R U P R 2
H1IB H 0.672213 0.819878 0.524001 0.114 Uiso 0.3448 1 calc R U P R 2
H1IC H 0.638508 0.805780 0.486833 0.114 Uiso 0.3448 1 calc R U P R 2
C1J C 0.738820 0.738320 0.476010 0.052 Uani 0.3448 1 d D U P R 2
H1J H 0.774570 0.752885 0.465969 0.063 Uiso 0.3448 1 calc R U P R 2
C21A C 0.763210 0.832260 0.775460 0.087 Uani 0.3689 1 d D U P N 2
H21D H 0.775964 0.791344 0.793552 0.131 Uiso 0.3689 1 calc R U P N 2
H21E H 0.752977 0.866255 0.799562 0.131 Uiso 0.3689 1 calc R U P N 2
H21F H 0.801269 0.827963 0.743680 0.131 Uiso 0.3689 1 calc R U P N 2
C17A C 0.639670 0.848540 0.808330 0.067 Uani 0.3689 1 d D U P N 2
H17J H 0.603694 0.848410 0.797289 0.100 Uiso 0.3689 1 calc R U P N 2
H17K H 0.619846 0.886448 0.831778 0.100 Uiso 0.3689 1 calc R U P N 2
H17L H 0.659875 0.809359 0.827404 0.100 Uiso 0.3689 1 calc R U P N 2
C45A C 0.239530 0.814590 0.695060 0.069 Uani 0.4471 1 d D U P P 2
H45D H 0.237725 0.785010 0.673697 0.103 Uiso 0.4471 1 calc R U P P 2
H45E H 0.237081 0.799051 0.731192 0.103 Uiso 0.4471 1 calc R U P P 2
H45F H 0.282548 0.816657 0.678853 0.103 Uiso 0.4471 1 calc R U P P 2
C201 C 0.180500 0.933500 0.720910 0.077 Uani 0.4471 1 d D U P P 2
H20D H 0.226530 0.929341 0.704754 0.116 Uiso 0.4471 1 calc R U P P 2
H20E H 0.172085 0.927358 0.759238 0.116 Uiso 0.4471 1 calc R U P P 2
H20F H 0.146436 0.976506 0.714860 0.116 Uiso 0.4471 1 calc R U P P 2

loop_
_atom_site_aniso_label
_atom_site_aniso_U_11
_atom_site_aniso_U_22
_atom_site_aniso_U_33
_atom_site_aniso_U_23
_atom_site_aniso_U_13
_atom_site_aniso_U_12
Co1 0.025 0.035 0.029 -0.001 -0.007 -0.014
Co4 0.024 0.035 0.027 -0.008 -0.004 -0.013
Co5 0.033 0.036 0.027 0.002 -0.010 -0.020
Co3 0.023 0.038 0.031 -0.004 -0.005 -0.015
Co2 0.023 0.042 0.043 -0.020 -0.008 -0.011
Ti1 0.021 0.030 0.036 -0.005 -0.011 -0.010
Ti4 0.023 0.036 0.027 -0.005 -0.001 -0.010
Ti6 0.024 0.041 0.028 -0.003 -0.002 -0.016
Ti8 0.032 0.038 0.032 -0.006 -0.009 -0.016
Ti10 0.029 0.031 0.047 0.000 -0.019 -0.013
Ti12 0.025 0.047 0.037 -0.005 -0.013 -0.014
Ti14 0.030 0.052 0.032 -0.008 -0.002 -0.025
Ti15 0.021 0.052 0.030 -0.002 -0.004 -0.010
Ti2 0.033 0.030 0.057 -0.012 -0.024 -0.009
Ti9 0.040 0.040 0.044 0.002 -0.015 -0.025
Ti5 0.026 0.043 0.050 0.003 -0.007 -0.019
Ti11 0.040 0.056 0.061 0.008 -0.032 -0.023
Ti3 0.030 0.087 0.044 0.002 -0.017 -0.025
Ti13 0.072 0.076 0.036 0.012 -0.021 -0.058
Ti7 0.039 0.103 0.036 0.003 -0.006 -0.045
P1 0.022 0.029 0.034 -0.009 -0.007 -0.009
P4 0.024 0.037 0.026 -0.003 -0.005 -0.014
P6 0.025 0.038 0.025 -0.004 -0.005 -0.012
P8 0.023 0.032 0.034 -0.011 0.000 -0.012
P10 0.026 0.039 0.029 0.003 -0.006 -0.014
P12 0.034 0.029 0.027 -0.006 -0.005 -0.007
P14 0.038 0.039 0.024 -0.004 -0.008 -0.014
P15 0.024 0.045 0.039 -0.018 -0.006 -0.013
P2 0.034 0.040 0.029 0.003 -0.012 -0.020
P9 0.031 0.061 0.026 -0.004 -0.006 -0.026
P5 0.049 0.043 0.032 0.005 -0.021 -0.026
P11 0.051 0.048 0.031 0.006 -0.015 -0.028
P3 0.033 0.040 0.051 0.004 -0.014 -0.017
P13 0.032 0.034 0.062 -0.016 -0.026 -0.002
P7 0.032 0.057 0.043 -0.009 -0.011 -0.003
O1 0.028 0.039 0.027 -0.003 -0.005 -0.015
O4 0.027 0.039 0.029 -0.004 -0.009 -0.015
O6 0.026 0.031 0.042 -0.008 -0.016 -0.010
O8 0.029 0.035 0.034 -0.008 -0.004 -0.014
O10 0.028 0.041 0.026 -0.005 -0.005 -0.015
O12 0.025 0.029 0.035 -0.005 -0.009 -0.011
O14 0.025 0.042 0.026 -0.005 -0.002 -0.016
O16 0.033 0.044 0.032 0.001 -0.011 -0.021
O18 0.032 0.044 0.031 0.005 -0.013 -0.020
O20 0.026 0.039 0.036 -0.010 -0.009 -0.014
O22 0.029 0.032 0.038 -0.002 -0.014 -0.013
O24 0.026 0.038 0.040 -0.013 -0.008 -0.014
O26 0.031 0.041 0.035 -0.013 0.000 -0.020
O28 0.027 0.043 0.033 -0.003 -0.009 -0.013
O30 0.026 0.037 0.045 0.000 -0.014 -0.016
O32 0.035 0.033 0.032 -0.005 -0.009 -0.013
O34 0.025 0.041 0.032 0.000 -0.007 -0.017
O36 0.034 0.035 0.028 -0.006 -0.007 -0.011
O38 0.026 0.036 0.037 -0.008 -0.002 -0.016
O40 0.032 0.039 0.032 -0.002 -0.005 -0.006
O42 0.031 0.042 0.038 0.003 -0.007 -0.018
O44 0.048 0.045 0.029 0.005 -0.016 -0.029
O46 0.038 0.068 0.035 0.006 -0.014 -0.034
O48 0.035 0.059 0.031 -0.006 -0.006 -0.027
O50 0.031 0.040 0.029 -0.003 -0.007 -0.017
O52 0.031 0.043 0.041 0.006 -0.016 -0.023
O54 0.029 0.038 0.030 -0.004 -0.007 -0.015
O56 0.038 0.042 0.031 0.001 -0.003 -0.017
O58 0.031 0.059 0.032 0.000 -0.009 -0.020
O60 0.037 0.044 0.032 0.003 -0.013 -0.020
O62 0.035 0.043 0.037 0.001 -0.008 -0.021
O64 0.035 0.042 0.029 0.000 -0.006 -0.018
O66 0.055 0.053 0.033 0.006 -0.018 -0.033
O68 0.031 0.048 0.036 -0.003 -0.001 -0.023
O70 0.040 0.041 0.030 -0.004 -0.011 -0.016
O72 0.041 0.059 0.038 0.007 -0.020 -0.028
O74 0.033 0.039 0.054 -0.009 -0.021 -0.016
O76 0.037 0.044 0.034 -0.002 -0.016 -0.015
O78 0.051 0.046 0.038 0.004 -0.019 -0.031
O80 0.030 0.041 0.045 -0.016 -0.013 -0.011
O5 0.042 0.042 0.039 -0.007 -0.015 -0.017
O41 0.024 0.053 0.029 -0.002 0.001 -0.010
O21 0.025 0.039 0.041 -0.001 -0.014 -0.012
O43 0.029 0.045 0.055 -0.017 -0.018 -0.007
O11 0.034 0.058 0.031 -0.003 -0.008 -0.026
O45 0.026 0.050 0.043 -0.018 -0.006 -0.016
O23 0.035 0.034 0.055 -0.006 -0.025 -0.010
O47 0.033 0.044 0.051 0.004 -0.013 -0.020
O3 0.036 0.054 0.044 -0.008 -0.016 -0.021
O49 0.035 0.047 0.034 -0.001 -0.001 -0.019
O25 0.035 0.045 0.039 -0.004 -0.005 -0.024
O51 0.041 0.048 0.057 0.008 -0.022 -0.019
O13 0.037 0.042 0.048 0.001 -0.010 -0.022
O53 0.026 0.051 0.042 -0.004 -0.007 -0.018
O27 0.039 0.037 0.061 -0.016 -0.027 -0.005
O55 0.037 0.044 0.058 0.005 -0.011 -0.026
N1 0.027 0.036 0.031 -0.009 -0.007 -0.015
O7 0.028 0.065 0.038 -0.001 -0.008 -0.027
N4 0.038 0.042 0.028 0.001 -0.009 -0.024
O57 0.053 0.052 0.044 0.007 -0.029 -0.026
O29 0.035 0.047 0.040 -0.005 -0.010 -0.012
O59 0.041 0.035 0.063 -0.003 -0.027 -0.018
O15 0.033 0.052 0.056 0.003 -0.003 -0.022
O61 0.042 0.047 0.058 0.017 -0.024 -0.023
N6 0.030 0.039 0.030 -0.005 -0.008 -0.017
O31 0.069 0.059 0.035 0.008 -0.019 -0.041
O63 0.051 0.069 0.034 0.006 -0.013 -0.040
O2 0.032 0.055 0.067 0.002 -0.019 -0.022
O65 0.034 0.077 0.042 -0.004 -0.008 -0.019
N8 0.030 0.042 0.035 -0.003 -0.008 -0.018
O33 0.051 0.063 0.064 -0.004 -0.027 -0.034
O67 0.050 0.047 0.057 -0.004 -0.009 -0.031
O17 0.032 0.058 0.055 -0.001 -0.021 -0.014
O69 0.040 0.074 0.047 -0.002 -0.019 -0.010
O35 0.064 0.040 0.065 -0.014 -0.032 -0.017
O71 0.051 0.068 0.046 -0.012 -0.005 -0.041
N10 0.028 0.044 0.036 -0.014 -0.007 -0.015
O9 0.055 0.097 0.047 0.006 -0.021 -0.052
O73 0.026 0.072 0.050 0.013 -0.006 -0.007
O37 0.066 0.099 0.047 0.010 -0.012 -0.063
O75 0.047 0.078 0.069 0.011 -0.036 -0.022
O19 0.035 0.114 0.054 0.001 -0.012 -0.036
C1 0.029 0.041 0.030 -0.005 -0.004 -0.014
O77 0.048 0.112 0.069 0.010 -0.036 -0.023
C4 0.040 0.042 0.027 0.000 -0.008 -0.024
C6 0.041 0.043 0.029 0.002 -0.012 -0.027
C8 0.028 0.037 0.039 -0.012 -0.002 -0.012
C10 0.031 0.038 0.038 0.000 -0.011 -0.016
C12 0.027 0.040 0.026 -0.003 -0.006 -0.013
C14 0.033 0.044 0.039 0.004 -0.015 -0.019
O39 0.043 0.096 0.040 0.005 -0.007 -0.038
C16 0.031 0.052 0.030 -0.005 -0.010 -0.014
O79 0.103 0.076 0.054 0.009 -0.030 -0.060
C18 0.033 0.036 0.043 -0.012 -0.014 -0.010
C20 0.030 0.039 0.041 -0.002 -0.008 -0.012
C22 0.037 0.043 0.032 0.000 -0.010 -0.013
C24 0.033 0.042 0.032 0.003 -0.007 -0.014
C26 0.054 0.058 0.033 0.001 -0.015 -0.035
C28 0.032 0.037 0.041 -0.001 -0.005 -0.016
C30 0.034 0.044 0.037 0.001 -0.012 -0.017
C32 0.064 0.047 0.031 0.004 -0.016 -0.026
C34 0.044 0.050 0.035 0.008 -0.012 -0.027
C36 0.035 0.040 0.042 -0.011 -0.010 -0.012
C38 0.074 0.040 0.030 -0.003 -0.012 -0.010
C40 0.037 0.049 0.047 -0.010 -0.013 -0.010
C42 0.037 0.049 0.030 -0.001 -0.013 -0.009
C44 0.034 0.040 0.061 -0.016 -0.008 -0.013
C46 0.046 0.051 0.047 -0.006 -0.022 -0.022
C48 0.038 0.046 0.034 -0.002 -0.011 -0.009
C50 0.034 0.053 0.041 -0.018 -0.001 -0.021
C52 0.040 0.051 0.044 0.007 -0.019 -0.022
C54 0.063 0.063 0.038 -0.003 -0.013 -0.034
C56 0.040 0.043 0.034 -0.008 -0.005 -0.019
C58 0.046 0.066 0.032 0.001 -0.013 -0.035
C60 0.044 0.044 0.057 0.006 -0.012 -0.020
C62 0.038 0.045 0.057 -0.013 -0.009 -0.005
C64 0.042 0.043 0.064 -0.022 -0.036 0.001
C66 0.044 0.042 0.039 -0.001 -0.012 -0.015
C68 0.064 0.053 0.035 0.005 -0.010 -0.027
C70 0.061 0.047 0.043 -0.016 -0.015 -0.011
C72 0.024 0.046 0.044 0.000 -0.009 -0.016
C74 0.044 0.053 0.056 -0.005 -0.029 -0.018
C76 0.048 0.032 0.036 -0.008 -0.009 -0.009
C78 0.051 0.031 0.041 -0.008 -0.014 -0.012
C80 0.056 0.034 0.045 -0.010 -0.015 -0.006
C82 0.061 0.038 0.046 -0.014 -0.014 -0.001
C84 0.070 0.046 0.055 -0.012 -0.014 -0.001
C86 0.063 0.041 0.047 -0.010 -0.012 -0.002
C88 0.071 0.059 0.033 0.005 -0.024 -0.038
C90 0.046 0.058 0.053 -0.014 0.002 -0.025
C92 0.044 0.052 0.035 0.005 -0.009 -0.001
C94 0.067 0.048 0.036 0.003 -0.004 -0.018
C96 0.037 0.052 0.049 -0.014 -0.003 -0.020
C98 0.049 0.061 0.049 -0.011 -0.012 -0.002
C100 0.072 0.051 0.032 0.000 -0.017 -0.014
C102 0.035 0.052 0.050 -0.008 -0.002 -0.015
C104 0.046 0.044 0.069 -0.015 -0.013 -0.011
C106 0.038 0.071 0.070 0.009 -0.016 -0.034
C108 0.046 0.058 0.051 0.003 -0.006 -0.030
C110 0.068 0.054 0.041 0.003 -0.023 -0.023
C112 0.054 0.048 0.053 0.002 -0.012 -0.022
C114 0.065 0.069 0.039 -0.002 -0.019 -0.028
C116 0.061 0.075 0.035 -0.002 -0.016 -0.022
C118 0.055 0.048 0.063 -0.010 -0.036 0.002
C120 0.037 0.060 0.047 0.016 -0.004 -0.012
C122 0.055 0.068 0.046 -0.019 0.009 -0.028
C124 0.069 0.056 0.044 0.000 -0.025 -0.019
C126 0.056 0.041 0.056 -0.014 -0.021 -0.005
C128 0.049 0.065 0.038 0.006 0.000 -0.019
C130 0.060 0.042 0.061 -0.017 -0.020 -0.009
C132 0.045 0.048 0.080 -0.023 -0.032 0.002
C136 0.048 0.072 0.044 -0.019 -0.003 -0.032
C138 0.074 0.056 0.038 0.004 0.001 0.001
C140 0.081 0.076 0.039 0.001 -0.024 -0.038
C142 0.080 0.079 0.036 -0.005 -0.017 -0.025
C144 0.056 0.056 0.042 -0.017 -0.009 -0.008
C146 0.034 0.074 0.050 -0.003 -0.010 -0.029
C148 0.068 0.070 0.048 -0.025 -0.007 -0.021
C150 0.027 0.065 0.056 0.003 -0.005 -0.015
C152 0.047 0.052 0.071 0.007 -0.039 -0.009
C154 0.083 0.072 0.046 0.003 -0.030 -0.027
C156 0.072 0.065 0.042 0.002 -0.010 -0.038
C158 0.097 0.051 0.042 -0.001 -0.024 -0.021
C160 0.048 0.055 0.073 -0.029 -0.035 0.004
C162 0.059 0.065 0.056 -0.022 -0.014 0.004
C164 0.059 0.055 0.062 -0.012 -0.034 0.006
C166 0.036 0.079 0.064 -0.006 0.006 -0.009
C168 0.084 0.081 0.046 -0.013 -0.012 -0.041
C170 0.048 0.064 0.049 0.023 -0.003 -0.008
C172 0.078 0.052 0.054 -0.021 0.006 -0.024
C174 0.071 0.053 0.062 -0.002 -0.013 -0.026
C176 0.103 0.076 0.035 -0.002 -0.018 -0.044
C178 0.063 0.078 0.046 -0.020 -0.001 -0.038
C180 0.091 0.111 0.057 0.006 -0.038 -0.065
C182 0.061 0.052 0.060 -0.023 -0.038 0.008
C184 0.057 0.055 0.076 -0.003 -0.019 -0.014
C186 0.044 0.059 0.063 -0.014 -0.024 -0.018
C188 0.066 0.049 0.069 -0.028 -0.026 0.002
C47 0.116 0.064 0.042 -0.004 -0.002 0.007
C95 0.079 0.052 0.045 -0.007 -0.004 -0.007
C3 0.064 0.101 0.059 0.005 -0.028 -0.051
C97 0.077 0.080 0.060 -0.024 0.000 -0.050
C49 0.096 0.052 0.089 -0.023 -0.030 -0.023
C99 0.044 0.091 0.088 0.000 0.000 -0.036
C25 0.053 0.056 0.063 -0.003 -0.007 0.009
C101 0.058 0.067 0.064 -0.015 -0.016 -0.005
C51 0.061 0.070 0.067 -0.014 -0.018 0.006
C103 0.068 0.051 0.073 -0.007 -0.001 -0.027
C13 0.047 0.044 0.060 -0.005 0.001 -0.033
C105 0.084 0.097 0.044 -0.004 -0.018 -0.043
C53 0.077 0.053 0.072 -0.005 -0.014 -0.020
C107 0.061 0.073 0.061 -0.003 -0.005 -0.026
C27 0.067 0.073 0.061 0.026 -0.024 -0.024
C109 0.064 0.059 0.054 -0.006 -0.005 -0.034
C55 0.122 0.059 0.051 -0.005 -0.035 -0.012
C111 0.067 0.061 0.086 -0.003 -0.019 -0.009
C7 0.108 0.097 0.044 -0.008 -0.031 -0.049
C113 0.079 0.066 0.063 -0.016 -0.013 -0.003
C57 0.068 0.070 0.074 -0.014 -0.016 0.011
C115 0.071 0.099 0.054 0.009 -0.021 -0.047
C29 0.042 0.065 0.059 0.002 -0.022 -0.027
C117 0.068 0.055 0.027 -0.005 0.002 -0.018
C59 0.098 0.055 0.059 -0.007 -0.001 -0.007
C119 0.099 0.072 0.046 0.007 0.002 0.009
C15 0.086 0.089 0.046 -0.005 -0.025 -0.044
C121 0.084 0.080 0.099 -0.019 0.003 -0.057
C61 0.095 0.057 0.074 -0.025 -0.021 -0.013
C123 0.070 0.074 0.080 0.004 -0.025 -0.039
C31 0.090 0.093 0.041 -0.008 -0.009 -0.043
C125 0.044 0.038 0.060 -0.004 -0.024 -0.025
C63 0.072 0.100 0.075 -0.006 0.019 -0.054
C127 0.051 0.068 0.067 0.016 -0.029 -0.010
C2 0.098 0.112 0.047 -0.002 -0.014 -0.049
C129 0.106 0.109 0.071 0.020 -0.023 -0.070
C65 0.066 0.076 0.106 -0.005 -0.016 -0.013
C131 0.074 0.068 0.073 -0.019 -0.017 -0.011
C33 0.065 0.104 0.042 -0.010 -0.014 -0.021
C133 0.049 0.094 0.109 -0.022 -0.026 -0.036
C67 0.092 0.084 0.049 0.011 -0.007 -0.048
C135 0.034 0.061 0.066 0.009 -0.011 -0.021
C17 0.079 0.089 0.055 -0.021 -0.007 -0.045
C137 0.095 0.091 0.084 -0.005 -0.039 0.016
C69 0.056 0.072 0.083 -0.007 0.003 -0.042
C139 0.066 0.081 0.080 -0.013 -0.029 -0.026
C35 0.041 0.045 0.040 0.006 -0.008 -0.025
C141 0.169 0.068 0.048 0.003 -0.034 0.025
C71 0.092 0.069 0.086 0.013 -0.008 -0.036
C143 0.045 0.066 0.080 -0.004 -0.013 -0.025
C9 0.081 0.138 0.082 0.012 -0.017 -0.066
C145 0.100 0.079 0.108 -0.034 -0.003 -0.016
C73 0.075 0.099 0.104 -0.042 -0.013 -0.020
C147 0.086 0.104 0.089 -0.034 0.004 -0.045
C37 0.083 0.057 0.060 -0.025 -0.032 0.015
C149 0.052 0.063 0.057 -0.008 -0.023 -0.021
C75 0.088 0.116 0.087 0.005 -0.043 -0.034
C19 0.072 0.059 0.086 0.003 -0.042 -0.041
C153 0.055 0.064 0.070 0.000 0.003 -0.042
C77 0.087 0.079 0.086 0.016 -0.024 -0.004
C155 0.065 0.104 0.088 0.013 -0.042 -0.018
C39 0.121 0.157 0.090 0.008 -0.040 -0.106
N3 0.034 0.045 0.050 0.005 -0.019 -0.012
C79 0.065 0.101 0.041 -0.007 -0.016 -0.038
C159 0.048 0.122 0.065 0.009 -0.015 -0.027
C5 0.104 0.114 0.101 -0.012 -0.035 -0.053
C161 0.122 0.165 0.070 0.008 0.003 0.007
C81 0.064 0.104 0.046 0.007 -0.002 -0.033
C163 0.097 0.119 0.116 -0.007 -0.038 -0.050
C41 0.104 0.069 0.074 -0.031 -0.045 0.023
C165 0.067 0.136 0.143 0.006 -0.035 0.008
C83 0.059 0.092 0.097 0.026 -0.008 0.009
C167 0.069 0.053 0.067 0.008 -0.006 -0.021
C21 0.092 0.086 0.083 -0.021 -0.012 -0.062
C169 0.153 0.093 0.078 -0.027 -0.034 -0.020
C85 0.057 0.145 0.104 0.014 -0.015 -0.015
C171 0.093 0.109 0.042 -0.009 -0.002 0.004
C43 0.043 0.070 0.055 -0.004 -0.011 -0.039
C173 0.077 0.089 0.055 -0.022 -0.023 0.001
C87 0.125 0.112 0.111 0.000 -0.032 0.000
C175 0.066 0.079 0.045 -0.001 -0.020 -0.029
C11 0.058 0.195 0.098 0.014 -0.034 -0.054
C177 0.041 0.083 0.060 -0.004 -0.019 -0.028
C89 0.036 0.073 0.087 0.001 -0.005 -0.026
N7 0.037 0.045 0.045 -0.003 -0.021 -0.019
C179 0.073 0.049 0.082 0.006 -0.034 -0.013
C45 0.070 0.091 0.056 0.010 -0.034 -0.016
C181 0.085 0.104 0.057 -0.004 -0.029 -0.002
C91 0.096 0.142 0.066 -0.011 0.006 0.007
C183 0.103 0.079 0.059 -0.009 -0.020 -0.045
C23 0.125 0.089 0.082 -0.010 -0.045 -0.054
C185 0.121 0.094 0.088 0.002 -0.014 -0.030
C93 0.038 0.049 0.045 -0.004 -0.018 -0.020
C190 0.028 0.056 0.052 0.010 -0.003 -0.010
C189 0.044 0.053 0.058 0.004 -0.007 -0.005
C191 0.036 0.073 0.072 0.019 -0.020 -0.020
C187 0.059 0.066 0.059 0.010 -0.001 0.002
C1A 0.030 0.065 0.054 0.008 -0.009 -0.016
C1B 0.042 0.072 0.065 0.014 -0.029 -0.022
C134 0.027 0.066 0.036 -0.004 0.002 -0.007
C157 0.032 0.059 0.043 -0.004 0.001 -0.012
C151 0.037 0.062 0.047 0.003 0.009 -0.017
C43A 0.038 0.076 0.046 0.000 -0.019 -0.030
C192 0.036 0.072 0.070 0.001 -0.009 -0.027
C19A 0.089 0.072 0.058 0.014 -0.039 -0.033
C193 0.062 0.041 0.056 0.013 -0.027 -0.028
C1C 0.042 0.047 0.063 -0.001 -0.030 -0.019
N5 0.056 0.064 0.054 0.015 -0.030 -0.034
N5A 0.056 0.059 0.051 0.021 -0.025 -0.034
N5B 0.043 0.049 0.037 0.006 -0.011 -0.028
N3A 0.042 0.042 0.044 -0.002 -0.011 -0.017
N3B 0.030 0.045 0.046 0.002 -0.012 -0.016
N7A 0.042 0.047 0.056 0.000 -0.019 -0.021
C81A 0.051 0.087 0.039 -0.001 -0.003 -0.044
C91A 0.070 0.108 0.055 -0.006 -0.005 -0.029
C79A 0.099 0.105 0.059 -0.008 0.000 -0.023
O39A 0.048 0.093 0.044 0.001 -0.006 -0.048
C194 0.038 0.055 0.041 0.001 0.002 -0.030
C35A 0.058 0.053 0.076 -0.001 0.006 -0.025
C195 0.043 0.051 0.039 -0.005 0.007 -0.006
C1D 0.025 0.063 0.045 -0.003 0.002 -0.016
C196 0.069 0.091 0.055 0.001 -0.003 -0.015
C33A 0.046 0.075 0.030 -0.003 -0.005 -0.022
C197 0.051 0.054 0.055 -0.011 -0.028 -0.017
C29A 0.050 0.071 0.062 -0.006 -0.025 -0.027
C93A 0.041 0.050 0.045 -0.005 -0.024 -0.015
C89A 0.048 0.079 0.095 -0.008 -0.025 -0.031
C198 0.039 0.065 0.066 0.007 -0.013 -0.016
C1E 0.050 0.062 0.079 0.009 -0.014 -0.022
C199 0.038 0.053 0.061 0.015 -0.013 -0.030
C69A 0.049 0.052 0.064 0.008 -0.005 -0.023
C13A 0.040 0.050 0.053 0.000 -0.010 -0.024
C77A 0.069 0.066 0.076 0.002 -0.042 -0.029
C200 0.052 0.060 0.066 0.011 -0.030 -0.021
C1F 0.064 0.073 0.079 0.011 -0.039 -0.019
C23A 0.129 0.101 0.069 -0.002 -0.037 -0.018
C202 0.100 0.083 0.057 -0.002 -0.022 -0.042
C1H 0.107 0.089 0.071 0.005 -0.028 -0.033
C80A 0.058 0.038 0.046 -0.013 -0.013 -0.005
C82A 0.058 0.040 0.049 -0.011 -0.005 -0.005
C84A 0.060 0.041 0.049 -0.012 -0.006 -0.004
C86A 0.051 0.039 0.046 -0.009 -0.006 -0.008
C76A 0.051 0.034 0.039 -0.008 -0.008 -0.009
C78A 0.053 0.036 0.043 -0.009 -0.010 -0.007
C203 0.089 0.078 0.060 -0.009 -0.022 -0.007
C1I 0.067 0.066 0.059 0.004 -0.012 -0.009
C1J 0.048 0.050 0.035 -0.006 0.001 -0.011
C21A 0.087 0.088 0.073 -0.018 -0.010 -0.035
C17A 0.068 0.076 0.049 -0.015 -0.004 -0.033
C45A 0.070 0.058 0.055 0.022 -0.028 -0.011
C201 0.081 0.074 0.052 0.002 -0.025 -0.015

loop_
_atom_type_symbol
_atom_type_description
_atom_type_scat_dispersion_real
_atom_type_scat_dispersion_imag
_atom_type_scat_source
C C 0.0137 0.0067 'International Tables Vol C Tables 4.2.6.8 and 6.1.1.4'
H H 0.0000 0.0000 'International Tables Vol C Tables 4.2.6.8 and 6.1.1.4'
Co Co -0.6628 2.9049 'International Tables Vol C Tables 4.2.6.8 and 6.1.1.4'
N N 0.0241 0.0134 'International Tables Vol C Tables 4.2.6.8 and 6.1.1.4'
O O 0.0389 0.0241 'International Tables Vol C Tables 4.2.6.8 and 6.1.1.4'
P P 0.2543 0.3332 'International Tables Vol C Tables 4.2.6.8 and 6.1.1.4'
Ti Ti 0.3343 1.4243 'International Tables Vol C Tables 4.2.6.8 and 6.1.1.4'

loop_
_geom_angle_atom_site_label_1
_geom_angle_atom_site_label_2
_geom_angle_atom_site_label_3
_geom_angle
_geom_angle_site_symmetry_1
_geom_angle_site_symmetry_3
_geom_angle_publ_flag
O16 Co1 N6 97.4 . . ?
O60 Co1 O16 122.1 . . ?
O60 Co1 O29 120.6 . . ?
O60 Co1 N6 96.2 . . ?
O29 Co1 O16 113.5 . . ?
O29 Co1 N6 96.1 . . ?
O32 Co4 O38 119.1 . . ?
O32 Co4 O11 117.8 . . ?
O32 Co4 N1 96.9 . . ?
O38 Co4 O11 119.7 . . ?
O38 Co4 N1 91.9 . . ?
O11 Co4 N1 99.6 . . ?
O18 Co5 O44 124.2 . . ?
O18 Co5 N4 94.7 . . ?
O44 Co5 N4 95.7 . . ?
O13 Co5 O18 117.6 . . ?
O13 Co5 O44 115.3 . . ?
O13 Co5 N4 96.3 . . ?
O34 Co3 O50 121.8 . . ?
O34 Co3 N8 92.3 . . ?
O50 Co3 N8 97.5 . . ?
O64 Co3 O34 119.2 . . ?
O64 Co3 O50 116.4 . . ?
O64 Co3 N8 96.3 . . ?
O24 Co2 N10 92.6 . . ?
O43 Co2 O24 125.4 . . ?
O43 Co2 N10 95.8 . . ?
O45 Co2 O24 112.7 . . ?
O45 Co2 O43 117.8 . . ?
O45 Co2 N10 102.4 . . ?
O6 Ti1 O30 77.2 . . ?
O6 Ti1 O74 78.3 . . ?
O12 Ti1 O6 86.7 . . ?
O12 Ti1 O20 93.4 . . ?
O12 Ti1 O30 87.7 . . ?
O12 Ti1 O74 164.9 . . ?
O20 Ti1 O6 88.2 . . ?
O20 Ti1 O30 165.2 . . ?
O20 Ti1 O74 87.8 . . ?
O74 Ti1 O30 87.4 . . ?
O21 Ti1 O6 173.8 . . ?
O21 Ti1 O12 95.7 . . ?
O21 Ti1 O20 97.4 . . ?
O21 Ti1 O30 97.2 . . ?
O21 Ti1 O74 99.1 . . ?
Ti14 Ti4 Ti15 60.1 . . ?
O8 Ti4 Ti14 81.6 . . ?
O8 Ti4 Ti15 126.0 . . ?
O8 Ti4 O14 87.9 . . ?
O8 Ti4 O68 87.7 . . ?
O8 Ti4 O41 164.7 . . ?
O14 Ti4 Ti14 39.2 . . ?
O14 Ti4 Ti15 38.3 . . ?
O14 Ti4 O68 78.0 . . ?
O14 Ti4 O41 77.0 . . ?
O36 Ti4 Ti14 125.2 . . ?
O36 Ti4 Ti15 81.2 . . ?
O36 Ti4 O8 93.9 . . ?
O36 Ti4 O14 86.3 . . ?
O36 Ti4 O68 164.1 . . ?
O36 Ti4 O41 87.9 . . ?
O56 Ti4 Ti14 139.8 . . ?
O56 Ti4 Ti15 138.3 . . ?
O56 Ti4 O8 95.7 . . ?
O56 Ti4 O14 176.1 . . ?
O56 Ti4 O36 94.9 . . ?
O56 Ti4 O68 100.6 . . ?
O56 Ti4 O41 99.4 . . ?
O68 Ti4 Ti14 39.4 . . ?
O68 Ti4 Ti15 85.1 . . ?
O41 Ti4 Ti14 84.9 . . ?
O41 Ti4 Ti15 39.3 . . ?
O41 Ti4 O68 86.5 . . ?
O1 Ti6 O4 87.1 . . ?
O1 Ti6 O25 86.9 . . ?
O1 Ti6 O53 163.8 . . ?
O4 Ti6 O53 76.9 . . ?
O10 Ti6 O1 93.7 . . ?
O10 Ti6 O4 85.7 . . ?
O10 Ti6 O25 164.2 . . ?
O10 Ti6 O53 87.7 . . ?
O49 Ti6 O1 94.8 . . ?
O49 Ti6 O4 177.5 . . ?
O49 Ti6 O10 92.6 . . ?
O49 Ti6 O25 103.0 . . ?
O49 Ti6 O53 101.2 . . ?
O25 Ti6 O4 78.6 . . ?
O25 Ti6 O53 87.4 . . ?
O4 Ti8 Ti12 38.5 . . ?
O4 Ti8 O25 77.9 . . ?
O54 Ti8 Ti12 125.0 . . ?
O54 Ti8 O4 86.7 . . ?
O54 Ti8 O70 93.3 . . ?
O54 Ti8 O3 164.7 . . ?
O54 Ti8 O25 86.9 . . ?
O70 Ti8 Ti12 81.4 . . ?
O70 Ti8 O4 86.5 . . ?
O70 Ti8 O3 88.2 . . ?
O70 Ti8 O25 164.3 . . ?
O5 Ti8 Ti12 140.6 . . ?
O5 Ti8 O4 177.1 . . ?
O5 Ti8 O54 94.4 . . ?
O5 Ti8 O70 96.1 . . ?
O5 Ti8 O3 100.6 . . ?
O5 Ti8 O25 99.5 . . ?
O3 Ti8 Ti12 40.2 . . ?
O3 Ti8 O4 78.2 . . ?
O3 Ti8 O25 87.6 . . ?
O25 Ti8 Ti12 85.7 . . ?
O6 Ti10 O30 77.5 . . ?
O6 Ti10 O59 77.9 . . ?
O22 Ti10 O6 86.7 . . ?
O22 Ti10 O30 87.7 . . ?
O22 Ti10 O23 94.5 . . ?
O22 Ti10 O59 164.4 . . ?
O30 Ti10 O59 86.7 . . ?
O23 Ti10 O6 86.9 . . ?
O23 Ti10 O30 164.2 . . ?
O23 Ti10 O59 87.1 . . ?
O61 Ti10 O6 179.2 . . ?
O61 Ti10 O22 93.8 . . ?
O61 Ti10 O30 101.9 . . ?
O61 Ti10 O23 93.7 . . ?
O61 Ti10 O59 101.5 . . ?
O4 Ti12 Ti8 39.6 . . ?
O4 Ti12 O28 87.5 . . ?
O4 Ti12 O76 88.6 . . ?
O4 Ti12 O3 78.9 . . ?
O4 Ti12 O53 78.2 . . ?
O28 Ti12 Ti8 126.9 . . ?
O28 Ti12 O76 94.7 . . ?
O28 Ti12 O3 166.3 . . ?
O28 Ti12 O53 88.5 . . ?
O76 Ti12 Ti8 81.9 . . ?
O76 Ti12 O3 87.1 . . ?
O76 Ti12 O53 166.3 . . ?
O3 Ti12 Ti8 39.9 . . ?
O53 Ti12 Ti8 85.6 . . ?
O53 Ti12 O3 86.8 . . ?
O17 Ti12 Ti8 139.9 . . ?
O17 Ti12 O4 177.3 . . ?
O17 Ti12 O28 93.2 . . ?
O17 Ti12 O76 93.9 . . ?
O17 Ti12 O3 100.2 . . ?
O17 Ti12 O53 99.2 . . ?
Ti4 Ti14 Ti15 60.2 . . ?
O14 Ti14 Ti4 38.9 . . ?
O14 Ti14 Ti15 38.4 . . ?
O14 Ti14 O68 77.9 . . ?
O14 Ti14 O7 77.5 . . ?
O26 Ti14 Ti4 81.4 . . ?
O26 Ti14 Ti15 126.4 . . ?
O26 Ti14 O14 88.1 . . ?
O26 Ti14 O48 93.3 . . ?
O26 Ti14 O68 87.2 . . ?
O26 Ti14 O7 165.5 . . ?
O48 Ti14 Ti4 124.1 . . ?
O48 Ti14 Ti15 81.1 . . ?
O48 Ti14 O14 85.6 . . ?
O48 Ti14 O68 163.4 . . ?
O48 Ti14 O7 88.1 . . ?
O68 Ti14 Ti4 39.6 . . ?
O68 Ti14 Ti15 85.3 . . ?
O68 Ti14 O7 87.4 . . ?
O7 Ti14 Ti4 85.8 . . ?
O7 Ti14 Ti15 39.6 . . ?
O71 Ti14 Ti4 140.2 . . ?
O71 Ti14 Ti15 139.4 . . ?
O71 Ti14 O14 177.3 . . ?
O71 Ti14 O26 94.2 . . ?
O71 Ti14 O48 95.6 . . ?
O71 Ti14 O68 100.9 . . ?
O71 Ti14 O7 100.1 . . ?
Ti14 Ti15 Ti4 59.7 . . ?
O14 Ti15 Ti4 38.5 . . ?
O14 Ti15 Ti14 38.9 . . ?
O14 Ti15 O41 77.2 . . ?
O14 Ti15 O7 77.7 . . ?
O40 Ti15 Ti4 81.9 . . ?
O40 Ti15 Ti14 126.2 . . ?
O40 Ti15 O14 87.4 . . ?
O40 Ti15 O41 87.9 . . ?
O40 Ti15 O7 165.1 . . ?
O58 Ti15 Ti4 125.7 . . ?
O58 Ti15 Ti14 82.2 . . ?
O58 Ti15 O14 87.5 . . ?
O58 Ti15 O40 93.4 . . ?
O58 Ti15 O41 164.6 . . ?
O58 Ti15 O7 87.9 . . ?
O41 Ti15 Ti4 39.4 . . ?
O41 Ti15 Ti14 84.7 . . ?
O41 Ti15 O7 86.9 . . ?
O7 Ti15 Ti4 85.2 . . ?
O7 Ti15 Ti14 39.3 . . ?
O73 Ti15 Ti4 138.6 . . ?
O73 Ti15 Ti14 138.2 . . ?
O73 Ti15 O14 175.4 . . ?
O73 Ti15 O40 95.7 . . ?
O73 Ti15 O58 95.8 . . ?
O73 Ti15 O41 99.4 . . ?
O73 Ti15 O7 99.0 . . ?
O6 Ti2 O74 78.0 . . ?
O6 Ti2 O59 77.5 . . ?
O74 Ti2 O59 87.1 . . ?
O80 Ti2 O6 85.9 . . ?
O80 Ti2 O74 88.7 . . ?
O80 Ti2 O59 163.4 . . ?
O27 Ti2 O6 88.4 . . ?
O27 Ti2 O74 166.1 . . ?
O27 Ti2 O80 93.3 . . ?
O27 Ti2 O59 87.0 . . ?
O35 Ti2 O6 176.8 . . ?
O35 Ti2 O74 98.9 . . ?
O35 Ti2 O80 95.2 . . ?
O35 Ti2 O27 94.6 . . ?
O35 Ti2 O59 101.3 . . ?
O52 Ti9 O33 77.6 . . ?
O62 Ti9 O52 88.0 . . ?
O62 Ti9 O55 86.6 . . ?
O62 Ti9 O33 165.0 . . ?
O78 Ti9 O52 86.2 . . ?
O78 Ti9 O62 95.9 . . ?
O78 Ti9 O55 163.9 . . ?
O78 Ti9 O33 87.3 . . ?
O55 Ti9 O52 78.0 . . ?
O55 Ti9 O33 86.4 . . ?
O67 Ti9 O52 177.4 . . ?
O67 Ti9 O62 94.5 . . ?
O67 Ti9 O78 93.3 . . ?
O67 Ti9 O55 102.3 . . ?
O67 Ti9 O33 99.9 . . ?
O42 Ti5 O52 87.8 . . ?
O42 Ti5 O47 93.8 . . ?
O42 Ti5 O55 86.9 . . ?
O42 Ti5 O2 166.7 . . ?
O52 Ti5 O55 77.6 . . ?
O52 Ti5 O2 79.1 . . ?
O47 Ti5 O52 86.8 . . ?
O47 Ti5 O55 164.3 . . ?
O47 Ti5 O2 87.6 . . ?
O15 Ti5 O42 93.0 . . ?
O15 Ti5 O52 177.5 . . ?
O15 Ti5 O47 95.5 . . ?
O15 Ti5 O55 100.1 . . ?
O15 Ti5 O2 100.0 . . ?
O2 Ti5 O55 88.2 . . ?
O52 Ti11 O2 79.0 . . ?
O52 Ti11 O33 77.7 . . ?
O51 Ti11 O52 86.8 . . ?
O51 Ti11 O2 86.9 . . ?
O51 Ti11 O33 164.4 . . ?
O57 Ti11 O52 87.6 . . ?
O57 Ti11 O51 94.5 . . ?
O57 Ti11 O2 166.4 . . ?
O57 Ti11 O33 86.7 . . ?
O2 Ti11 O33 88.4 . . ?
O75 Ti11 O52 177.8 . . ?
O75 Ti11 O51 94.7 . . ?
O75 Ti11 O57 93.8 . . ?
O75 Ti11 O2 99.6 . . ?
O75 Ti11 O33 100.7 . . ?
Ti7 Ti3 Ti13 60.2 . . ?
O46 Ti3 Ti13 39.1 . . ?
O46 Ti3 Ti7 38.6 . . ?
O46 Ti3 O9 77.9 . . ?
O46 Ti3 O19 77.5 . . ?
O72 Ti3 Ti13 82.0 . . ?
O72 Ti3 Ti7 126.0 . . ?
O72 Ti3 O46 87.7 . . ?
O72 Ti3 O9 87.7 . . ?
O72 Ti3 O19 165.0 . . ?
O69 Ti3 Ti13 127.0 . . ?
O69 Ti3 Ti7 82.1 . . ?
O69 Ti3 O46 88.2 . . ?
O69 Ti3 O72 94.1 . . ?
O69 Ti3 O9 165.9 . . ?
O69 Ti3 O19 87.5 . . ?
O9 Ti3 Ti13 39.4 . . ?
O9 Ti3 Ti7 85.6 . . ?
O19 Ti3 Ti13 85.1 . . ?
O19 Ti3 Ti7 39.4 . . ?
O19 Ti3 O9 87.2 . . ?
O77 Ti3 Ti13 137.2 . . ?
O77 Ti3 Ti7 140.3 . . ?
O77 Ti3 O46 175.8 . . ?
O77 Ti3 O72 93.7 . . ?
O77 Ti3 O69 95.7 . . ?
O77 Ti3 O9 98.1 . . ?
O77 Ti3 O19 101.0 . . ?
Ti7 Ti13 Ti3 59.6 . . ?
O46 Ti13 Ti3 38.3 . . ?
O46 Ti13 Ti7 38.4 . . ?
O46 Ti13 O9 77.3 . . ?
O66 Ti13 Ti3 80.9 . . ?
O66 Ti13 Ti7 123.0 . . ?
O66 Ti13 O46 85.1 . . ?
O66 Ti13 O31 92.4 . . ?
O66 Ti13 O9 88.6 . . ?
O66 Ti13 O37 163.3 . . ?
O31 Ti13 Ti3 125.1 . . ?
O31 Ti13 Ti7 81.0 . . ?
O31 Ti13 O46 87.0 . . ?
O31 Ti13 O9 164.1 . . ?
O31 Ti13 O37 86.5 . . ?
O9 Ti13 Ti3 39.5 . . ?
O9 Ti13 Ti7 85.2 . . ?
O37 Ti13 Ti3 86.1 . . ?
O37 Ti13 Ti7 40.4 . . ?
O37 Ti13 O46 78.3 . . ?
O37 Ti13 O9 88.0 . . ?
O79 Ti13 Ti3 140.5 . . ?
O79 Ti13 Ti7 143.6 . . ?
O79 Ti13 O46 177.9 . . ?
O79 Ti13 O66 93.0 . . ?
O79 Ti13 O31 94.0 . . ?
O79 Ti13 O9 101.8 . . ?
O79 Ti13 O37 103.7 . . ?
Ti3 Ti7 Ti13 60.2 . . ?
O46 Ti7 Ti3 38.6 . . ?
O46 Ti7 Ti13 39.1 . . ?
O46 Ti7 O37 78.0 . . ?
O46 Ti7 O19 77.8 . . ?
O63 Ti7 Ti3 127.1 . . ?
O63 Ti7 Ti13 81.7 . . ?
O63 Ti7 O46 88.7 . . ?
O63 Ti7 O65 95.4 . . ?
O63 Ti7 O37 85.9 . . ?
O63 Ti7 O19 166.0 . . ?
O65 Ti7 Ti3 81.3 . . ?
O65 Ti7 Ti13 126.0 . . ?
O65 Ti7 O46 87.1 . . ?
O65 Ti7 O37 165.0 . . ?
O65 Ti7 O19 87.6 . . ?
O37 Ti7 Ti3 85.9 . . ?
O37 Ti7 Ti13 39.4 . . ?
O19 Ti7 Ti3 39.8 . . ?
O19 Ti7 Ti13 85.4 . . ?
O19 Ti7 O37 87.7 . . ?
O39 Ti7 Ti3 140.7 . . ?
O39 Ti7 Ti13 131.5 . . ?
O39 Ti7 O46 170.4 . . ?
O39 Ti7 O63 91.9 . . ?
O39 Ti7 O65 102.4 . . ?
O39 Ti7 O37 92.5 . . ?
O39 Ti7 O19 100.9 . . ?
O39A Ti7 Ti3 131.5 . . ?
O39A Ti7 Ti13 147.9 . . ?
O39A Ti7 O46 168.9 . . ?
O39A Ti7 O63 100.5 . . ?
O39A Ti7 O65 85.9 . . ?
O39A Ti7 O37 108.5 . . ?
O39A Ti7 O19 93.3 . . ?
O12 P1 C18 104.8 . . ?
O22 P1 O12 111.5 . . ?
O22 P1 C18 107.6 . . ?
O24 P1 O12 113.0 . . ?
O24 P1 O22 111.4 . . ?
O24 P1 C18 108.0 . . ?
O1 P4 O54 110.5 . . ?
O1 P4 C12 108.4 . . ?
O34 P4 O1 111.6 . . ?
O34 P4 O54 113.2 . . ?
O34 P4 C12 107.8 . . ?
O54 P4 C12 105.1 . . ?
O10 P6 O28 111.9 . . ?
O10 P6 C56 105.9 . . ?
O28 P6 C56 106.9 . . ?
O50 P6 O10 111.6 . . ?
O50 P6 O28 112.1 . . ?
O50 P6 C56 107.9 . . ?
O8 P8 O26 110.6 . . ?
O8 P8 C8 108.0 . . ?
O26 P8 C8 106.8 . . ?
O38 P8 O8 111.8 . . ?
O38 P8 O26 112.7 . . ?
O38 P8 C8 106.6 . . ?
O18 P10 O42 113.1 . . ?
O18 P10 O62 111.2 . . ?
O18 P10 C24 106.7 . . ?
O42 P10 O62 110.6 . . ?
O42 P10 C24 106.3 . . ?
O62 P10 C24 108.7 . . ?
O32 P12 O36 112.0 . . ?
O32 P12 O40 112.4 . . ?
O32 P12 C76 105.1 . . ?
O32 P12 C76A 112.9 . . ?
O36 P12 O40 111.2 . . ?
O36 P12 C76 107.1 . . ?
O36 P12 C76A 106.0 . . ?
O40 P12 C76 108.7 . . ?
O40 P12 C76A 101.8 . . ?
O64 P14 O70 112.8 . . ?
O64 P14 O76 112.4 . . ?
O64 P14 C38 106.4 . . ?
O70 P14 O76 110.1 . . ?
O70 P14 C38 106.6 . . ?
O76 P14 C38 108.3 . . ?
O20 P15 C50 108.6 . . ?
O80 P15 O20 109.6 . . ?
O80 P15 C50 106.4 . . ?
O45 P15 O20 112.3 . . ?
O45 P15 O80 113.1 . . ?
O45 P15 C50 106.5 . . ?
O16 P2 O66 112.6 . . ?
O16 P2 O72 111.2 . . ?
O16 P2 C26 108.6 . . ?
O66 P2 O72 111.5 . . ?
O66 P2 C26 105.0 . . ?
O72 P2 C26 107.6 . . ?
O48 P9 O58 111.8 . . ?
O48 P9 C58 106.1 . . ?
O58 P9 C58 106.1 . . ?
O11 P9 O48 112.1 . . ?
O11 P9 O58 111.6 . . ?
O11 P9 C58 108.8 . . ?
O44 P5 O78 111.4 . . ?
O44 P5 O57 112.8 . . ?
O44 P5 C88 107.4 . . ?
O78 P5 O57 111.1 . . ?
O78 P5 C88 106.8 . . ?
O57 P5 C88 107.1 . . ?
O60 P11 O31 112.0 . . ?
O60 P11 O63 112.0 . . ?
O60 P11 C32 107.4 . . ?
O31 P11 O63 110.4 . . ?
O31 P11 C32 106.6 . . ?
O63 P11 C32 108.2 . . ?
O47 P3 C60 107.2 . . ?
O51 P3 O47 109.9 . . ?
O51 P3 C60 108.4 . . ?
O13 P3 O47 113.0 . . ?
O13 P3 O51 112.9 . . ?
O13 P3 C60 105.0 . . ?
O43 P13 O23 111.9 . . ?
O43 P13 O27 112.0 . . ?
O43 P13 C64 108.2 . . ?
O23 P13 O27 110.4 . . ?
O23 P13 C64 107.3 . . ?
O27 P13 C64 106.7 . . ?
O29 P7 O65 112.0 . . ?
O29 P7 O69 112.8 . . ?
O29 P7 C98 106.0 . . ?
O65 P7 C98 108.0 . . ?
O69 P7 O65 110.1 . . ?
O69 P7 C98 107.7 . . ?
P4 O1 Ti6 126.8 . . ?
Ti6 O4 Ti8 101.6 . . ?
Ti12 O4 Ti6 102.9 . . ?
Ti12 O4 Ti8 101.8 . . ?
Ti1 O6 Ti10 103.5 . . ?
Ti1 O6 Ti2 102.0 . . ?
Ti10 O6 Ti2 102.8 . . ?
P8 O8 Ti4 126.3 . . ?
P6 O10 Ti6 127.9 . . ?
P1 O12 Ti1 127.5 . . ?
Ti4 O14 Ti14 101.9 . . ?
Ti15 O14 Ti4 103.3 . . ?
Ti15 O14 Ti14 102.6 . . ?
P2 O16 Co1 125.4 . . ?
P10 O18 Co5 125.7 . . ?
P15 O20 Ti1 125.6 . . ?
P1 O22 Ti10 127.0 . . ?
P1 O24 Co2 124.4 . . ?
P8 O26 Ti14 126.3 . . ?
P6 O28 Ti12 125.9 . . ?
Ti10 O30 Ti1 100.7 . . ?
C72 O30 Ti1 125.9 . . ?
C72 O30 Ti10 131.5 . . ?
P12 O32 Co4 125.1 . . ?
P4 O34 Co3 123.9 . . ?
P12 O36 Ti4 127.3 . . ?
P8 O38 Co4 127.9 . . ?
P12 O40 Ti15 126.5 . . ?
P10 O42 Ti5 127.2 . . ?
P5 O44 Co5 123.6 . . ?
Ti3 O46 Ti13 102.6 . . ?
Ti3 O46 Ti7 102.9 . . ?
Ti7 O46 Ti13 102.5 . . ?
P9 O48 Ti14 128.2 . . ?
P6 O50 Co3 122.6 . . ?
Ti5 O52 Ti9 102.2 . . ?
Ti5 O52 Ti11 101.4 . . ?
Ti11 O52 Ti9 102.5 . . ?
P4 O54 Ti8 128.4 . . ?
C117 O56 Ti4 161.8 . . ?
C1J O56 Ti4 154.7 . . ?
P9 O58 Ti15 126.7 . . ?
P11 O60 Co1 126.8 . . ?
P10 O62 Ti9 126.0 . . ?
P14 O64 Co3 127.5 . . ?
P2 O66 Ti13 128.6 . . ?
Ti14 O68 Ti4 100.9 . . ?
C108 O68 Ti4 128.6 . . ?
C108 O68 Ti14 128.4 . . ?
P14 O70 Ti8 127.0 . . ?
P2 O72 Ti3 125.7 . . ?
Ti2 O74 Ti1 100.4 . . ?
C186 O74 Ti1 134.2 . . ?
C186 O74 Ti2 125.5 . . ?
P14 O76 Ti12 124.9 . . ?
P5 O78 Ti9 127.8 . . ?
P15 O80 Ti2 127.4 . . ?
C70 O5 Ti8 157.1 . . ?
Ti15 O41 Ti4 101.4 . . ?
C134 O41 Ti4 127.6 . . ?
C134 O41 Ti15 129.2 . . ?
C152 O21 Ti1 175.8 . . ?
P13 O43 Co2 125.2 . . ?
P9 O11 Co4 123.1 . . ?
P15 O45 Co2 128.7 . . ?
P13 O23 Ti10 128.2 . . ?
P3 O47 Ti5 126.2 . . ?
Ti8 O3 Ti12 99.9 . . ?
C93 O3 Ti8 119.1 . . ?
C93 O3 Ti12 141.0 . . ?
C93A O3 Ti8 137.5 . . ?
C93A O3 Ti12 115.0 . . ?
C128 O49 Ti6 158.2 . . ?
Ti6 O25 Ti8 100.9 . . ?
C109 O25 Ti6 132.1 . . ?
C109 O25 Ti8 119.4 . . ?
P3 O51 Ti11 125.9 . . ?
P3 O13 Co5 126.8 . . ?
Ti12 O53 Ti6 101.0 . . ?
C150 O53 Ti6 132.3 . . ?
C150 O53 Ti12 125.4 . . ?
P13 O27 Ti2 127.6 . . ?
Ti9 O55 Ti5 101.1 . . ?
C13 O55 Ti9 121.8 . . ?
C13 O55 Ti5 135.7 . . ?
C13A O55 Ti9 137.4 . . ?
C13A O55 Ti5 110.4 . . ?
C10 N1 Co4 118.5 . . ?
C20 N1 Co4 124.2 . . ?
C20 N1 C10 117.0 . . ?
Ti14 O7 Ti15 101.1 . . ?
C146 O7 Ti14 128.0 . . ?
C146 O7 Ti15 128.4 . . ?
C6 N4 Co5 119.7 . . ?
C34 N4 Co5 122.6 . . ?
C34 N4 C6 117.7 . . ?
P5 O57 Ti11 126.8 . . ?
P7 O29 Co1 126.6 . . ?
Ti10 O59 Ti2 100.5 . . ?
C125 O59 Ti10 132.1 . . ?
C125 O59 Ti2 126.8 . . ?
C1C O59 Ti10 126.6 . . ?
C1C O59 Ti2 120.2 . . ?
C107 O15 Ti5 152.5 . . ?
C27 O61 Ti10 161.1 . . ?
C14 N6 Co1 118.7 . . ?
C28 N6 Co1 124.2 . . ?
C28 N6 C14 116.7 . . ?
P11 O31 Ti13 127.5 . . ?
P11 O63 Ti7 126.8 . . ?
Ti5 O2 Ti11 99.7 . . ?
C135 O2 Ti5 116.3 . . ?
C135 O2 Ti11 141.3 . . ?
C198 O2 Ti5 138.9 . . ?
C198 O2 Ti11 117.4 . . ?
P7 O65 Ti7 127.1 . . ?
C4 N8 Co3 119.1 . . ?
C52 N8 Co3 123.5 . . ?
C52 N8 C4 117.4 . . ?
Ti9 O33 Ti11 101.2 . . ?
C139 O33 Ti9 120.9 . . ?
C139 O33 Ti11 136.6 . . ?
C103 O67 Ti9 156.7 . . ?
C83 O17 Ti12 148.2 . . ?
P7 O69 Ti3 126.2 . . ?
C61 O35 Ti2 153.7 . . ?
C97 O71 Ti14 155.9 . . ?
C46 N10 Co2 123.9 . . ?
C74 N10 Co2 118.6 2_676 . ?
C74 N10 C46 117.0 2_676 . ?
Ti13 O9 Ti3 101.1 . . ?
C3 O9 Ti3 125.6 . . ?
C3 O9 Ti13 131.2 . . ?
C190 O73 Ti15 156.7 . . ?
C1A O73 Ti15 159.5 . . ?
Ti13 O37 Ti7 100.2 . . ?
C115 O37 Ti13 130.4 . . ?
C115 O37 Ti7 121.6 . . ?
C127 O75 Ti11 149.0 . . ?
C200 O75 Ti11 154.8 . . ?
Ti7 O19 Ti3 100.7 . . ?
C159 O19 Ti3 136.1 . . ?
C159 O19 Ti7 123.2 . . ?
C12 C1 H1 119.9 . . ?
C16 C1 H1 119.9 . . ?
C16 C1 C12 120.1 . . ?
C75 O77 Ti3 156.1 . . ?
N8 C4 H4 119.1 . . ?
N8 C4 C6 121.7 . . ?
C6 C4 H4 119.1 . . ?
N4 C6 C4 121.1 . . ?
N4 C6 H6 119.5 . . ?
N4 C6 N5B 121.9 . . ?
C4 C6 H6 119.5 . . ?
C4 C6 N5B 117.0 . . ?
C36 C8 P8 120.3 . . ?
C44 C8 P8 121.5 . . ?
C44 C8 C36 118.2 . . ?
N1 C10 H10 119.1 . . ?
N1 C10 C14 121.7 . . ?
C14 C10 H10 119.1 . . ?
C1 C12 P4 121.0 . . ?
C30 C12 P4 119.9 . . ?
C30 C12 C1 119.0 . . ?
N6 C14 C10 121.9 . . ?
N6 C14 H14 119.1 . . ?
N6 C14 N3 120.6 . . ?
C10 C14 H14 119.1 . . ?
C10 C14 N3 116.2 . . ?
C81 O39 Ti7 160.4 . . ?
C1 C16 H16 119.9 . . ?
C42 C16 C1 120.1 . . ?
C42 C16 H16 119.9 . . ?
C183 O79 Ti13 154.8 . . ?
C202 O79 Ti13 152.4 . . ?
C126 C18 P1 121.6 . . ?
C37 C18 P1 120.9 . . ?
C37 C18 C126 117.5 . . ?
N1 C20 H20 119.7 . . ?
N1 C20 C28 120.6 . . ?
N1 C20 N3B 119.7 . . ?
C28 C20 H20 119.7 . . ?
C28 C20 N3B 119.3 . . ?
C24 C22 H22 119.7 . . ?
C48 C22 H22 119.7 . . ?
C48 C22 C24 120.6 . . ?
C22 C24 P10 120.1 . . ?
C120 C24 P10 121.2 . . ?
C120 C24 C22 118.7 . . ?
C54 C26 P2 120.9 . . ?
C156 C26 P2 120.6 . . ?
C156 C26 C54 118.5 . . ?
N6 C28 C20 121.9 . . ?
N6 C28 H28 119.0 . . ?
N6 C28 N3A 124.8 . . ?
C20 C28 H28 119.0 . . ?
C20 C28 N3A 111.0 . . ?
C12 C30 H30 119.8 . . ?
C66 C30 C12 120.4 . . ?
C66 C30 H30 119.8 . . ?
C68 C32 P11 119.2 . . ?
C68 C32 C110 119.9 . . ?
C110 C32 P11 120.8 . . ?
N4 C34 H34 119.4 . . ?
N4 C34 C52 121.2 . . ?
C52 C34 H34 119.4 . . ?
N5A C34 N4 129.9 . . ?
N5A C34 C52 108.9 . . ?
C8 C36 H36 119.6 . . ?
C40 C36 C8 120.8 . . ?
C40 C36 H36 119.6 . . ?
C138 C38 P14 119.9 . . ?
C158 C38 P14 121.3 . . ?
C158 C38 C138 118.7 . . ?
C36 C40 H40 120.1 . . ?
C62 C40 C36 119.8 . . ?
C62 C40 H40 120.1 . . ?
C16 C42 H42 119.8 . . ?
C16 C42 C66 120.3 . . ?
C66 C42 H42 119.8 . . ?
C8 C44 H44 119.5 . . ?
C104 C44 C8 121.1 . . ?
C104 C44 H44 119.5 . . ?
N10 C46 H46 120.3 . . ?
N10 C46 C74 119.4 . . ?
N10 C46 N7 125.8 . . ?
C74 C46 H46 120.3 . . ?
N7 C46 C74 112.7 . . ?
C22 C48 H48 120.0 . . ?
C92 C48 C22 120.0 . . ?
C92 C48 H48 120.0 . . ?
C96 C50 P15 120.5 . . ?
C136 C50 P15 120.5 . . ?
C136 C50 C96 118.9 . . ?
N8 C52 C34 120.9 . . ?
N8 C52 H52 119.6 . . ?
N8 C52 N5 123.4 . . ?
C34 C52 H52 119.6 . . ?
N5 C52 C34 115.3 . . ?
C26 C54 H54 119.6 . . ?
C168 C54 C26 120.8 . . ?
C168 C54 H54 119.6 . . ?
C144 C56 P6 121.1 . . ?
C144 C56 C95 117.8 . . ?
C95 C56 P6 120.9 . . ?
C114 C58 P9 121.4 . . ?
C114 C58 C116 118.6 . . ?
C116 C58 P9 120.0 . . ?
C112 C60 P3 119.3 . . ?
C112 C60 C184 117.0 . . ?
C184 C60 P3 123.6 . . ?
C40 C62 H62 119.9 . . ?
C104 C62 C40 120.1 . . ?
C104 C62 H62 119.9 . . ?
C118 C64 P13 119.8 . . ?
C118 C64 C132 120.5 . . ?
C132 C64 P13 119.7 . . ?
C30 C66 H66 120.0 . . ?
C42 C66 C30 119.9 . . ?
C42 C66 H66 120.0 . . ?
C32 C68 H68 120.5 . . ?
C32 C68 C94 119.0 . . ?
C94 C68 H68 120.5 . . ?
O5 C70 H70 108.4 . . ?
O5 C70 C162 108.9 . . ?
O5 C70 C49 109.7 . . ?
C162 C70 H70 108.4 . . ?
C162 C70 C49 112.9 . . ?
C49 C70 H70 108.4 . . ?
O30 C72 H72 108.3 . . ?
O30 C72 C102 110.1 . . ?
O30 C72 C106 110.3 . . ?
C102 C72 H72 108.3 . . ?
C102 C72 C106 111.4 . . ?
C106 C72 H72 108.3 . . ?
N10 C74 C46 123.6 2_676 . ?
N10 C74 H74 118.2 2_676 . ?
C46 C74 H74 118.2 . . ?
N7A C74 C46 113.1 . . ?
C78 C76 P12 119.2 . . ?
C78 C76 C86 120.0 . . ?
C86 C76 P12 120.8 . . ?
C76 C78 H78 120.0 . . ?
C76 C78 C80 120.0 . . ?
C80 C78 H78 120.0 . . ?
C78 C80 H80 120.0 . . ?
C78 C80 C82 120.0 . . ?
C82 C80 H80 120.0 . . ?
C80 C82 H82 120.0 . . ?
C84 C82 C80 120.0 . . ?
C84 C82 H82 120.0 . . ?
C82 C84 H84 120.0 . . ?
C82 C84 C86 120.0 . . ?
C86 C84 H84 120.0 . . ?
C76 C86 H86 120.0 . . ?
C84 C86 C76 120.0 . . ?
C84 C86 H86 120.0 . . ?
C105 C88 P5 121.1 . . ?
C105 C88 C15 116.2 . . ?
C15 C88 P5 122.4 . . ?
C96 C90 H90 119.9 . . ?
C122 C90 H90 119.9 . . ?
C122 C90 C96 120.2 . . ?
C48 C92 H92 120.0 . . ?
C170 C92 C48 120.1 . . ?
C170 C92 H92 120.0 . . ?
C68 C94 H94 119.9 . . ?
C100 C94 C68 120.2 . . ?
C100 C94 H94 119.9 . . ?
C50 C96 H96 119.9 . . ?
C90 C96 C50 120.3 . . ?
C90 C96 H96 119.9 . . ?
C101 C98 P7 120.1 . . ?
C101 C98 C51 118.8 . . ?
C51 C98 P7 121.1 . . ?
C94 C100 H100 119.3 . . ?
C94 C100 C124 121.5 . . ?
C124 C100 H100 119.3 . . ?
C72 C102 H10B 109.5 . . ?
C72 C102 H10C 109.5 . . ?
C72 C102 H10D 109.5 . . ?
H10B C102 H10C 109.5 . . ?
H10B C102 H10D 109.5 . . ?
H10C C102 H10D 109.5 . . ?
C44 C104 H104 120.0 . . ?
C62 C104 C44 120.1 . . ?
C62 C104 H104 120.0 . . ?
C72 C106 H10E 109.5 . . ?
C72 C106 H10F 109.5 . . ?
C72 C106 H10G 109.5 . . ?
H10E C106 H10F 109.5 . . ?
H10E C106 H10G 109.5 . . ?
H10F C106 H10G 109.5 . . ?
O68 C108 H108 92.5 . . ?
O68 C108 H10A 96.8 . . ?
O68 C108 C35 114.6 . . ?
O68 C108 C153 109.0 . . ?
O68 C108 C194 115.3 . . ?
C35 C108 H108 92.5 . . ?
C153 C108 H108 92.5 . . ?
C153 C108 C35 135.9 . . ?
C194 C108 H10A 96.8 . . ?
C35A C108 O68 111.3 . . ?
C35A C108 H10A 96.8 . . ?
C35A C108 C194 129.3 . . ?
C32 C110 H110 119.7 . . ?
C32 C110 C124 120.6 . . ?
C124 C110 H110 119.7 . . ?
C60 C112 H112 118.7 . . ?
C60 C112 C174 122.5 . . ?
C174 C112 H112 118.7 . . ?
C58 C114 H114 119.7 . . ?
C58 C114 C154 120.6 . . ?
C154 C114 H114 119.7 . . ?
C58 C116 H116 119.6 . . ?
C58 C116 C142 120.8 . . ?
C142 C116 H116 119.6 . . ?
C64 C118 H118 119.4 . . ?
C64 C118 C164 121.1 . . ?
C164 C118 H118 119.4 . . ?
C24 C120 H120 119.9 . . ?
C24 C120 C170 120.2 . . ?
C170 C120 H120 119.9 . . ?
C90 C122 H122 120.2 . . ?
C178 C122 C90 119.6 . . ?
C178 C122 H122 120.2 . . ?
C100 C124 C110 118.8 . . ?
C100 C124 H124 120.6 . . ?
C110 C124 H124 120.6 . . ?
C18 C126 H126 119.2 . . ?
C18 C126 C130 121.6 . . ?
C130 C126 H126 119.2 . . ?
O49 C128 H128 107.7 . . ?
O49 C128 H12D 110.6 . . ?
O49 C128 C33 111.6 . . ?
O49 C128 C171 109.0 . . ?
O49 C128 C196 101.4 . . ?
O49 C128 C33A 110.6 . . ?
C33 C128 H128 107.7 . . ?
C33 C128 C171 112.8 . . ?
C171 C128 H128 107.7 . . ?
C196 C128 H12D 110.6 . . ?
C33A C128 H12D 110.6 . . ?
C33A C128 C196 112.9 . . ?
C126 C130 H130 119.8 . . ?
C188 C130 C126 120.3 . . ?
C188 C130 H130 119.8 . . ?
C64 C132 H132 121.3 . . ?
C64 C132 C160 117.4 . . ?
C160 C132 H132 121.3 . . ?
C50 C136 H136 119.6 . . ?
C178 C136 C50 120.7 . . ?
C178 C136 H136 119.6 . . ?
C38 C138 H138 118.5 . . ?
C119 C138 C38 123.0 . . ?
C119 C138 H138 118.5 . . ?
C142 C140 H140 119.8 . . ?
C142 C140 C154 120.3 . . ?
C154 C140 H140 119.8 . . ?
C116 C142 H142 120.0 . . ?
C140 C142 C116 119.9 . . ?
C140 C142 H142 120.0 . . ?
C56 C144 H144 119.8 . . ?
C56 C144 C148 120.3 . . ?
C148 C144 H144 119.8 . . ?
O7 C146 H146 96.2 . . ?
O7 C146 H14A 96.0 . . ?
O7 C146 C43 108.2 . . ?
O7 C146 C177 107.2 . . ?
O7 C146 C43A 111.9 . . ?
O7 C146 C192 109.3 . . ?
C43 C146 H146 96.2 . . ?
C177 C146 H146 96.2 . . ?
C177 C146 C43 140.8 . . ?
C43A C146 H14A 96.0 . . ?
C43A C146 C192 135.4 . . ?
C192 C146 H14A 96.0 . . ?
C144 C148 H148 119.5 . . ?
C172 C148 C144 121.0 . . ?
C172 C148 H148 119.5 . . ?
O53 C150 H150 106.8 . . ?
O53 C150 C166 110.2 . . ?
O53 C150 C99 109.7 . . ?
C166 C150 H150 106.8 . . ?
C166 C150 C99 116.0 . . ?
C99 C150 H150 106.8 . . ?
O21 C152 H152 109.5 . . ?
O21 C152 C25 110.7 . . ?
O21 C152 C141 107.3 . . ?
C25 C152 H152 109.5 . . ?
C25 C152 C141 110.2 . . ?
C141 C152 H152 109.5 . . ?
C114 C154 C140 119.6 . . ?
C114 C154 H154 120.2 . . ?
C140 C154 H154 120.2 . . ?
C26 C156 H156 120.3 . . ?
C26 C156 C67 119.4 . . ?
C67 C156 H156 120.3 . . ?
C38 C158 H158 120.3 . . ?
C38 C158 C55 119.5 . . ?
C55 C158 H158 120.3 . . ?
C132 C160 H160 119.5 . . ?
C182 C160 C132 121.0 . . ?
C182 C160 H160 119.5 . . ?
C70 C162 H16D 109.5 . . ?
C70 C162 H16E 109.5 . . ?
C70 C162 H16F 109.5 . . ?
H16D C162 H16E 109.5 . . ?
H16D C162 H16F 109.5 . . ?
H16E C162 H16F 109.5 . . ?
C118 C164 H164 120.3 . . ?
C182 C164 C118 119.3 . . ?
C182 C164 H164 120.3 . . ?
C150 C166 H16G 109.5 . . ?
C150 C166 H16H 109.5 . . ?
C150 C166 H16I 109.5 . . ?
H16G C166 H16H 109.5 . . ?
H16G C166 H16I 109.5 . . ?
H16H C166 H16I 109.5 . . ?
C54 C168 H168 119.9 . . ?
C31 C168 C54 120.2 . . ?
C31 C168 H168 119.9 . . ?
C92 C170 C120 120.4 . . ?
C92 C170 H170 119.8 . . ?
C120 C170 H170 119.8 . . ?
C148 C172 H172 120.1 . . ?
C148 C172 C59 119.8 . . ?
C59 C172 H172 120.1 . . ?
C112 C174 H174 120.4 . . ?
C53 C174 C112 119.2 . . ?
C53 C174 H174 120.4 . . ?
C7 C176 H176 120.5 . . ?
C7 C176 C2 119.1 . . ?
C2 C176 H176 120.5 . . ?
C122 C178 C136 120.2 . . ?
C122 C178 H178 119.9 . . ?
C136 C178 H178 119.9 . . ?
H18A C180 H18B 109.5 . . ?
H18A C180 H18C 109.5 . . ?
H18B C180 H18C 109.5 . . ?
C3 C180 H18A 109.5 . . ?
C3 C180 H18B 109.5 . . ?
C3 C180 H18C 109.5 . . ?
C160 C182 C164 120.6 . . ?
C160 C182 H182 119.7 . . ?
C164 C182 H182 119.7 . . ?
C60 C184 H184 119.7 . . ?
C111 C184 C60 120.5 . . ?
C111 C184 H184 119.7 . . ?
O74 C186 H186 108.5 . . ?
O74 C186 C123 107.2 . . ?
O74 C186 C133 111.7 . . ?
C123 C186 H186 108.5 . . ?
C123 C186 C133 112.3 . . ?
C133 C186 H186 108.5 . . ?
C130 C188 H188 120.7 . . ?
C130 C188 C41 118.5 . . ?
C41 C188 H188 120.7 . . ?
C55 C47 H47 117.8 . . ?
C55 C47 C119 124.4 . . ?
C119 C47 H47 117.8 . . ?
C56 C95 H95 119.6 . . ?
C59 C95 C56 120.9 . . ?
C59 C95 H95 119.6 . . ?
O9 C3 C180 110.2 . . ?
O9 C3 H3 108.2 . . ?
O9 C3 C39 109.3 . . ?
C180 C3 H3 108.2 . . ?
C180 C3 C39 112.6 . . ?
C39 C3 H3 108.2 . . ?
O71 C97 H97 104.0 . . ?
O71 C97 H97A 113.6 . . ?
O71 C97 C17 111.0 . . ?
O71 C97 C21 113.5 . . ?
O71 C97 C21A 97.9 . . ?
O71 C97 C17A 108.7 . . ?
C17 C97 H97 104.0 . . ?
C17 C97 C21 118.4 . . ?
C21 C97 H97 104.0 . . ?
C21A C97 H97A 113.6 . . ?
C17A C97 H97A 113.6 . . ?
C17A C97 C21A 108.4 . . ?
C70 C49 H49A 109.5 . . ?
C70 C49 H49B 109.5 . . ?
C70 C49 H49C 109.5 . . ?
H49A C49 H49B 109.5 . . ?
H49A C49 H49C 109.5 . . ?
H49B C49 H49C 109.5 . . ?
C150 C99 H99A 109.5 . . ?
C150 C99 H99B 109.5 . . ?
C150 C99 H99C 109.5 . . ?
H99A C99 H99B 109.5 . . ?
H99A C99 H99C 109.5 . . ?
H99B C99 H99C 109.5 . . ?
C152 C25 H25A 109.5 . . ?
C152 C25 H25B 109.5 . . ?
C152 C25 H25C 109.5 . . ?
H25A C25 H25B 109.5 . . ?
H25A C25 H25C 109.5 . . ?
H25B C25 H25C 109.5 . . ?
C98 C101 H101 119.6 . . ?
C98 C101 C131 120.8 . . ?
C131 C101 H101 119.6 . . ?
C98 C51 H51 120.2 . . ?
C57 C51 C98 119.6 . . ?
C57 C51 H51 120.2 . . ?
O67 C103 H103 109.6 . . ?
O67 C103 C65 107.5 . . ?
O67 C103 C73 109.8 . . ?
C65 C103 H103 109.6 . . ?
C73 C103 H103 109.6 . . ?
C73 C103 C65 110.7 . . ?
O55 C13 H13 108.2 . . ?
O55 C13 C69 105.3 . . ?
O55 C13 C167 110.7 . . ?
C69 C13 H13 108.2 . . ?
C167 C13 H13 108.2 . . ?
C167 C13 C69 115.8 . . ?
C88 C105 H105 119.2 . . ?
C88 C105 C2 121.6 . . ?
C2 C105 H105 119.2 . . ?
C174 C53 H53 119.9 . . ?
C111 C53 C174 120.2 . . ?
C111 C53 H53 119.9 . . ?
O15 C107 H107 105.3 . . ?
O15 C107 C63 112.4 . . ?
O15 C107 C147 111.1 . . ?
C63 C107 H107 105.3 . . ?
C147 C107 H107 105.3 . . ?
C147 C107 C63 116.5 . . ?
O61 C27 H27 112.5 . . ?
O61 C27 H27A 112.7 . . ?
O61 C27 C175 107.1 . . ?
O61 C27 C45 113.7 . . ?
O61 C27 C45A 100.5 . . ?
C175 C27 H27 112.5 . . ?
C45 C27 H27 112.5 . . ?
C45 C27 C175 97.5 . . ?
C45A C27 H27A 112.7 . . ?
C201 C27 O61 104.8 . . ?
C201 C27 H27A 112.7 . . ?
C201 C27 C45A 112.4 . . ?
O25 C109 H109 107.2 . . ?
O25 C109 C121 105.1 . . ?
C121 C109 H109 107.2 . . ?
C71 C109 O25 114.2 . . ?
C71 C109 H109 107.2 . . ?
C71 C109 C121 115.5 . . ?
C158 C55 H55 121.1 . . ?
C47 C55 C158 117.9 . . ?
C47 C55 H55 121.1 . . ?
C184 C111 H111 119.7 . . ?
C53 C111 C184 120.5 . . ?
C53 C111 H111 119.7 . . ?
C176 C7 H7 119.2 . . ?
C176 C7 C15 121.6 . . ?
C15 C7 H7 119.2 . . ?
C57 C113 H113 121.0 . . ?
C131 C113 H113 121.0 . . ?
C131 C113 C57 117.9 . . ?
C51 C57 H57 119.4 . . ?
C113 C57 C51 121.2 . . ?
C113 C57 H57 119.4 . . ?
O37 C115 H115 108.5 . . ?
O37 C115 C129 112.7 . . ?
C129 C115 H115 108.5 . . ?
C9 C115 O37 104.4 . . ?
C9 C115 H115 108.5 . . ?
C9 C115 C129 114.1 . . ?
H29A C29 H29B 109.5 . . ?
H29A C29 H29C 109.5 . . ?
H29B C29 H29C 109.5 . . ?
C93 C29 H29A 109.5 . . ?
C93 C29 H29B 109.5 . . ?
C93 C29 H29C 109.5 . . ?
O56 C117 H117 112.5 . . ?
O56 C117 C173 107.9 . . ?
O56 C117 C181 104.7 . . ?
C173 C117 H117 112.5 . . ?
C181 C117 H117 112.5 . . ?
C181 C117 C173 106.1 . . ?
C172 C59 C95 119.8 . . ?
C172 C59 H59 120.1 . . ?
C95 C59 H59 120.1 . . ?
C138 C119 H119 121.8 . . ?
C47 C119 C138 116.4 . . ?
C47 C119 H119 121.8 . . ?
C88 C15 C7 120.5 . . ?
C88 C15 H15 119.8 . . ?
C7 C15 H15 119.8 . . ?
C109 C121 H12E 109.5 . . ?
C109 C121 H12F 109.5 . . ?
C109 C121 H12G 109.5 . . ?
H12E C121 H12F 109.5 . . ?
H12E C121 H12G 109.5 . . ?
H12F C121 H12G 109.5 . . ?
O35 C61 H61 109.3 . . ?
O35 C61 C145 106.7 . . ?
O35 C61 C169 105.2 . . ?
C145 C61 H61 109.3 . . ?
C169 C61 H61 109.3 . . ?
C169 C61 C145 116.8 . . ?
C186 C123 H12H 109.5 . . ?
C186 C123 H12I 109.5 . . ?
C186 C123 H12J 109.5 . . ?
H12H C123 H12I 109.5 . . ?
H12H C123 H12J 109.5 . . ?
H12I C123 H12J 109.5 . . ?
C168 C31 H31 119.9 . . ?
C168 C31 C67 120.1 . . ?
C67 C31 H31 119.9 . . ?
O59 C125 H125 108.2 . . ?
O59 C125 C19 113.0 . . ?
O59 C125 C179 113.2 . . ?
C19 C125 H125 108.2 . . ?
C179 C125 H125 108.2 . . ?
C179 C125 C19 105.8 . . ?
C107 C63 H63A 109.5 . . ?
C107 C63 H63B 109.5 . . ?
C107 C63 H63C 109.5 . . ?
H63A C63 H63B 109.5 . . ?
H63A C63 H63C 109.5 . . ?
H63B C63 H63C 109.5 . . ?
O75 C127 H127 107.9 . . ?
O75 C127 C77 108.6 . . ?
O75 C127 C155 102.1 . . ?
C77 C127 H127 107.9 . . ?
C77 C127 C155 121.7 . . ?
C155 C127 H127 107.9 . . ?
C176 C2 C105 120.7 . . ?
C176 C2 H2 119.6 . . ?
C105 C2 H2 119.6 . . ?
C115 C129 H12A 109.5 . . ?
C115 C129 H12B 109.5 . . ?
C115 C129 H12C 109.5 . . ?
H12A C129 H12B 109.5 . . ?
H12A C129 H12C 109.5 . . ?
H12B C129 H12C 109.5 . . ?
C103 C65 H65A 109.5 . . ?
C103 C65 H65B 109.5 . . ?
C103 C65 H65C 109.5 . . ?
H65A C65 H65B 109.5 . . ?
H65A C65 H65C 109.5 . . ?
H65B C65 H65C 109.5 . . ?
C101 C131 H131 119.2 . . ?
C113 C131 C101 121.5 . . ?
C113 C131 H131 119.2 . . ?
C128 C33 H33A 109.5 . . ?
C128 C33 H33B 109.5 . . ?
C128 C33 H33C 109.5 . . ?
H33A C33 H33B 109.5 . . ?
H33A C33 H33C 109.5 . . ?
H33B C33 H33C 109.5 . . ?
C186 C133 H13F 109.5 . . ?
C186 C133 H13G 109.5 . . ?
C186 C133 H13H 109.5 . . ?
H13F C133 H13G 109.5 . . ?
H13F C133 H13H 109.5 . . ?
H13G C133 H13H 109.5 . . ?
C156 C67 H67 119.5 . . ?
C31 C67 C156 121.0 . . ?
C31 C67 H67 119.5 . . ?
O2 C135 H135 91.4 . . ?
C143 C135 O2 116.0 . . ?
C143 C135 H135 91.4 . . ?
C143 C135 C89 128.9 . . ?
C89 C135 O2 114.9 . . ?
C89 C135 H135 91.4 . . ?
C97 C17 H17A 109.5 . . ?
C97 C17 H17B 109.5 . . ?
C97 C17 H17C 109.5 . . ?
H17A C17 H17B 109.5 . . ?
H17A C17 H17C 109.5 . . ?
H17B C17 H17C 109.5 . . ?
H13B C137 H13C 109.5 . . ?
H13B C137 H13D 109.5 . . ?
H13C C137 H13D 109.5 . . ?
C83 C137 H13B 109.5 . . ?
C83 C137 H13C 109.5 . . ?
C83 C137 H13D 109.5 . . ?
C13 C69 H69A 109.5 . . ?
C13 C69 H69B 109.5 . . ?
C13 C69 H69C 109.5 . . ?
H69A C69 H69B 109.5 . . ?
H69A C69 H69C 109.5 . . ?
H69B C69 H69C 109.5 . . ?
O33 C139 H139 106.7 . . ?
O33 C139 C163 106.4 . . ?
C5 C139 O33 114.0 . . ?
C5 C139 H139 106.7 . . ?
C5 C139 C163 115.8 . . ?
C163 C139 H139 106.7 . . ?
C108 C35 H35A 109.5 . . ?
C108 C35 H35B 109.5 . . ?
C108 C35 H35C 109.5 . . ?
H35A C35 H35B 109.5 . . ?
H35A C35 H35C 109.5 . . ?
H35B C35 H35C 109.5 . . ?
C152 C141 H14K 109.5 . . ?
C152 C141 H14L 109.5 . . ?
C152 C141 H14M 109.5 . . ?
H14K C141 H14L 109.5 . . ?
H14K C141 H14M 109.5 . . ?
H14L C141 H14M 109.5 . . ?
C109 C71 H71A 109.5 . . ?
C109 C71 H71B 109.5 . . ?
C109 C71 H71C 109.5 . . ?
H71A C71 H71B 109.5 . . ?
H71A C71 H71C 109.5 . . ?
H71B C71 H71C 109.5 . . ?
C135 C143 H14B 109.5 . . ?
C135 C143 H14C 109.5 . . ?
C135 C143 H14D 109.5 . . ?
H14B C143 H14C 109.5 . . ?
H14B C143 H14D 109.5 . . ?
H14C C143 H14D 109.5 . . ?
C115 C9 H9A 109.5 . . ?
C115 C9 H9B 109.5 . . ?
C115 C9 H9C 109.5 . . ?
H9A C9 H9B 109.5 . . ?
H9A C9 H9C 109.5 . . ?
H9B C9 H9C 109.5 . . ?
C61 C145 H14N 109.5 . . ?
C61 C145 H14O 109.5 . . ?
C61 C145 H14P 109.5 . . ?
H14N C145 H14O 109.5 . . ?
H14N C145 H14P 109.5 . . ?
H14O C145 H14P 109.5 . . ?
C103 C73 H73A 109.5 . . ?
C103 C73 H73B 109.5 . . ?
C103 C73 H73C 109.5 . . ?
H73A C73 H73B 109.5 . . ?
H73A C73 H73C 109.5 . . ?
H73B C73 H73C 109.5 . . ?
C107 C147 H14E 109.5 . . ?
C107 C147 H14F 109.5 . . ?
C107 C147 H14G 109.5 . . ?
H14E C147 H14F 109.5 . . ?
H14E C147 H14G 109.5 . . ?
H14F C147 H14G 109.5 . . ?
C18 C37 H37 119.8 . . ?
C18 C37 C41 120.4 . . ?
C41 C37 H37 119.8 . . ?
H14H C149 H14I 109.5 . . ?
H14H C149 H14J 109.5 . . ?
H14I C149 H14J 109.5 . . ?
C93 C149 H14H 109.5 . . ?
C93 C149 H14I 109.5 . . ?
C93 C149 H14J 109.5 . . ?
O77 C75 H75 102.8 . . ?
C161 C75 O77 105.6 . . ?
C161 C75 H75 102.8 . . ?
C161 C75 C87 125.5 . . ?
C87 C75 O77 114.3 . . ?
C87 C75 H75 102.8 . . ?
C125 C19 H19V 109.5 . . ?
C125 C19 H19W 109.5 . . ?
C125 C19 H19X 109.5 . . ?
H19V C19 H19W 109.5 . . ?
H19V C19 H19X 109.5 . . ?
H19W C19 H19X 109.5 . . ?
C108 C153 H15A 109.5 . . ?
C108 C153 H15B 109.5 . . ?
C108 C153 H15C 109.5 . . ?
H15A C153 H15B 109.5 . . ?
H15A C153 H15C 109.5 . . ?
H15B C153 H15C 109.5 . . ?
C127 C77 H77A 109.5 . . ?
C127 C77 H77B 109.5 . . ?
C127 C77 H77C 109.5 . . ?
H77A C77 H77B 109.5 . . ?
H77A C77 H77C 109.5 . . ?
H77B C77 H77C 109.5 . . ?
C127 C155 H15J 109.5 . . ?
C127 C155 H15K 109.5 . . ?
C127 C155 H15L 109.5 . . ?
H15J C155 H15K 109.5 . . ?
H15J C155 H15L 109.5 . . ?
H15K C155 H15L 109.5 . . ?
C3 C39 H39A 109.5 . . ?
C3 C39 H39B 109.5 . . ?
C3 C39 H39C 109.5 . . ?
H39A C39 H39B 109.5 . . ?
H39A C39 H39C 109.5 . . ?
H39B C39 H39C 109.5 . . ?
C14 N3 H3A 120.0 . . ?
C14 N3 H3B 120.0 . . ?
H3A N3 H3B 120.0 . . ?
H79A C79 H79B 109.5 . . ?
H79A C79 H79C 109.5 . . ?
H79B C79 H79C 109.5 . . ?
C81 C79 H79A 109.5 . . ?
C81 C79 H79B 109.5 . . ?
C81 C79 H79C 109.5 . . ?
O19 C159 H159 108.6 . . ?
O19 C159 C85 104.4 . . ?
O19 C159 C11 111.1 . . ?
C85 C159 H159 108.6 . . ?
C85 C159 C11 115.3 . . ?
C11 C159 H159 108.6 . . ?
C139 C5 H5A 109.5 . . ?
C139 C5 H5B 109.5 . . ?
C139 C5 H5C 109.5 . . ?
H5A C5 H5B 109.5 . . ?
H5A C5 H5C 109.5 . . ?
H5B C5 H5C 109.5 . . ?
C75 C161 H16A 109.5 . . ?
C75 C161 H16B 109.5 . . ?
C75 C161 H16C 109.5 . . ?
H16A C161 H16B 109.5 . . ?
H16A C161 H16C 109.5 . . ?
H16B C161 H16C 109.5 . . ?
O39 C81 C79 113.8 . . ?
O39 C81 H81 98.3 . . ?
O39 C81 C91 114.7 . . ?
C79 C81 H81 98.3 . . ?
C91 C81 C79 125.3 . . ?
C91 C81 H81 98.3 . . ?
C139 C163 H16J 109.5 . . ?
C139 C163 H16K 109.5 . . ?
C139 C163 H16L 109.5 . . ?
H16J C163 H16K 109.5 . . ?
H16J C163 H16L 109.5 . . ?
H16K C163 H16L 109.5 . . ?
C188 C41 C37 121.4 . . ?
C188 C41 H41 119.3 . . ?
C37 C41 H41 119.3 . . ?
H16M C165 H16N 109.5 . . ?
H16M C165 H16O 109.5 . . ?
H16N C165 H16O 109.5 . . ?
C83 C165 H16M 109.5 . . ?
C83 C165 H16N 109.5 . . ?
C83 C165 H16O 109.5 . . ?
O17 C83 H83 96.9 . . ?
C137 C83 O17 115.6 . . ?
C137 C83 H83 96.9 . . ?
C165 C83 O17 115.1 . . ?
C165 C83 C137 125.0 . . ?
C165 C83 H83 96.9 . . ?
C13 C167 H16P 109.5 . . ?
C13 C167 H16Q 109.5 . . ?
C13 C167 H16R 109.5 . . ?
H16P C167 H16Q 109.5 . . ?
H16P C167 H16R 109.5 . . ?
H16Q C167 H16R 109.5 . . ?
C97 C21 H21A 109.5 . . ?
C97 C21 H21B 109.5 . . ?
C97 C21 H21C 109.5 . . ?
H21A C21 H21B 109.5 . . ?
H21A C21 H21C 109.5 . . ?
H21B C21 H21C 109.5 . . ?
C61 C169 H16S 109.5 . . ?
C61 C169 H16T 109.5 . . ?
C61 C169 H16U 109.5 . . ?
H16S C169 H16T 109.5 . . ?
H16S C169 H16U 109.5 . . ?
H16T C169 H16U 109.5 . . ?
C159 C85 H85A 109.5 . . ?
C159 C85 H85B 109.5 . . ?
C159 C85 H85C 109.5 . . ?
H85A C85 H85B 109.5 . . ?
H85A C85 H85C 109.5 . . ?
H85B C85 H85C 109.5 . . ?
C128 C171 H17M 109.5 . . ?
C128 C171 H17N 109.5 . . ?
C128 C171 H17O 109.5 . . ?
H17M C171 H17N 109.5 . . ?
H17M C171 H17O 109.5 . . ?
H17N C171 H17O 109.5 . . ?
C146 C43 H43A 109.5 . . ?
C146 C43 H43B 109.5 . . ?
C146 C43 H43C 109.5 . . ?
H43A C43 H43B 109.5 . . ?
H43A C43 H43C 109.5 . . ?
H43B C43 H43C 109.5 . . ?
C117 C173 H17D 109.5 . . ?
C117 C173 H17E 109.5 . . ?
C117 C173 H17F 109.5 . . ?
H17D C173 H17E 109.5 . . ?
H17D C173 H17F 109.5 . . ?
H17E C173 H17F 109.5 . . ?
C75 C87 H87A 109.5 . . ?
C75 C87 H87B 109.5 . . ?
C75 C87 H87C 109.5 . . ?
H87A C87 H87B 109.5 . . ?
H87A C87 H87C 109.5 . . ?
H87B C87 H87C 109.5 . . ?
C27 C175 H17P 109.5 . . ?
C27 C175 H17Q 109.5 . . ?
C27 C175 H17R 109.5 . . ?
H17P C175 H17Q 109.5 . . ?
H17P C175 H17R 109.5 . . ?
H17Q C175 H17R 109.5 . . ?
C159 C11 H11A 109.5 . . ?
C159 C11 H11B 109.5 . . ?
C159 C11 H11C 109.5 . . ?
H11A C11 H11B 109.5 . . ?
H11A C11 H11C 109.5 . . ?
H11B C11 H11C 109.5 . . ?
C146 C177 H17G 109.5 . . ?
C146 C177 H17H 109.5 . . ?
C146 C177 H17I 109.5 . . ?
H17G C177 H17H 109.5 . . ?
H17G C177 H17I 109.5 . . ?
H17H C177 H17I 109.5 . . ?
C135 C89 H89A 109.5 . . ?
C135 C89 H89B 109.5 . . ?
C135 C89 H89C 109.5 . . ?
H89A C89 H89B 109.5 . . ?
H89A C89 H89C 109.5 . . ?
H89B C89 H89C 109.5 . . ?
C46 N7 H7A 120.0 . . ?
C46 N7 H7B 120.0 . . ?
H7A N7 H7B 120.0 . . ?
C125 C179 H17S 109.5 . . ?
C125 C179 H17T 109.5 . . ?
C125 C179 H17U 109.5 . . ?
H17S C179 H17T 109.5 . . ?
H17S C179 H17U 109.5 . . ?
H17T C179 H17U 109.5 . . ?
C27 C45 H45A 109.5 . . ?
C27 C45 H45B 109.5 . . ?
C27 C45 H45C 109.5 . . ?
H45A C45 H45B 109.5 . . ?
H45A C45 H45C 109.5 . . ?
H45B C45 H45C 109.5 . . ?
C117 C181 H18D 109.5 . . ?
C117 C181 H18E 109.5 . . ?
C117 C181 H18F 109.5 . . ?
H18D C181 H18E 109.5 . . ?
H18D C181 H18F 109.5 . . ?
H18E C181 H18F 109.5 . . ?
C81 C91 H91A 109.5 . . ?
C81 C91 H91B 109.5 . . ?
C81 C91 H91C 109.5 . . ?
H91A C91 H91B 109.5 . . ?
H91A C91 H91C 109.5 . . ?
H91B C91 H91C 109.5 . . ?
O79 C183 H183 99.2 . . ?
C23 C183 O79 103.3 . . ?
C23 C183 H183 99.2 . . ?
C23 C183 C185 141.3 . . ?
C185 C183 O79 106.8 . . ?
C185 C183 H183 99.2 . . ?
C183 C23 H23A 109.5 . . ?
C183 C23 H23B 109.5 . . ?
C183 C23 H23C 109.5 . . ?
H23A C23 H23B 109.5 . . ?
H23A C23 H23C 109.5 . . ?
H23B C23 H23C 109.5 . . ?
C183 C185 H18G 109.5 . . ?
C183 C185 H18H 109.5 . . ?
C183 C185 H18I 109.5 . . ?
H18G C185 H18H 109.5 . . ?
H18G C185 H18I 109.5 . . ?
H18H C185 H18I 109.5 . . ?
O3 C93 C29 110.2 . . ?
O3 C93 C149 104.4 . . ?
O3 C93 H93 107.8 . . ?
C29 C93 H93 107.8 . . ?
C149 C93 C29 118.5 . . ?
C149 C93 H93 107.8 . . ?
O73 C190 H190 106.4 . . ?
O73 C190 C189 115.7 . . ?
C189 C190 H190 106.4 . . ?
C191 C190 O73 107.6 . . ?
C191 C190 H190 106.4 . . ?
C191 C190 C189 113.6 . . ?
C190 C189 H18J 109.5 . . ?
C190 C189 H18K 109.5 . . ?
C190 C189 H18L 109.5 . . ?
H18J C189 H18K 109.5 . . ?
H18J C189 H18L 109.5 . . ?
H18K C189 H18L 109.5 . . ?
C190 C191 H19A 109.5 . . ?
C190 C191 H19B 109.5 . . ?
C190 C191 H19C 109.5 . . ?
H19A C191 H19B 109.5 . . ?
H19A C191 H19C 109.5 . . ?
H19B C191 H19C 109.5 . . ?
H18M C187 H18N 109.5 . . ?
H18M C187 H18O 109.5 . . ?
H18N C187 H18O 109.5 . . ?
C1A C187 H18M 109.5 . . ?
C1A C187 H18N 109.5 . . ?
C1A C187 H18O 109.5 . . ?
O73 C1A C187 98.7 . . ?
O73 C1A H1A 110.1 . . ?
O73 C1A C1B 115.3 . . ?
C187 C1A H1A 110.1 . . ?
C1B C1A C187 111.9 . . ?
C1B C1A H1A 110.1 . . ?
C1A C1B H1BA 109.5 . . ?
C1A C1B H1BB 109.5 . . ?
C1A C1B H1BC 109.5 . . ?
H1BA C1B H1BB 109.5 . . ?
H1BA C1B H1BC 109.5 . . ?
H1BB C1B H1BC 109.5 . . ?
O41 C134 H134 94.8 . . ?
O41 C134 H13A 95.1 . . ?
O41 C134 C195 108.1 . . ?
O41 C134 C1D 107.6 . . ?
C157 C134 O41 114.8 . . ?
C157 C134 H134 94.8 . . ?
C151 C134 O41 115.3 . . ?
C151 C134 H134 94.8 . . ?
C151 C134 C157 127.9 . . ?
C195 C134 H13A 95.1 . . ?
C195 C134 C1D 141.7 . . ?
C1D C134 H13A 95.1 . . ?
C134 C157 H15D 109.5 . . ?
C134 C157 H15E 109.5 . . ?
C134 C157 H15F 109.5 . . ?
H15D C157 H15E 109.5 . . ?
H15D C157 H15F 109.5 . . ?
H15E C157 H15F 109.5 . . ?
C134 C151 H15G 109.5 . . ?
C134 C151 H15H 109.5 . . ?
C134 C151 H15I 109.5 . . ?
H15G C151 H15H 109.5 . . ?
H15G C151 H15I 109.5 . . ?
H15H C151 H15I 109.5 . . ?
C146 C43A H43D 109.5 . . ?
C146 C43A H43E 109.5 . . ?
C146 C43A H43F 109.5 . . ?
H43D C43A H43E 109.5 . . ?
H43D C43A H43F 109.5 . . ?
H43E C43A H43F 109.5 . . ?
C146 C192 H19D 109.5 . . ?
C146 C192 H19E 109.5 . . ?
C146 C192 H19F 109.5 . . ?
H19D C192 H19E 109.5 . . ?
H19D C192 H19F 109.5 . . ?
H19E C192 H19F 109.5 . . ?
H19Y C19A H 109.5 . . ?
H19Y C19A HA 109.5 . . ?
H C19A HA 109.5 . . ?
C1C C19A H19Y 109.5 . . ?
C1C C19A H 109.5 . . ?
C1C C19A HA 109.5 . . ?
H19Z C193 HB 109.5 . . ?
H19Z C193 HC 109.5 . . ?
HB C193 HC 109.5 . . ?
C1C C193 H19Z 109.5 . . ?
C1C C193 HB 109.5 . . ?
C1C C193 HC 109.5 . . ?
O59 C1C H1C 112.9 . . ?
C19A C1C O59 101.4 . . ?
C19A C1C H1C 112.9 . . ?
C193 C1C O59 112.9 . . ?
C193 C1C C19A 102.9 . . ?
C193 C1C H1C 112.9 . . ?
C52 N5 H5D 120.0 . . ?
C52 N5 H5E 120.0 . . ?
H5D N5 H5E 120.0 . . ?
C34 N5A H5AA 120.0 . . ?
C34 N5A H5AB 120.0 . . ?
H5AA N5A H5AB 120.0 . . ?
C6 N5B H5BA 120.0 . . ?
C6 N5B H5BB 120.0 . . ?
H5BA N5B H5BB 120.0 . . ?
C28 N3A H3AA 120.0 . . ?
C28 N3A H3AB 120.0 . . ?
H3AA N3A H3AB 120.0 . . ?
C20 N3B H3BA 120.0 . . ?
C20 N3B H3BB 120.0 . . ?
H3BA N3B H3BB 120.0 . . ?
C74 N7A H7AA 120.0 . . ?
C74 N7A H7AB 120.0 . . ?
H7AA N7A H7AB 120.0 . . ?
C91A C81A H81A 107.5 . . ?
C91A C81A C79A 112.3 . . ?
C79A C81A H81A 107.5 . . ?
O39A C81A H81A 107.5 . . ?
O39A C81A C91A 111.3 . . ?
O39A C81A C79A 110.4 . . ?
C81A C91A H91D 109.5 . . ?
C81A C91A H91E 109.5 . . ?
C81A C91A H91F 109.5 . . ?
H91D C91A H91E 109.5 . . ?
H91D C91A H91F 109.5 . . ?
H91E C91A H91F 109.5 . . ?
C81A C79A H79D 109.5 . . ?
C81A C79A H79E 109.5 . . ?
C81A C79A H79F 109.5 . . ?
H79D C79A H79E 109.5 . . ?
H79D C79A H79F 109.5 . . ?
H79E C79A H79F 109.5 . . ?
C81A O39A Ti7 160.5 . . ?
C108 C194 H19G 109.5 . . ?
C108 C194 H19H 109.5 . . ?
C108 C194 H19I 109.5 . . ?
H19G C194 H19H 109.5 . . ?
H19G C194 H19I 109.5 . . ?
H19H C194 H19I 109.5 . . ?
C108 C35A H35D 109.5 . . ?
C108 C35A H35E 109.5 . . ?
C108 C35A H35F 109.5 . . ?
H35D C35A H35E 109.5 . . ?
H35D C35A H35F 109.5 . . ?
H35E C35A H35F 109.5 . . ?
C134 C195 H19J 109.5 . . ?
C134 C195 H19K 109.5 . . ?
C134 C195 H19L 109.5 . . ?
H19J C195 H19K 109.5 . . ?
H19J C195 H19L 109.5 . . ?
H19K C195 H19L 109.5 . . ?
C134 C1D H1DA 109.5 . . ?
C134 C1D H1DB 109.5 . . ?
C134 C1D H1DC 109.5 . . ?
H1DA C1D H1DB 109.5 . . ?
H1DA C1D H1DC 109.5 . . ?
H1DB C1D H1DC 109.5 . . ?
C128 C196 H19M 109.5 . . ?
C128 C196 H19N 109.5 . . ?
C128 C196 H19O 109.5 . . ?
H19M C196 H19N 109.5 . . ?
H19M C196 H19O 109.5 . . ?
H19N C196 H19O 109.5 . . ?
C128 C33A H33D 109.5 . . ?
C128 C33A H33E 109.5 . . ?
C128 C33A H33F 109.5 . . ?
H33D C33A H33E 109.5 . . ?
H33D C33A H33F 109.5 . . ?
H33E C33A H33F 109.5 . . ?
H19P C197 H19Q 109.5 . . ?
H19P C197 H19R 109.5 . . ?
H19Q C197 H19R 109.5 . . ?
C93A C197 H19P 109.5 . . ?
C93A C197 H19Q 109.5 . . ?
C93A C197 H19R 109.5 . . ?
H29D C29A H29E 109.5 . . ?
H29D C29A H29F 109.5 . . ?
H29E C29A H29F 109.5 . . ?
C93A C29A H29D 109.5 . . ?
C93A C29A H29E 109.5 . . ?
C93A C29A H29F 109.5 . . ?
O3 C93A H93A 108.2 . . ?
C197 C93A O3 108.9 . . ?
C197 C93A H93A 108.2 . . ?
C29A C93A O3 109.1 . . ?
C29A C93A C197 114.1 . . ?
C29A C93A H93A 108.2 . . ?
H89D C89A H89E 109.5 . . ?
H89D C89A H89F 109.5 . . ?
H89E C89A H89F 109.5 . . ?
C198 C89A H89D 109.5 . . ?
C198 C89A H89E 109.5 . . ?
C198 C89A H89F 109.5 . . ?
O2 C198 C89A 122.5 . . ?
O2 C198 H198 90.9 . . ?
O2 C198 C1E 120.5 . . ?
C89A C198 H198 91.0 . . ?
C89A C198 C1E 117.0 . . ?
C1E C198 H198 91.0 . . ?
C198 C1E H1EA 109.5 . . ?
C198 C1E H1EB 109.5 . . ?
C198 C1E H1EC 109.5 . . ?
H1EA C1E H1EB 109.5 . . ?
H1EA C1E H1EC 109.5 . . ?
H1EB C1E H1EC 109.5 . . ?
H19S C199 H19T 109.5 . . ?
H19S C199 H19U 109.5 . . ?
H19T C199 H19U 109.5 . . ?
C13A C199 H19S 109.5 . . ?
C13A C199 H19T 109.5 . . ?
C13A C199 H19U 109.5 . . ?
H69D C69A H69E 109.5 . . ?
H69D C69A H69F 109.5 . . ?
H69E C69A H69F 109.5 . . ?
C13A C69A H69D 109.5 . . ?
C13A C69A H69E 109.5 . . ?
C13A C69A H69F 109.5 . . ?
O55 C13A C199 114.9 . . ?
O55 C13A C69A 110.9 . . ?
O55 C13A H13E 109.2 . . ?
C199 C13A H13E 109.2 . . ?
C69A C13A C199 103.2 . . ?
C69A C13A H13E 109.2 . . ?
H77D C77A H77E 109.5 . . ?
H77D C77A H77F 109.5 . . ?
H77E C77A H77F 109.5 . . ?
C200 C77A H77D 109.5 . . ?
C200 C77A H77E 109.5 . . ?
C200 C77A H77F 109.5 . . ?
O75 C200 C77A 102.5 . . ?
O75 C200 H200 106.3 . . ?
O75 C200 C1F 120.7 . . ?
C77A C200 H200 106.3 . . ?
C1F C200 C77A 113.7 . . ?
C1F C200 H200 106.3 . . ?
C200 C1F H1FA 109.5 . . ?
C200 C1F H1FB 109.5 . . ?
C200 C1F H1FC 109.5 . . ?
H1FA C1F H1FB 109.5 . . ?
H1FA C1F H1FC 109.5 . . ?
H1FB C1F H1FC 109.5 . . ?
H23D C23A H23E 109.5 . . ?
H23D C23A H23F 109.5 . . ?
H23E C23A H23F 109.5 . . ?
C202 C23A H23D 109.5 . . ?
C202 C23A H23E 109.5 . . ?
C202 C23A H23F 109.5 . . ?
O79 C202 C23A 112.5 . . ?
O79 C202 H202 107.9 . . ?
O79 C202 C1H 122.1 . . ?
C23A C202 H202 107.9 . . ?
C23A C202 C1H 97.6 . . ?
C1H C202 H202 107.9 . . ?
C202 C1H H1HA 109.5 . . ?
C202 C1H H1HB 109.5 . . ?
C202 C1H H1HC 109.5 . . ?
H1HA C1H H1HB 109.5 . . ?
H1HA C1H H1HC 109.5 . . ?
H1HB C1H H1HC 109.5 . . ?
C82A C80A H80A 120.0 . . ?
C82A C80A C78A 120.0 . . ?
C78A C80A H80A 120.0 . . ?
C80A C82A H82A 120.0 . . ?
C80A C82A C84A 120.0 . . ?
C84A C82A H82A 120.0 . . ?
C82A C84A H84A 120.0 . . ?
C82A C84A C86A 120.0 . . ?
C86A C84A H84A 120.0 . . ?
C84A C86A H86A 120.0 . . ?
C84A C86A C76A 120.0 . . ?
C76A C86A H86A 120.0 . . ?
C86A C76A P12 119.6 . . ?
C78A C76A P12 120.4 . . ?
C78A C76A C86A 120.0 . . ?
C80A C78A H78A 120.0 . . ?
C76A C78A C80A 120.0 . . ?
C76A C78A H78A 120.0 . . ?
H20A C203 H20B 109.5 . . ?
H20A C203 H20C 109.5 . . ?
H20B C203 H20C 109.5 . . ?
C1J C203 H20A 109.5 . . ?
C1J C203 H20B 109.5 . . ?
C1J C203 H20C 109.5 . . ?
H1IA C1I H1IB 109.5 . . ?
H1IA C1I H1IC 109.5 . . ?
H1IB C1I H1IC 109.5 . . ?
C1J C1I H1IA 109.5 . . ?
C1J C1I H1IB 109.5 . . ?
C1J C1I H1IC 109.5 . . ?
O56 C1J C203 111.7 . . ?
O56 C1J C1I 114.4 . . ?
O56 C1J H1J 94.1 . . ?
C203 C1J H1J 94.1 . . ?
C1I C1J C203 132.4 . . ?
C1I C1J H1J 94.1 . . ?
C97 C21A H21D 109.5 . . ?
C97 C21A H21E 109.5 . . ?
C97 C21A H21F 109.5 . . ?
H21D C21A H21E 109.5 . . ?
H21D C21A H21F 109.5 . . ?
H21E C21A H21F 109.5 . . ?
C97 C17A H17J 109.5 . . ?
C97 C17A H17K 109.5 . . ?
C97 C17A H17L 109.5 . . ?
H17J C17A H17K 109.5 . . ?
H17J C17A H17L 109.5 . . ?
H17K C17A H17L 109.5 . . ?
C27 C45A H45D 109.5 . . ?
C27 C45A H45E 109.5 . . ?
C27 C45A H45F 109.5 . . ?
H45D C45A H45E 109.5 . . ?
H45D C45A H45F 109.5 . . ?
H45E C45A H45F 109.5 . . ?
C27 C201 H20D 109.5 . . ?
C27 C201 H20E 109.5 . . ?
C27 C201 H20F 109.5 . . ?
H20D C201 H20E 109.5 . . ?
H20D C201 H20F 109.5 . . ?
H20E C201 H20F 109.5 . . ?

loop_
_geom_bond_atom_site_label_1
_geom_bond_atom_site_label_2
_geom_bond_distance
_geom_bond_site_symmetry_2
_geom_bond_publ_flag
Co1 O16 1.9479 . ?
Co1 O60 1.9304 . ?
Co1 O29 1.9386 . ?
Co1 N6 2.0945 . ?
Co4 O32 1.9384 . ?
Co4 O38 1.9386 . ?
Co4 O11 1.9482 . ?
Co4 N1 2.1013 . ?
Co5 O18 1.9399 . ?
Co5 O44 1.9515 . ?
Co5 O13 1.9286 . ?
Co5 N4 2.0866 . ?
Co3 O34 1.9424 . ?
Co3 O50 1.9473 . ?
Co3 O64 1.9357 . ?
Co3 N8 2.0895 . ?
Co2 O24 1.9449 . ?
Co2 O43 1.9431 . ?
Co2 O45 1.9420 . ?
Co2 N10 2.1035 . ?
Ti1 O6 1.9801 . ?
Ti1 O12 1.9596 . ?
Ti1 O20 1.9663 . ?
Ti1 O30 2.0408 . ?
Ti1 O74 2.0198 . ?
Ti1 O21 1.7711 . ?
Ti4 Ti14 3.1055 . ?
Ti4 Ti15 3.1182 . ?
Ti4 O8 1.9744 . ?
Ti4 O14 1.9925 . ?
Ti4 O36 1.9736 . ?
Ti4 O56 1.7682 . ?
Ti4 O68 2.0178 . ?
Ti4 O41 2.0169 . ?
Ti6 O1 1.9814 . ?
Ti6 O4 2.0114 . ?
Ti6 O10 1.9740 . ?
Ti6 O49 1.7570 . ?
Ti6 O25 2.0093 . ?
Ti6 O53 2.0246 . ?
Ti8 Ti12 3.0931 . ?
Ti8 O4 2.0156 . ?
Ti8 O54 1.9534 . ?
Ti8 O70 1.9734 . ?
Ti8 O5 1.7550 . ?
Ti8 O3 2.0138 . ?
Ti8 O25 2.0375 . ?
Ti10 O6 1.9943 . ?
Ti10 O22 1.9753 . ?
Ti10 O30 2.0126 . ?
Ti10 O23 1.9897 . ?
Ti10 O59 2.0258 . ?
Ti10 O61 1.7573 . ?
Ti12 O4 1.9688 . ?
Ti12 O28 1.9692 . ?
Ti12 O76 1.9775 . ?
Ti12 O3 2.0278 . ?
Ti12 O53 2.0075 . ?
Ti12 O17 1.7797 . ?
Ti14 Ti15 3.1165 . ?
Ti14 O14 2.0077 . ?
Ti14 O26 1.9695 . ?
Ti14 O48 1.9723 . ?
Ti14 O68 2.0084 . ?
Ti14 O7 2.0113 . ?
Ti14 O71 1.7614 . ?
Ti15 O14 1.9843 . ?
Ti15 O40 1.9614 . ?
Ti15 O58 1.9606 . ?
Ti15 O41 2.0139 . ?
Ti15 O7 2.0260 . ?
Ti15 O73 1.7715 . ?
Ti2 O6 2.0034 . ?
Ti2 O74 2.0098 . ?
Ti2 O80 1.9762 . ?
Ti2 O27 1.9573 . ?
Ti2 O59 2.0353 . ?
Ti2 O35 1.7567 . ?
Ti9 O52 2.0080 . ?
Ti9 O62 1.9888 . ?
Ti9 O78 1.9756 . ?
Ti9 O55 2.0011 . ?
Ti9 O33 2.0186 . ?
Ti9 O67 1.7618 . ?
Ti5 O42 1.9659 . ?
Ti5 O52 1.9954 . ?
Ti5 O47 1.9701 . ?
Ti5 O55 2.0324 . ?
Ti5 O15 1.7655 . ?
Ti5 O2 2.0187 . ?
Ti11 O52 1.9969 . ?
Ti11 O51 1.9831 . ?
Ti11 O57 1.9689 . ?
Ti11 O2 2.0219 . ?
Ti11 O33 2.0239 . ?
Ti11 O75 1.7696 . ?
Ti3 Ti13 3.1156 . ?
Ti3 Ti7 3.0969 . ?
Ti3 O46 1.9798 . ?
Ti3 O72 1.9718 . ?
Ti3 O69 1.9694 . ?
Ti3 O9 2.0208 . ?
Ti3 O19 2.0194 . ?
Ti3 O77 1.7622 . ?
Ti13 Ti7 3.1139 . ?
Ti13 O46 2.0115 . ?
Ti13 O66 1.9631 . ?
Ti13 O31 1.9868 . ?
Ti13 O9 2.0147 . ?
Ti13 O37 2.0084 . ?
Ti13 O79 1.7576 . ?
Ti7 O46 1.9814 . ?
Ti7 O63 1.9596 . ?
Ti7 O65 1.9763 . ?
Ti7 O37 2.0494 . ?
Ti7 O19 2.0026 . ?
Ti7 O39 1.7710 . ?
Ti7 O39A 1.8239 . ?
P1 O12 1.5414 . ?
P1 O22 1.5336 . ?
P1 O24 1.5138 . ?
P1 C18 1.7953 . ?
P4 O1 1.5353 . ?
P4 O34 1.5120 . ?
P4 O54 1.5353 . ?
P4 C12 1.7931 . ?
P6 O10 1.5363 . ?
P6 O28 1.5422 . ?
P6 O50 1.5143 . ?
P6 C56 1.7983 . ?
P8 O8 1.5339 . ?
P8 O26 1.5358 . ?
P8 O38 1.5114 . ?
P8 C8 1.7966 . ?
P10 O18 1.5117 . ?
P10 O42 1.5373 . ?
P10 O62 1.5410 . ?
P10 C24 1.7948 . ?
P12 O32 1.5181 . ?
P12 O36 1.5366 . ?
P12 O40 1.5414 . ?
P12 C76 1.8030 . ?
P12 C76A 1.7964 . ?
P14 O64 1.5119 . ?
P14 O70 1.5340 . ?
P14 O76 1.5408 . ?
P14 C38 1.7894 . ?
P15 O20 1.5410 . ?
P15 O80 1.5364 . ?
P15 O45 1.5143 . ?
P15 C50 1.7957 . ?
P2 O16 1.5104 . ?
P2 O66 1.5267 . ?
P2 O72 1.5381 . ?
P2 C26 1.7970 . ?
P9 O48 1.5317 . ?
P9 O58 1.5406 . ?
P9 O11 1.5197 . ?
P9 C58 1.7940 . ?
P5 O44 1.5115 . ?
P5 O78 1.5323 . ?
P5 O57 1.5340 . ?
P5 C88 1.7990 . ?
P11 O60 1.5051 . ?
P11 O31 1.5314 . ?
P11 O63 1.5396 . ?
P11 C32 1.7986 . ?
P3 O47 1.5403 . ?
P3 O51 1.5376 . ?
P3 O13 1.5102 . ?
P3 C60 1.7979 . ?
P13 O43 1.5171 . ?
P13 O23 1.5269 . ?
P13 O27 1.5413 . ?
P13 C64 1.8077 . ?
P7 O29 1.5067 . ?
P7 O65 1.5412 . ?
P7 O69 1.5412 . ?
P7 C98 1.8030 . ?
O30 C72 1.4421 . ?
O56 C117 1.4743 . ?
O56 C1J 1.3375 . ?
O68 C108 1.4523 . ?
O74 C186 1.4417 . ?
O5 C70 1.4272 . ?
O41 C134 1.4510 . ?
O21 C152 1.4093 . ?
O3 C93 1.4548 . ?
O3 C93A 1.4969 . ?
O49 C128 1.4368 . ?
O25 C109 1.5023 . ?
O53 C150 1.4494 . ?
O55 C13 1.4788 . ?
O55 C13A 1.3800 . ?
N1 C10 1.3425 . ?
N1 C20 1.3407 . ?
O7 C146 1.4483 . ?
N4 C6 1.3531 . ?
N4 C34 1.3207 . ?
O59 C125 1.4048 . ?
O59 C1C 1.5909 . ?
O15 C107 1.3976 . ?
O61 C27 1.4315 . ?
N6 C14 1.3382 . ?
N6 C28 1.3321 . ?
O2 C135 1.5317 . ?
O2 C198 1.3505 . ?
N8 C4 1.3450 . ?
N8 C52 1.3320 . ?
O33 C139 1.4790 . ?
O67 C103 1.4367 . ?
O17 C83 1.4062 . ?
O35 C61 1.4404 . ?
O71 C97 1.4223 . ?
N10 C46 1.3426 . ?
N10 C74 1.3176 2_676 ?
O9 C3 1.4479 . ?
O73 C190 1.5128 . ?
O73 C1A 1.4475 . ?
O37 C115 1.5318 . ?
O75 C127 1.5121 . ?
O75 C200 1.3104 . ?
O19 C159 1.4105 . ?
C1 H1 0.9500 . ?
C1 C12 1.3995 . ?
C1 C16 1.3878 . ?
O77 C75 1.4551 . ?
C4 H4 0.9500 . ?
C4 C6 1.3667 . ?
C6 H6 0.9500 . ?
C6 N5B 1.3820 . ?
C8 C36 1.3881 . ?
C8 C44 1.3880 . ?
C10 H10 0.9500 . ?
C10 C14 1.3657 . ?
C12 C30 1.3901 . ?
C14 H14 0.9500 . ?
C14 N3 1.4887 . ?
O39 C81 1.3655 . ?
C16 H16 0.9500 . ?
C16 C42 1.3758 . ?
O79 C183 1.5960 . ?
O79 C202 1.2738 . ?
C18 C126 1.3760 . ?
C18 C37 1.3542 . ?
C20 H20 0.9500 . ?
C20 C28 1.3926 . ?
C20 N3B 1.4105 . ?
C22 H22 0.9500 . ?
C22 C24 1.3922 . ?
C22 C48 1.3844 . ?
C24 C120 1.3848 . ?
C26 C54 1.3882 . ?
C26 C156 1.3811 . ?
C28 H28 0.9500 . ?
C28 N3A 1.4747 . ?
C30 H30 0.9500 . ?
C30 C66 1.3860 . ?
C32 C68 1.3867 . ?
C32 C110 1.3887 . ?
C34 H34 0.9500 . ?
C34 C52 1.4034 . ?
C34 N5A 1.3093 . ?
C36 H36 0.9500 . ?
C36 C40 1.3879 . ?
C38 C138 1.3935 . ?
C38 C158 1.3616 . ?
C40 H40 0.9500 . ?
C40 C62 1.3774 . ?
C42 H42 0.9500 . ?
C42 C66 1.3847 . ?
C44 H44 0.9500 . ?
C44 C104 1.3781 . ?
C46 H46 0.9500 . ?
C46 C74 1.3951 . ?
C46 N7 1.3463 . ?
C48 H48 0.9500 . ?
C48 C92 1.3742 . ?
C50 C96 1.3988 . ?
C50 C136 1.3925 . ?
C52 H52 0.9500 . ?
C52 N5 1.3379 . ?
C54 H54 0.9500 . ?
C54 C168 1.3863 . ?
C56 C144 1.3648 . ?
C56 C95 1.3876 . ?
C58 C114 1.3769 . ?
C58 C116 1.3844 . ?
C60 C112 1.3745 . ?
C60 C184 1.3908 . ?
C62 H62 0.9500 . ?
C62 C104 1.3719 . ?
C64 C118 1.3828 . ?
C64 C132 1.3951 . ?
C66 H66 0.9500 . ?
C68 H68 0.9500 . ?
C68 C94 1.4068 . ?
C70 H70 1.0000 . ?
C70 C162 1.5041 . ?
C70 C49 1.5078 . ?
C72 H72 1.0000 . ?
C72 C102 1.5228 . ?
C72 C106 1.5357 . ?
C74 H74 0.9500 . ?
C74 N7A 1.2644 . ?
C76 C78 1.3900 . ?
C76 C86 1.3900 . ?
C78 H78 0.9500 . ?
C78 C80 1.3900 . ?
C80 H80 0.9500 . ?
C80 C82 1.3900 . ?
C82 H82 0.9500 . ?
C82 C84 1.3900 . ?
C84 H84 0.9500 . ?
C84 C86 1.3900 . ?
C86 H86 0.9500 . ?
C88 C105 1.3624 . ?
C88 C15 1.3669 . ?
C90 H90 0.9500 . ?
C90 C96 1.3943 . ?
C90 C122 1.3909 . ?
C92 H92 0.9500 . ?
C92 C170 1.3707 . ?
C94 H94 0.9500 . ?
C94 C100 1.3652 . ?
C96 H96 0.9500 . ?
C98 C101 1.3621 . ?
C98 C51 1.3955 . ?
C100 H100 0.9500 . ?
C100 C124 1.3752 . ?
C102 H10B 0.9800 . ?
C102 H10C 0.9800 . ?
C102 H10D 0.9800 . ?
C104 H104 0.9500 . ?
C106 H10E 0.9800 . ?
C106 H10F 0.9800 . ?
C106 H10G 0.9800 . ?
C108 H108 1.0000 . ?
C108 H10A 1.0000 . ?
C108 C35 1.5665 . ?
C108 C153 1.4817 . ?
C108 C194 1.4878 . ?
C108 C35A 1.3307 . ?
C110 H110 0.9500 . ?
C110 C124 1.3956 . ?
C112 H112 0.9500 . ?
C112 C174 1.3765 . ?
C114 H114 0.9500 . ?
C114 C154 1.3872 . ?
C116 H116 0.9500 . ?
C116 C142 1.3899 . ?
C118 H118 0.9500 . ?
C118 C164 1.4040 . ?
C120 H120 0.9500 . ?
C120 C170 1.3900 . ?
C122 H122 0.9500 . ?
C122 C178 1.3883 . ?
C124 H124 0.9500 . ?
C126 H126 0.9500 . ?
C126 C130 1.3962 . ?
C128 H128 1.0000 . ?
C128 H12D 1.0000 . ?
C128 C33 1.4774 . ?
C128 C171 1.4851 . ?
C128 C196 1.5212 . ?
C128 C33A 1.4758 . ?
C130 H130 0.9500 . ?
C130 C188 1.3509 . ?
C132 H132 0.9500 . ?
C132 C160 1.4501 . ?
C136 H136 0.9500 . ?
C136 C178 1.3898 . ?
C138 H138 0.9500 . ?
C138 C119 1.3738 . ?
C140 H140 0.9500 . ?
C140 C142 1.3516 . ?
C140 C154 1.3876 . ?
C142 H142 0.9500 . ?
C144 H144 0.9500 . ?
C144 C148 1.4023 . ?
C146 H146 1.0000 . ?
C146 H14A 1.0000 . ?
C146 C43 1.6619 . ?
C146 C177 1.6039 . ?
C146 C43A 1.5145 . ?
C146 C192 1.5724 . ?
C148 H148 0.9500 . ?
C148 C172 1.3263 . ?
C150 H150 1.0000 . ?
C150 C166 1.4863 . ?
C150 C99 1.5114 . ?
C152 H152 1.0000 . ?
C152 C25 1.4857 . ?
C152 C141 1.5131 . ?
C154 H154 0.9500 . ?
C156 H156 0.9500 . ?
C156 C67 1.3926 . ?
C158 H158 0.9500 . ?
C158 C55 1.4377 . ?
C160 H160 0.9500 . ?
C160 C182 1.3639 . ?
C162 H16D 0.9800 . ?
C162 H16E 0.9800 . ?
C162 H16F 0.9800 . ?
C164 H164 0.9500 . ?
C164 C182 1.3829 . ?
C166 H16G 0.9800 . ?
C166 H16H 0.9800 . ?
C166 H16I 0.9800 . ?
C168 H168 0.9500 . ?
C168 C31 1.3476 . ?
C170 H170 0.9500 . ?
C172 H172 0.9500 . ?
C172 C59 1.3752 . ?
C174 H174 0.9500 . ?
C174 C53 1.3626 . ?
C176 H176 0.9500 . ?
C176 C7 1.3078 . ?
C176 C2 1.3343 . ?
C178 H178 0.9500 . ?
C180 H18A 0.9800 . ?
C180 H18B 0.9800 . ?
C180 H18C 0.9800 . ?
C180 C3 1.5082 . ?
C182 H182 0.9500 . ?
C184 H184 0.9500 . ?
C184 C111 1.3830 . ?
C186 H186 1.0000 . ?
C186 C123 1.4443 . ?
C186 C133 1.5239 . ?
C188 H188 0.9500 . ?
C188 C41 1.3511 . ?
C47 H47 0.9500 . ?
C47 C55 1.3519 . ?
C47 C119 1.3588 . ?
C95 H95 0.9500 . ?
C95 C59 1.3788 . ?
C3 H3 1.0000 . ?
C3 C39 1.5239 . ?
C97 H97 1.0000 . ?
C97 H97A 1.0000 . ?
C97 C17 1.4503 . ?
C97 C21 1.4698 . ?
C97 C21A 1.6168 . ?
C97 C17A 1.5580 . ?
C49 H49A 0.9800 . ?
C49 H49B 0.9800 . ?
C49 H49C 0.9800 . ?
C99 H99A 0.9800 . ?
C99 H99B 0.9800 . ?
C99 H99C 0.9800 . ?
C25 H25A 0.9800 . ?
C25 H25B 0.9800 . ?
C25 H25C 0.9800 . ?
C101 H101 0.9500 . ?
C101 C131 1.3904 . ?
C51 H51 0.9500 . ?
C51 C57 1.3918 . ?
C103 H103 1.0000 . ?
C103 C65 1.5643 . ?
C103 C73 1.4726 . ?
C13 H13 1.0000 . ?
C13 C69 1.5461 . ?
C13 C167 1.4962 . ?
C105 H105 0.9500 . ?
C105 C2 1.3958 . ?
C53 H53 0.9500 . ?
C53 C111 1.3589 . ?
C107 H107 1.0000 . ?
C107 C63 1.4796 . ?
C107 C147 1.4232 . ?
C27 H27 1.0000 . ?
C27 H27A 1.0000 . ?
C27 C175 1.6870 . ?
C27 C45 1.5530 . ?
C27 C45A 1.6230 . ?
C27 C201 1.4266 . ?
C109 H109 1.0000 . ?
C109 C121 1.5304 . ?
C109 C71 1.4469 . ?
C55 H55 0.9500 . ?
C111 H111 0.9500 . ?
C7 H7 0.9500 . ?
C7 C15 1.4105 . ?
C113 H113 0.9500 . ?
C113 C57 1.3867 . ?
C113 C131 1.3610 . ?
C57 H57 0.9500 . ?
C115 H115 1.0000 . ?
C115 C129 1.5405 . ?
C115 C9 1.4690 . ?
C29 H29A 0.9800 . ?
C29 H29B 0.9800 . ?
C29 H29C 0.9800 . ?
C29 C93 1.5101 . ?
C117 H117 1.0000 . ?
C117 C173 1.5084 . ?
C117 C181 1.4913 . ?
C59 H59 0.9500 . ?
C119 H119 0.9500 . ?
C15 H15 0.9500 . ?
C121 H12E 0.9800 . ?
C121 H12F 0.9800 . ?
C121 H12G 0.9800 . ?
C61 H61 1.0000 . ?
C61 C145 1.5715 . ?
C61 C169 1.5362 . ?
C123 H12H 0.9800 . ?
C123 H12I 0.9800 . ?
C123 H12J 0.9800 . ?
C31 H31 0.9500 . ?
C31 C67 1.3646 . ?
C125 H125 1.0000 . ?
C125 C19 1.5270 . ?
C125 C179 1.4863 . ?
C63 H63A 0.9800 . ?
C63 H63B 0.9800 . ?
C63 H63C 0.9800 . ?
C127 H127 1.0000 . ?
C127 C77 1.5612 . ?
C127 C155 1.5837 . ?
C2 H2 0.9500 . ?
C129 H12A 0.9800 . ?
C129 H12B 0.9800 . ?
C129 H12C 0.9800 . ?
C65 H65A 0.9800 . ?
C65 H65B 0.9800 . ?
C65 H65C 0.9800 . ?
C131 H131 0.9500 . ?
C33 H33A 0.9800 . ?
C33 H33B 0.9800 . ?
C33 H33C 0.9800 . ?
C133 H13F 0.9800 . ?
C133 H13G 0.9800 . ?
C133 H13H 0.9800 . ?
C67 H67 0.9500 . ?
C135 H135 1.0000 . ?
C135 C143 1.2795 . ?
C135 C89 1.3426 . ?
C17 H17A 0.9800 . ?
C17 H17B 0.9800 . ?
C17 H17C 0.9800 . ?
C137 H13B 0.9800 . ?
C137 H13C 0.9800 . ?
C137 H13D 0.9800 . ?
C137 C83 1.3850 . ?
C69 H69A 0.9800 . ?
C69 H69B 0.9800 . ?
C69 H69C 0.9800 . ?
C139 H139 1.0000 . ?
C139 C5 1.3706 . ?
C139 C163 1.4864 . ?
C35 H35A 0.9800 . ?
C35 H35B 0.9800 . ?
C35 H35C 0.9800 . ?
C141 H14K 0.9800 . ?
C141 H14L 0.9800 . ?
C141 H14M 0.9800 . ?
C71 H71A 0.9800 . ?
C71 H71B 0.9800 . ?
C71 H71C 0.9800 . ?
C143 H14B 0.9800 . ?
C143 H14C 0.9800 . ?
C143 H14D 0.9800 . ?
C9 H9A 0.9800 . ?
C9 H9B 0.9800 . ?
C9 H9C 0.9800 . ?
C145 H14N 0.9800 . ?
C145 H14O 0.9800 . ?
C145 H14P 0.9800 . ?
C73 H73A 0.9800 . ?
C73 H73B 0.9800 . ?
C73 H73C 0.9800 . ?
C147 H14E 0.9800 . ?
C147 H14F 0.9800 . ?
C147 H14G 0.9800 . ?
C37 H37 0.9500 . ?
C37 C41 1.4065 . ?
C149 H14H 0.9800 . ?
C149 H14I 0.9800 . ?
C149 H14J 0.9800 . ?
C149 C93 1.4737 . ?
C75 H75 1.0000 . ?
C75 C161 1.4331 . ?
C75 C87 1.4347 . ?
C19 H19V 0.9800 . ?
C19 H19W 0.9800 . ?
C19 H19X 0.9800 . ?
C153 H15A 0.9800 . ?
C153 H15B 0.9800 . ?
C153 H15C 0.9800 . ?
C77 H77A 0.9800 . ?
C77 H77B 0.9800 . ?
C77 H77C 0.9800 . ?
C155 H15J 0.9800 . ?
C155 H15K 0.9800 . ?
C155 H15L 0.9800 . ?
C39 H39A 0.9800 . ?
C39 H39B 0.9800 . ?
C39 H39C 0.9800 . ?
N3 H3A 0.8800 . ?
N3 H3B 0.8800 . ?
C79 H79A 0.9800 . ?
C79 H79B 0.9800 . ?
C79 H79C 0.9800 . ?
C79 C81 1.4682 . ?
C159 H159 1.0000 . ?
C159 C85 1.4831 . ?
C159 C11 1.5183 . ?
C5 H5A 0.9800 . ?
C5 H5B 0.9800 . ?
C5 H5C 0.9800 . ?
C161 H16A 0.9800 . ?
C161 H16B 0.9800 . ?
C161 H16C 0.9800 . ?
C81 H81 1.0000 . ?
C81 C91 1.3950 . ?
C163 H16J 0.9800 . ?
C163 H16K 0.9800 . ?
C163 H16L 0.9800 . ?
C41 H41 0.9500 . ?
C165 H16M 0.9800 . ?
C165 H16N 0.9800 . ?
C165 H16O 0.9800 . ?
C165 C83 1.3795 . ?
C83 H83 1.0000 . ?
C167 H16P 0.9800 . ?
C167 H16Q 0.9800 . ?
C167 H16R 0.9800 . ?
C21 H21A 0.9800 . ?
C21 H21B 0.9800 . ?
C21 H21C 0.9800 . ?
C169 H16S 0.9800 . ?
C169 H16T 0.9800 . ?
C169 H16U 0.9800 . ?
C85 H85A 0.9800 . ?
C85 H85B 0.9800 . ?
C85 H85C 0.9800 . ?
C171 H17M 0.9800 . ?
C171 H17N 0.9800 . ?
C171 H17O 0.9800 . ?
C43 H43A 0.9800 . ?
C43 H43B 0.9800 . ?
C43 H43C 0.9800 . ?
C173 H17D 0.9800 . ?
C173 H17E 0.9800 . ?
C173 H17F 0.9800 . ?
C87 H87A 0.9800 . ?
C87 H87B 0.9800 . ?
C87 H87C 0.9800 . ?
C175 H17P 0.9800 . ?
C175 H17Q 0.9800 . ?
C175 H17R 0.9800 . ?
C11 H11A 0.9800 . ?
C11 H11B 0.9800 . ?
C11 H11C 0.9800 . ?
C177 H17G 0.9800 . ?
C177 H17H 0.9800 . ?
C177 H17I 0.9800 . ?
C89 H89A 0.9800 . ?
C89 H89B 0.9800 . ?
C89 H89C 0.9800 . ?
N7 H7A 0.8800 . ?
N7 H7B 0.8800 . ?
C179 H17S 0.9800 . ?
C179 H17T 0.9800 . ?
C179 H17U 0.9800 . ?
C45 H45A 0.9800 . ?
C45 H45B 0.9800 . ?
C45 H45C 0.9800 . ?
C181 H18D 0.9800 . ?
C181 H18E 0.9800 . ?
C181 H18F 0.9800 . ?
C91 H91A 0.9800 . ?
C91 H91B 0.9800 . ?
C91 H91C 0.9800 . ?
C183 H183 1.0000 . ?
C183 C23 1.4358 . ?
C183 C185 1.5298 . ?
C23 H23A 0.9800 . ?
C23 H23B 0.9800 . ?
C23 H23C 0.9800 . ?
C185 H18G 0.9800 . ?
C185 H18H 0.9800 . ?
C185 H18I 0.9800 . ?
C93 H93 1.0000 . ?
C190 H190 1.0000 . ?
C190 C189 1.5176 . ?
C190 C191 1.4834 . ?
C189 H18J 0.9800 . ?
C189 H18K 0.9800 . ?
C189 H18L 0.9800 . ?
C191 H19A 0.9800 . ?
C191 H19B 0.9800 . ?
C191 H19C 0.9800 . ?
C187 H18M 0.9800 . ?
C187 H18N 0.9800 . ?
C187 H18O 0.9800 . ?
C187 C1A 1.5100 . ?
C1A H1A 1.0000 . ?
C1A C1B 1.4708 . ?
C1B H1BA 0.9800 . ?
C1B H1BB 0.9800 . ?
C1B H1BC 0.9800 . ?
C134 H134 1.0000 . ?
C134 H13A 1.0000 . ?
C134 C157 1.3285 . ?
C134 C151 1.3217 . ?
C134 C195 1.6152 . ?
C134 C1D 1.6155 . ?
C157 H15D 0.9800 . ?
C157 H15E 0.9800 . ?
C157 H15F 0.9800 . ?
C151 H15G 0.9800 . ?
C151 H15H 0.9800 . ?
C151 H15I 0.9800 . ?
C43A H43D 0.9800 . ?
C43A H43E 0.9800 . ?
C43A H43F 0.9800 . ?
C192 H19D 0.9800 . ?
C192 H19E 0.9800 . ?
C192 H19F 0.9800 . ?
C19A H19Y 0.9800 . ?
C19A H 0.9800 . ?
C19A HA 0.9800 . ?
C19A C1C 1.5808 . ?
C193 H19Z 0.9800 . ?
C193 HB 0.9800 . ?
C193 HC 0.9800 . ?
C193 C1C 1.5703 . ?
C1C H1C 1.0000 . ?
N5 H5D 0.8800 . ?
N5 H5E 0.8800 . ?
N5A H5AA 0.8800 . ?
N5A H5AB 0.8800 . ?
N5B H5BA 0.8800 . ?
N5B H5BB 0.8800 . ?
N3A H3AA 0.8800 . ?
N3A H3AB 0.8800 . ?
N3B H3BA 0.8800 . ?
N3B H3BB 0.8800 . ?
N7A H7AA 0.8800 . ?
N7A H7AB 0.8800 . ?
C81A H81A 1.0000 . ?
C81A C91A 1.4971 . ?
C81A C79A 1.5039 . ?
C81A O39A 1.3508 . ?
C91A H91D 0.9800 . ?
C91A H91E 0.9800 . ?
C91A H91F 0.9800 . ?
C79A H79D 0.9800 . ?
C79A H79E 0.9800 . ?
C79A H79F 0.9800 . ?
C194 H19G 0.9800 . ?
C194 H19H 0.9800 . ?
C194 H19I 0.9800 . ?
C35A H35D 0.9800 . ?
C35A H35E 0.9800 . ?
C35A H35F 0.9800 . ?
C195 H19J 0.9800 . ?
C195 H19K 0.9800 . ?
C195 H19L 0.9800 . ?
C1D H1DA 0.9800 . ?
C1D H1DB 0.9800 . ?
C1D H1DC 0.9800 . ?
C196 H19M 0.9800 . ?
C196 H19N 0.9800 . ?
C196 H19O 0.9800 . ?
C33A H33D 0.9800 . ?
C33A H33E 0.9800 . ?
C33A H33F 0.9800 . ?
C197 H19P 0.9800 . ?
C197 H19Q 0.9800 . ?
C197 H19R 0.9800 . ?
C197 C93A 1.4897 . ?
C29A H29D 0.9800 . ?
C29A H29E 0.9800 . ?
C29A H29F 0.9800 . ?
C29A C93A 1.4652 . ?
C93A H93A 1.0000 . ?
C89A H89D 0.9800 . ?
C89A H89E 0.9800 . ?
C89A H89F 0.9800 . ?
C89A C198 1.4176 . ?
C198 H198 1.0000 . ?
C198 C1E 1.4882 . ?
C1E H1EA 0.9800 . ?
C1E H1EB 0.9800 . ?
C1E H1EC 0.9800 . ?
C199 H19S 0.9800 . ?
C199 H19T 0.9800 . ?
C199 H19U 0.9800 . ?
C199 C13A 1.5470 . ?
C69A H69D 0.9800 . ?
C69A H69E 0.9800 . ?
C69A H69F 0.9800 . ?
C69A C13A 1.5163 . ?
C13A H13E 1.0000 . ?
C77A H77D 0.9800 . ?
C77A H77E 0.9800 . ?
C77A H77F 0.9800 . ?
C77A C200 1.5356 . ?
C200 H200 1.0000 . ?
C200 C1F 1.5299 . ?
C1F H1FA 0.9800 . ?
C1F H1FB 0.9800 . ?
C1F H1FC 0.9800 . ?
C23A H23D 0.9800 . ?
C23A H23E 0.9800 . ?
C23A H23F 0.9800 . ?
C23A C202 1.6089 . ?
C202 H202 1.0000 . ?
C202 C1H 1.6090 . ?
C1H H1HA 0.9800 . ?
C1H H1HB 0.9800 . ?
C1H H1HC 0.9800 . ?
C80A H80A 0.9500 . ?
C80A C82A 1.3900 . ?
C80A C78A 1.3900 . ?
C82A H82A 0.9500 . ?
C82A C84A 1.3900 . ?
C84A H84A 0.9500 . ?
C84A C86A 1.3900 . ?
C86A H86A 0.9500 . ?
C86A C76A 1.3900 . ?
C76A C78A 1.3900 . ?
C78A H78A 0.9500 . ?
C203 H20A 0.9800 . ?
C203 H20B 0.9800 . ?
C203 H20C 0.9800 . ?
C203 C1J 1.5228 . ?
C1I H1IA 0.9800 . ?
C1I H1IB 0.9800 . ?
C1I H1IC 0.9800 . ?
C1I C1J 1.5041 . ?
C1J H1J 1.0000 . ?
C21A H21D 0.9800 . ?
C21A H21E 0.9800 . ?
C21A H21F 0.9800 . ?
C17A H17J 0.9800 . ?
C17A H17K 0.9800 . ?
C17A H17L 0.9800 . ?
C45A H45D 0.9800 . ?
C45A H45E 0.9800 . ?
C45A H45F 0.9800 . ?
C201 H20D 0.9800 . ?
C201 H20E 0.9800 . ?
C201 H20F 0.9800 . ?

loop_
_geom_torsion_atom_site_label_1
_geom_torsion_atom_site_label_2
_geom_torsion_atom_site_label_3
_geom_torsion_atom_site_label_4
_geom_torsion
_geom_torsion_site_symmetry_1
_geom_torsion_site_symmetry_2
_geom_torsion_site_symmetry_3
_geom_torsion_site_symmetry_4
_geom_torsion_publ_flag
Co1 N6 C14 C10 -167.7 . . . . ?
Co1 N6 C14 N3 25.5 . . . . ?
Co1 N6 C28 C20 168.6 . . . . ?
Co1 N6 C28 N3A -29.7 . . . . ?
Co4 N1 C10 C14 173.0 . . . . ?
Co4 N1 C20 C28 -171.3 . . . . ?
Co4 N1 C20 N3B 15.4 . . . . ?
Co5 N4 C6 C4 178.2 . . . . ?
Co5 N4 C6 N5B -2.5 . . . . ?
Co5 N4 C34 C52 -177.8 . . . . ?
Co5 N4 C34 N5A 0.6 . . . . ?
Co3 N8 C4 C6 -176.1 . . . . ?
Co3 N8 C52 C34 176.3 . . . . ?
Co3 N8 C52 N5 3.6 . . . . ?
Co2 N10 C46 C74 -170.9 . . . . ?
Co2 N10 C46 N7 27.1 . . . . ?
Ti1 O30 C72 C102 -93.0 . . . . ?
Ti1 O30 C72 C106 143.6 . . . . ?
Ti1 O74 C186 C123 73.7 . . . . ?
Ti1 O74 C186 C133 -49.7 . . . . ?
Ti4 Ti14 O71 C97 115.0 . . . . ?
Ti4 Ti15 O73 C190 -69.8 . . . . ?
Ti4 Ti15 O73 C1A 141.7 . . . . ?
Ti4 O56 C117 C173 -76.6 . . . . ?
Ti4 O56 C117 C181 36.1 . . . . ?
Ti4 O56 C1J C203 -131.1 . . . . ?
Ti4 O56 C1J C1I 36.5 . . . . ?
Ti4 O68 C108 C35 57.4 . . . . ?
Ti4 O68 C108 C153 -130.1 . . . . ?
Ti4 O68 C108 C194 -67.9 . . . . ?
Ti4 O68 C108 C35A 91.3 . . . . ?
Ti4 O41 C134 C157 -100.1 . . . . ?
Ti4 O41 C134 C151 64.8 . . . . ?
Ti4 O41 C134 C195 -65.5 . . . . ?
Ti4 O41 C134 C1D 128.6 . . . . ?
Ti6 O49 C128 C33 -37.9 . . . . ?
Ti6 O49 C128 C171 87.4 . . . . ?
Ti6 O49 C128 C196 161.6 . . . . ?
Ti6 O49 C128 C33A 41.6 . . . . ?
Ti6 O25 C109 C121 127.1 . . . . ?
Ti6 O25 C109 C71 -0.5 . . . . ?
Ti6 O53 C150 C166 74.0 . . . . ?
Ti6 O53 C150 C99 -54.9 . . . . ?
Ti8 Ti12 O17 C83 -138.1 . . . . ?
Ti8 O5 C70 C162 50.9 . . . . ?
Ti8 O5 C70 C49 175.0 . . . . ?
Ti8 O3 C93 C29 132.0 . . . . ?
Ti8 O3 C93 C149 -99.7 . . . . ?
Ti8 O3 C93A C197 4.0 . . . . ?
Ti8 O3 C93A C29A 129.1 . . . . ?
Ti8 O25 C109 C121 -89.6 . . . . ?
Ti8 O25 C109 C71 142.8 . . . . ?
Ti10 O30 C72 C102 68.2 . . . . ?
Ti10 O30 C72 C106 -55.2 . . . . ?
Ti10 O59 C125 C19 137.7 . . . . ?
Ti10 O59 C125 C179 -102.0 . . . . ?
Ti10 O59 C1C C19A 134.5 . . . . ?
Ti10 O59 C1C C193 25.0 . . . . ?
Ti10 O61 C27 C175 93.0 . . . . ?
Ti10 O61 C27 C45 -13.6 . . . . ?
Ti10 O61 C27 C45A -64.7 . . . . ?
Ti10 O61 C27 C201 52.1 . . . . ?
Ti12 Ti8 O5 C70 132.1 . . . . ?
Ti12 O3 C93 C29 -48.9 . . . . ?
Ti12 O3 C93 C149 79.4 . . . . ?
Ti12 O3 C93A C197 146.2 . . . . ?
Ti12 O3 C93A C29A -88.7 . . . . ?
Ti12 O53 C150 C166 -90.4 . . . . ?
Ti12 O53 C150 C99 140.7 . . . . ?
Ti12 O17 C83 C137 63.4 . . . . ?
Ti12 O17 C83 C165 -138.7 . . . . ?
Ti14 Ti4 O56 C117 -148.6 . . . . ?
Ti14 Ti4 O56 C1J -88.6 . . . . ?
Ti14 Ti15 O73 C190 -166.9 . . . . ?
Ti14 Ti15 O73 C1A 44.6 . . . . ?
Ti14 O68 C108 C35 -103.0 . . . . ?
Ti14 O68 C108 C153 69.5 . . . . ?
Ti14 O68 C108 C194 131.7 . . . . ?
Ti14 O68 C108 C35A -69.1 . . . . ?
Ti14 O7 C146 C43 -62.2 . . . . ?
Ti14 O7 C146 C177 100.8 . . . . ?
Ti14 O7 C146 C43A 53.1 . . . . ?
Ti14 O7 C146 C192 -144.2 . . . . ?
Ti14 O71 C97 C17 52.0 . . . . ?
Ti14 O71 C97 C21 -171.7 . . . . ?
Ti14 O71 C97 C21A 143.5 . . . . ?
Ti14 O71 C97 C17A 31.0 . . . . ?
Ti15 Ti4 O56 C117 111.8 . . . . ?
Ti15 Ti4 O56 C1J 171.8 . . . . ?
Ti15 Ti14 O71 C97 -143.1 . . . . ?
Ti15 O41 C134 C157 61.6 . . . . ?
Ti15 O41 C134 C151 -133.5 . . . . ?
Ti15 O41 C134 C195 96.2 . . . . ?
Ti15 O41 C134 C1D -69.7 . . . . ?
Ti15 O7 C146 C43 139.2 . . . . ?
Ti15 O7 C146 C177 -57.8 . . . . ?
Ti15 O7 C146 C43A -105.5 . . . . ?
Ti15 O7 C146 C192 57.2 . . . . ?
Ti15 O73 C190 C189 -5.5 . . . . ?
Ti15 O73 C190 C191 -133.7 . . . . ?
Ti15 O73 C1A C187 141.5 . . . . ?
Ti15 O73 C1A C1B 22.1 . . . . ?
Ti2 O74 C186 C123 -106.6 . . . . ?
Ti2 O74 C186 C133 129.9 . . . . ?
Ti2 O59 C125 C19 -52.1 . . . . ?
Ti2 O59 C125 C179 68.2 . . . . ?
Ti2 O59 C1C C19A -91.6 . . . . ?
Ti2 O59 C1C C193 159.0 . . . . ?
Ti2 O35 C61 C145 43.5 . . . . ?
Ti2 O35 C61 C169 -81.1 . . . . ?
Ti9 O55 C13 C69 126.6 . . . . ?
Ti9 O55 C13 C167 -107.5 . . . . ?
Ti9 O55 C13A C199 126.6 . . . . ?
Ti9 O55 C13A C69A 10.0 . . . . ?
Ti9 O33 C139 C5 105.5 . . . . ?
Ti9 O33 C139 C163 -125.5 . . . . ?
Ti9 O67 C103 C65 -22.9 . . . . ?
Ti9 O67 C103 C73 97.6 . . . . ?
Ti5 O55 C13 C69 -69.6 . . . . ?
Ti5 O55 C13 C167 56.4 . . . . ?
Ti5 O55 C13A C199 -98.4 . . . . ?
Ti5 O55 C13A C69A 145.0 . . . . ?
Ti5 O15 C107 C63 178.1 . . . . ?
Ti5 O15 C107 C147 -49.5 . . . . ?
Ti5 O2 C135 C143 -80.3 . . . . ?
Ti5 O2 C135 C89 95.3 . . . . ?
Ti5 O2 C198 C89A 120.8 . . . . ?
Ti5 O2 C198 C1E -62.6 . . . . ?
Ti11 O2 C135 C143 76.5 . . . . ?
Ti11 O2 C135 C89 -108.0 . . . . ?
Ti11 O2 C198 C89A -87.2 . . . . ?
Ti11 O2 C198 C1E 89.4 . . . . ?
Ti11 O33 C139 C5 -59.2 . . . . ?
Ti11 O33 C139 C163 69.7 . . . . ?
Ti11 O75 C127 C77 58.1 . . . . ?
Ti11 O75 C127 C155 -172.2 . . . . ?
Ti11 O75 C200 C77A 102.7 . . . . ?
Ti11 O75 C200 C1F -129.8 . . . . ?
Ti3 Ti13 O79 C183 123.4 . . . . ?
Ti3 Ti13 O79 C202 148.1 . . . . ?
Ti3 Ti7 O39 C81 -136.0 . . . . ?
Ti3 Ti7 O39A C81A -120.8 . . . . ?
Ti3 O9 C3 C180 93.1 . . . . ?
Ti3 O9 C3 C39 -142.6 . . . . ?
Ti3 O19 C159 C85 -71.7 . . . . ?
Ti3 O19 C159 C11 53.3 . . . . ?
Ti3 O77 C75 C161 119.8 . . . . ?
Ti3 O77 C75 C87 -22.2 . . . . ?
Ti13 Ti3 O77 C75 -140.4 . . . . ?
Ti13 Ti7 O39 C81 132.1 . . . . ?
Ti13 Ti7 O39A C81A 139.8 . . . . ?
Ti13 O9 C3 C180 -67.4 . . . . ?
Ti13 O9 C3 C39 56.8 . . . . ?
Ti13 O37 C115 C129 -5.9 . . . . ?
Ti13 O37 C115 C9 -130.2 . . . . ?
Ti13 O79 C183 C23 -161.5 . . . . ?
Ti13 O79 C183 C185 -6.0 . . . . ?
Ti13 O79 C202 C23A -113.8 . . . . ?
Ti13 O79 C202 C1H 1.5 . . . . ?
Ti7 Ti3 O77 C75 120.7 . . . . ?
Ti7 Ti13 O79 C183 -128.9 . . . . ?
Ti7 Ti13 O79 C202 -104.1 . . . . ?
Ti7 O37 C115 C129 -148.7 . . . . ?
Ti7 O37 C115 C9 86.9 . . . . ?
Ti7 O19 C159 C85 106.3 . . . . ?
Ti7 O19 C159 C11 -128.7 . . . . ?
Ti7 O39 C81 C79 -41.8 . . . . ?
Ti7 O39 C81 C91 112.2 . . . . ?
P1 C18 C126 C130 -178.7 . . . . ?
P1 C18 C37 C41 176.6 . . . . ?
P4 C12 C30 C66 178.6 . . . . ?
P6 C56 C144 C148 178.0 . . . . ?
P6 C56 C95 C59 -179.3 . . . . ?
P8 C8 C36 C40 -179.4 . . . . ?
P8 C8 C44 C104 178.9 . . . . ?
P10 C24 C120 C170 179.8 . . . . ?
P12 C76 C78 C80 -178.7 . . . . ?
P12 C76 C86 C84 178.7 . . . . ?
P12 C76A C78A C80A -179.9 . . . . ?
P14 C38 C138 C119 175.8 . . . . ?
P14 C38 C158 C55 -173.9 . . . . ?
P15 C50 C96 C90 176.4 . . . . ?
P15 C50 C136 C178 -176.4 . . . . ?
P2 C26 C54 C168 179.2 . . . . ?
P2 C26 C156 C67 -178.4 . . . . ?
P9 C58 C114 C154 -179.5 . . . . ?
P9 C58 C116 C142 179.3 . . . . ?
P5 C88 C105 C2 -179.2 . . . . ?
P5 C88 C15 C7 176.8 . . . . ?
P11 C32 C68 C94 177.2 . . . . ?
P11 C32 C110 C124 -176.1 . . . . ?
P3 C60 C112 C174 177.6 . . . . ?
P3 C60 C184 C111 -177.2 . . . . ?
P13 C64 C118 C164 178.9 . . . . ?
P13 C64 C132 C160 179.4 . . . . ?
P7 C98 C101 C131 -179.4 . . . . ?
P7 C98 C51 C57 178.8 . . . . ?
O1 Ti6 O49 C128 47.1 . . . . ?
O1 P4 O34 Co3 -63.4 . . . . ?
O1 P4 O54 Ti8 39.4 . . . . ?
O1 P4 C12 C1 -101.2 . . . . ?
O1 P4 C12 C30 80.0 . . . . ?
O8 Ti4 O56 C117 -64.9 . . . . ?
O8 Ti4 O56 C1J -4.9 . . . . ?
O8 P8 O26 Ti14 -42.8 . . . . ?
O8 P8 O38 Co4 62.5 . . . . ?
O8 P8 C8 C36 80.3 . . . . ?
O8 P8 C8 C44 -99.2 . . . . ?
O10 Ti6 O49 C128 -46.8 . . . . ?
O10 P6 O28 Ti12 -37.5 . . . . ?
O10 P6 O50 Co3 61.2 . . . . ?
O10 P6 C56 C144 37.1 . . . . ?
O10 P6 C56 C95 -139.4 . . . . ?
O12 P1 O22 Ti10 38.2 . . . . ?
O12 P1 O24 Co2 -65.1 . . . . ?
O12 P1 C18 C126 -10.1 . . . . ?
O12 P1 C18 C37 171.3 . . . . ?
O16 P2 O66 Ti13 88.9 . . . . ?
O16 P2 O72 Ti3 -86.8 . . . . ?
O16 P2 C26 C54 118.4 . . . . ?
O16 P2 C26 C156 -60.9 . . . . ?
O18 P10 O42 Ti5 -84.0 . . . . ?
O18 P10 O62 Ti9 84.9 . . . . ?
O18 P10 C24 C22 26.3 . . . . ?
O18 P10 C24 C120 -151.8 . . . . ?
O20 P15 O80 Ti2 -41.3 . . . . ?
O20 P15 O45 Co2 68.9 . . . . ?
O20 P15 C50 C96 112.9 . . . . ?
O20 P15 C50 C136 -70.9 . . . . ?
O22 Ti10 O61 C27 -59.4 . . . . ?
O22 P1 O12 Ti1 -38.2 . . . . ?
O22 P1 O24 Co2 61.4 . . . . ?
O22 P1 C18 C126 -128.9 . . . . ?
O22 P1 C18 C37 52.5 . . . . ?
O24 P1 O12 Ti1 88.3 . . . . ?
O24 P1 O22 Ti10 -89.1 . . . . ?
O24 P1 C18 C126 110.7 . . . . ?
O24 P1 C18 C37 -67.9 . . . . ?
O26 Ti14 O71 C97 33.5 . . . . ?
O26 P8 O8 Ti4 41.7 . . . . ?
O26 P8 O38 Co4 -62.8 . . . . ?
O26 P8 C8 C36 -160.7 . . . . ?
O26 P8 C8 C44 19.8 . . . . ?
O28 Ti12 O17 C83 38.9 . . . . ?
O28 P6 O10 Ti6 37.1 . . . . ?
O28 P6 O50 Co3 -65.3 . . . . ?
O28 P6 C56 C144 156.7 . . . . ?
O28 P6 C56 C95 -19.8 . . . . ?
O30 Ti10 O61 C27 -147.8 . . . . ?
O32 P12 O36 Ti4 87.6 . . . . ?
O32 P12 O40 Ti15 -86.3 . . . . ?
O32 P12 C76 C78 80.0 . . . . ?
O32 P12 C76 C86 -98.7 . . . . ?
O32 P12 C76A C86A -124.9 . . . . ?
O32 P12 C76A C78A 55.0 . . . . ?
O34 P4 O1 Ti6 87.6 . . . . ?
O34 P4 O54 Ti8 -86.5 . . . . ?
O34 P4 C12 C1 19.7 . . . . ?
O34 P4 C12 C30 -159.1 . . . . ?
O36 Ti4 O56 C117 29.5 . . . . ?
O36 Ti4 O56 C1J 89.5 . . . . ?
O36 P12 O32 Co4 -62.3 . . . . ?
O36 P12 O40 Ti15 40.1 . . . . ?
O36 P12 C76 C78 -39.3 . . . . ?
O36 P12 C76 C86 142.0 . . . . ?
O36 P12 C76A C86A 112.2 . . . . ?
O36 P12 C76A C78A -67.9 . . . . ?
O38 P8 O8 Ti4 -84.8 . . . . ?
O38 P8 O26 Ti14 83.1 . . . . ?
O38 P8 C8 C36 -40.0 . . . . ?
O38 P8 C8 C44 140.4 . . . . ?
O40 Ti15 O73 C190 14.4 . . . . ?
O40 Ti15 O73 C1A -134.1 . . . . ?
O40 P12 O32 Co4 63.7 . . . . ?
O40 P12 O36 Ti4 -39.0 . . . . ?
O40 P12 C76 C78 -159.6 . . . . ?
O40 P12 C76 C86 21.7 . . . . ?
O40 P12 C76A C86A -4.2 . . . . ?
O40 P12 C76A C78A 175.6 . . . . ?
O42 Ti5 O15 C107 -21.6 . . . . ?
O42 P10 O18 Co5 62.6 . . . . ?
O42 P10 O62 Ti9 -41.7 . . . . ?
O42 P10 C24 C22 147.3 . . . . ?
O42 P10 C24 C120 -30.8 . . . . ?
O44 P5 O78 Ti9 -88.6 . . . . ?
O44 P5 O57 Ti11 85.7 . . . . ?
O44 P5 C88 C105 -30.2 . . . . ?
O44 P5 C88 C15 156.7 . . . . ?
O46 Ti7 O39A C81A -97.2 . . . . ?
O48 Ti14 O71 C97 -60.3 . . . . ?
O48 P9 O58 Ti15 -37.2 . . . . ?
O48 P9 O11 Co4 60.6 . . . . ?
O48 P9 C58 C114 -139.8 . . . . ?
O48 P9 C58 C116 38.6 . . . . ?
O50 P6 O10 Ti6 -89.5 . . . . ?
O50 P6 O28 Ti12 88.8 . . . . ?
O50 P6 C56 C144 -82.6 . . . . ?
O50 P6 C56 C95 100.9 . . . . ?
O54 Ti8 O5 C70 -45.5 . . . . ?
O54 P4 O1 Ti6 -39.2 . . . . ?
O54 P4 O34 Co3 62.0 . . . . ?
O54 P4 C12 C1 140.7 . . . . ?
O54 P4 C12 C30 -38.1 . . . . ?
O58 Ti15 O73 C190 108.4 . . . . ?
O58 Ti15 O73 C1A -40.1 . . . . ?
O58 P9 O48 Ti14 35.5 . . . . ?
O58 P9 O11 Co4 -65.7 . . . . ?
O58 P9 C58 C114 -20.7 . . . . ?
O58 P9 C58 C116 157.6 . . . . ?
O60 P11 O31 Ti13 -86.2 . . . . ?
O60 P11 O63 Ti7 83.9 . . . . ?
O60 P11 C32 C68 -169.6 . . . . ?
O60 P11 C32 C110 6.4 . . . . ?
O62 Ti9 O67 C103 61.1 . . . . ?
O62 P10 O18 Co5 -62.6 . . . . ?
O62 P10 O42 Ti5 41.5 . . . . ?
O62 P10 C24 C22 -93.7 . . . . ?
O62 P10 C24 C120 88.2 . . . . ?
O64 P14 O70 Ti8 84.2 . . . . ?
O64 P14 O76 Ti12 -81.6 . . . . ?
O64 P14 C38 C138 17.5 . . . . ?
O64 P14 C38 C158 -167.4 . . . . ?
O66 Ti13 O79 C183 44.0 . . . . ?
O66 Ti13 O79 C202 68.8 . . . . ?
O66 P2 O16 Co1 -56.6 . . . . ?
O66 P2 O72 Ti3 39.8 . . . . ?
O66 P2 C26 C54 -2.2 . . . . ?
O66 P2 C26 C156 178.4 . . . . ?
O68 Ti4 O56 C117 -153.7 . . . . ?
O68 Ti4 O56 C1J -93.7 . . . . ?
O68 Ti14 O71 C97 121.4 . . . . ?
O70 Ti8 O5 C70 48.3 . . . . ?
O70 P14 O64 Co3 -59.3 . . . . ?
O70 P14 O76 Ti12 45.0 . . . . ?
O70 P14 C38 C138 -103.1 . . . . ?
O70 P14 C38 C158 72.0 . . . . ?
O72 Ti3 O77 C75 -58.2 . . . . ?
O72 P2 O16 Co1 69.3 . . . . ?
O72 P2 O66 Ti13 -36.9 . . . . ?
O72 P2 C26 C54 -121.1 . . . . ?
O72 P2 C26 C156 59.5 . . . . ?
O74 Ti2 O35 C61 129.4 . . . . ?
O76 Ti12 O17 C83 -56.0 . . . . ?
O76 P14 O64 Co3 65.8 . . . . ?
O76 P14 O70 Ti8 -42.2 . . . . ?
O76 P14 C38 C138 138.5 . . . . ?
O76 P14 C38 C158 -46.4 . . . . ?
O78 Ti9 O67 C103 -35.0 . . . . ?
O78 P5 O44 Co5 58.6 . . . . ?
O78 P5 O57 Ti11 -40.1 . . . . ?
O78 P5 C88 C105 89.5 . . . . ?
O78 P5 C88 C15 -83.7 . . . . ?
O80 Ti2 O35 C61 39.8 . . . . ?
O80 P15 O20 Ti1 44.4 . . . . ?
O80 P15 O45 Co2 -55.8 . . . . ?
O80 P15 C50 C96 -129.2 . . . . ?
O80 P15 C50 C136 47.0 . . . . ?
O41 Ti4 O56 C117 118.2 . . . . ?
O41 Ti4 O56 C1J 178.2 . . . . ?
O41 Ti15 O73 C190 -74.4 . . . . ?
O41 Ti15 O73 C1A 137.1 . . . . ?
O43 P13 O23 Ti10 87.6 . . . . ?
O43 P13 O27 Ti2 -85.9 . . . . ?
O43 P13 C64 C118 163.7 . . . . ?
O43 P13 C64 C132 -17.2 . . . . ?
O11 P9 O48 Ti14 -90.7 . . . . ?
O11 P9 O58 Ti15 89.2 . . . . ?
O11 P9 C58 C114 99.5 . . . . ?
O11 P9 C58 C116 -82.2 . . . . ?
O45 P15 O20 Ti1 -82.2 . . . . ?
O45 P15 O80 Ti2 84.8 . . . . ?
O45 P15 C50 C96 -8.2 . . . . ?
O45 P15 C50 C136 168.0 . . . . ?
O23 Ti10 O61 C27 35.4 . . . . ?
O23 P13 O43 Co2 -57.1 . . . . ?
O23 P13 O27 Ti2 39.6 . . . . ?
O23 P13 C64 C118 42.8 . . . . ?
O23 P13 C64 C132 -138.2 . . . . ?
O47 Ti5 O15 C107 72.5 . . . . ?
O47 P3 O51 Ti11 43.6 . . . . ?
O47 P3 O13 Co5 -61.5 . . . . ?
O47 P3 C60 C112 -92.3 . . . . ?
O47 P3 C60 C184 85.0 . . . . ?
O3 Ti8 O5 C70 137.6 . . . . ?
O3 Ti12 O17 C83 -143.8 . . . . ?
O25 Ti6 O49 C128 135.1 . . . . ?
O25 Ti8 O5 C70 -133.1 . . . . ?
O51 Ti11 O75 C127 -48.7 . . . . ?
O51 Ti11 O75 C200 -91.1 . . . . ?
O51 P3 O47 Ti5 -42.8 . . . . ?
O51 P3 O13 Co5 64.0 . . . . ?
O51 P3 C60 C112 149.1 . . . . ?
O51 P3 C60 C184 -33.7 . . . . ?
O13 P3 O47 Ti5 84.3 . . . . ?
O13 P3 O51 Ti11 -83.5 . . . . ?
O13 P3 C60 C112 28.2 . . . . ?
O13 P3 C60 C184 -154.6 . . . . ?
O53 Ti6 O49 C128 -135.0 . . . . ?
O53 Ti12 O17 C83 127.8 . . . . ?
O27 Ti2 O35 C61 -53.9 . . . . ?
O27 P13 O43 Co2 67.5 . . . . ?
O27 P13 O23 Ti10 -37.9 . . . . ?
O27 P13 C64 C118 -75.6 . . . . ?
O27 P13 C64 C132 103.5 . . . . ?
O55 Ti9 O67 C103 148.7 . . . . ?
O55 Ti5 O15 C107 -108.9 . . . . ?
N1 C10 C14 N6 -2.3 . . . . ?
N1 C10 C14 N3 165.0 . . . . ?
N1 C20 C28 N6 -0.6 . . . . ?
N1 C20 C28 N3A -164.5 . . . . ?
O7 Ti14 O71 C97 -149.4 . . . . ?
O7 Ti15 O73 C190 -162.8 . . . . ?
O7 Ti15 O73 C1A 48.8 . . . . ?
N4 C34 C52 N8 0.2 . . . . ?
N4 C34 C52 N5 173.5 . . . . ?
O57 Ti11 O75 C127 46.2 . . . . ?
O57 Ti11 O75 C200 3.7 . . . . ?
O57 P5 O44 Co5 -67.1 . . . . ?
O57 P5 O78 Ti9 38.1 . . . . ?
O57 P5 C88 C105 -151.5 . . . . ?
O57 P5 C88 C15 35.4 . . . . ?
O29 P7 O65 Ti7 -85.4 . . . . ?
O29 P7 O69 Ti3 84.0 . . . . ?
O29 P7 C98 C101 -30.8 . . . . ?
O29 P7 C98 C51 151.4 . . . . ?
O59 Ti10 O61 C27 123.1 . . . . ?
O59 Ti2 O35 C61 -141.8 . . . . ?
O31 Ti13 O79 C183 -48.6 . . . . ?
O31 Ti13 O79 C202 -23.8 . . . . ?
O31 P11 O60 Co1 61.4 . . . . ?
O31 P11 O63 Ti7 -41.6 . . . . ?
O31 P11 C32 C68 -49.3 . . . . ?
O31 P11 C32 C110 126.6 . . . . ?
O63 Ti7 O39 C81 51.4 . . . . ?
O63 Ti7 O39A C81A 48.6 . . . . ?
O63 P11 O60 Co1 -63.2 . . . . ?
O63 P11 O31 Ti13 39.4 . . . . ?
O63 P11 C32 C68 69.4 . . . . ?
O63 P11 C32 C110 -114.7 . . . . ?
O2 Ti5 O15 C107 161.1 . . . . ?
O2 Ti11 O75 C127 -136.3 . . . . ?
O2 Ti11 O75 C200 -178.8 . . . . ?
O65 Ti7 O39 C81 -44.5 . . . . ?
O65 Ti7 O39A C81A -46.2 . . . . ?
O65 P7 O29 Co1 59.3 . . . . ?
O65 P7 O69 Ti3 -41.9 . . . . ?
O65 P7 C98 C101 89.3 . . . . ?
O65 P7 C98 C51 -88.5 . . . . ?
N8 C4 C6 N4 -0.9 . . . . ?
N8 C4 C6 N5B 179.7 . . . . ?
O33 Ti9 O67 C103 -122.9 . . . . ?
O33 Ti11 O75 C127 133.5 . . . . ?
O33 Ti11 O75 C200 91.1 . . . . ?
O69 Ti3 O77 C75 36.3 . . . . ?
O69 P7 O29 Co1 -65.6 . . . . ?
O69 P7 O65 Ti7 41.0 . . . . ?
O69 P7 C98 C101 -151.8 . . . . ?
O69 P7 C98 C51 30.4 . . . . ?
N10 C46 C74 N10 -0.6 . . . 2_676 ?
N10 C46 C74 N7A 158.5 . . . . ?
O9 Ti3 O77 C75 -146.4 . . . . ?
O9 Ti13 O79 C183 133.2 . . . . ?
O9 Ti13 O79 C202 157.9 . . . . ?
O37 Ti13 O79 C183 -136.0 . . . . ?
O37 Ti13 O79 C202 -111.2 . . . . ?
O37 Ti7 O39 C81 137.4 . . . . ?
O37 Ti7 O39A C81A 137.8 . . . . ?
O19 Ti3 O77 C75 124.9 . . . . ?
O19 Ti7 O39 C81 -134.4 . . . . ?
O19 Ti7 O39A C81A -133.5 . . . . ?
C1 C12 C30 C66 -0.2 . . . . ?
C1 C16 C42 C66 0.7 . . . . ?
C4 N8 C52 C34 -1.2 . . . . ?
C4 N8 C52 N5 -173.9 . . . . ?
C6 N4 C34 C52 0.4 . . . . ?
C6 N4 C34 N5A 178.8 . . . . ?
C8 P8 O8 Ti4 158.2 . . . . ?
C8 P8 O26 Ti14 -160.2 . . . . ?
C8 P8 O38 Co4 -179.6 . . . . ?
C8 C36 C40 C62 0.5 . . . . ?
C8 C44 C104 C62 0.5 . . . . ?
C10 N1 C20 C28 3.2 . . . . ?
C10 N1 C20 N3B -170.0 . . . . ?
C12 P4 O1 Ti6 -153.9 . . . . ?
C12 P4 O34 Co3 177.7 . . . . ?
C12 P4 O54 Ti8 156.2 . . . . ?
C12 C1 C16 C42 0.6 . . . . ?
C12 C30 C66 C42 1.5 . . . . ?
C14 N6 C28 C20 -3.4 . . . . ?
C14 N6 C28 N3A 158.2 . . . . ?
C16 C1 C12 P4 -179.7 . . . . ?
C16 C1 C12 C30 -0.8 . . . . ?
C16 C42 C66 C30 -1.7 . . . . ?
C18 P1 O12 Ti1 -154.3 . . . . ?
C18 P1 O22 Ti10 152.6 . . . . ?
C18 P1 O24 Co2 179.4 . . . . ?
C18 C126 C130 C188 -0.8 . . . . ?
C18 C37 C41 C188 5.2 . . . . ?
C20 N1 C10 C14 -1.9 . . . . ?
C22 C24 C120 C170 1.6 . . . . ?
C22 C48 C92 C170 1.8 . . . . ?
C24 P10 O18 Co5 179.1 . . . . ?
C24 P10 O42 Ti5 159.3 . . . . ?
C24 P10 O62 Ti9 -158.0 . . . . ?
C24 C22 C48 C92 -0.2 . . . . ?
C24 C120 C170 C92 -0.1 . . . . ?
C26 P2 O16 Co1 -172.5 . . . . ?
C26 P2 O66 Ti13 -153.1 . . . . ?
C26 P2 O72 Ti3 154.5 . . . . ?
C26 C54 C168 C31 0.3 . . . . ?
C26 C156 C67 C31 -1.9 . . . . ?
C28 N6 C14 C10 4.8 . . . . ?
C28 N6 C14 N3 -161.9 . . . . ?
C32 P11 O60 Co1 178.1 . . . . ?
C32 P11 O31 Ti13 156.6 . . . . ?
C32 P11 O63 Ti7 -157.9 . . . . ?
C32 C68 C94 C100 -1.1 . . . . ?
C32 C110 C124 C100 -1.0 . . . . ?
C34 N4 C6 C4 -0.1 . . . . ?
C34 N4 C6 N5B 179.2 . . . . ?
C36 C8 C44 C104 -0.7 . . . . ?
C36 C40 C62 C104 -0.7 . . . . ?
C38 P14 O64 Co3 -175.8 . . . . ?
C38 P14 O70 Ti8 -159.4 . . . . ?
C38 P14 O76 Ti12 161.1 . . . . ?
C38 C138 C119 C47 -2.8 . . . . ?
C38 C158 C55 C47 -0.7 . . . . ?
C40 C62 C104 C44 0.2 . . . . ?
C44 C8 C36 C40 0.2 . . . . ?
C48 C22 C24 P10 -179.7 . . . . ?
C48 C22 C24 C120 -1.5 . . . . ?
C48 C92 C170 C120 -1.7 . . . . ?
C50 P15 O20 Ti1 160.2 . . . . ?
C50 P15 O80 Ti2 -158.6 . . . . ?
C50 P15 O45 Co2 -172.3 . . . . ?
C50 C136 C178 C122 -0.6 . . . . ?
C52 N8 C4 C6 1.5 . . . . ?
C54 C26 C156 C67 2.2 . . . . ?
C54 C168 C31 C67 0.0 . . . . ?
C56 P6 O10 Ti6 153.3 . . . . ?
C56 P6 O28 Ti12 -153.1 . . . . ?
C56 P6 O50 Co3 177.3 . . . . ?
C56 C144 C148 C172 1.6 . . . . ?
C56 C95 C59 C172 1.1 . . . . ?
C58 P9 O48 Ti14 150.7 . . . . ?
C58 P9 O58 Ti15 -152.5 . . . . ?
C58 P9 O11 Co4 177.6 . . . . ?
C58 C114 C154 C140 0.3 . . . . ?
C58 C116 C142 C140 0.1 . . . . ?
C60 P3 O47 Ti5 -160.5 . . . . ?
C60 P3 O51 Ti11 160.5 . . . . ?
C60 P3 O13 Co5 -178.1 . . . . ?
C60 C112 C174 C53 0.0 . . . . ?
C60 C184 C111 C53 -0.5 . . . . ?
C64 P13 O43 Co2 -175.1 . . . . ?
C64 P13 O23 Ti10 -153.9 . . . . ?
C64 P13 O27 Ti2 155.9 . . . . ?
C64 C118 C164 C182 1.7 . . . . ?
C64 C132 C160 C182 1.8 . . . . ?
C68 C32 C110 C124 -0.2 . . . . ?
C68 C94 C100 C124 -0.1 . . . . ?
C74 N10 C46 C74 0.5 2_676 . . . ?
C74 N10 C46 N7 -161.5 2_676 . . . ?
C76 P12 O32 Co4 -178.3 . . . . ?
C76 P12 O36 Ti4 -157.7 . . . . ?
C76 P12 O40 Ti15 157.8 . . . . ?
C76 C78 C80 C82 0.0 . . . . ?
C78 C76 C86 C84 0.0 . . . . ?
C78 C80 C82 C84 0.0 . . . . ?
C80 C82 C84 C86 0.0 . . . . ?
C82 C84 C86 C76 0.0 . . . . ?
C86 C76 C78 C80 0.0 . . . . ?
C88 P5 O44 Co5 175.2 . . . . ?
C88 P5 O78 Ti9 154.5 . . . . ?
C88 P5 O57 Ti11 -156.4 . . . . ?
C88 C105 C2 C176 2.5 . . . . ?
C90 C122 C178 C136 1.3 . . . . ?
C94 C100 C124 C110 1.1 . . . . ?
C96 C50 C136 C178 -0.1 . . . . ?
C96 C90 C122 C178 -1.3 . . . . ?
C98 P7 O29 Co1 176.8 . . . . ?
C98 P7 O65 Ti7 158.3 . . . . ?
C98 P7 O69 Ti3 -159.4 . . . . ?
C98 C101 C131 C113 -0.6 . . . . ?
C98 C51 C57 C113 1.7 . . . . ?
C110 C32 C68 C94 1.2 . . . . ?
C112 C60 C184 C111 0.1 . . . . ?
C112 C174 C53 C111 -0.3 . . . . ?
C114 C58 C116 C142 -2.3 . . . . ?
C116 C58 C114 C154 2.1 . . . . ?
C118 C64 C132 C160 -1.5 . . . . ?
C118 C164 C182 C160 -1.4 . . . . ?
C122 C90 C96 C50 0.5 . . . . ?
C126 C18 C37 C41 -2.0 . . . . ?
C126 C130 C188 C41 3.9 . . . . ?
C130 C188 C41 C37 -6.0 . . . . ?
C132 C64 C118 C164 -0.2 . . . . ?
C132 C160 C182 C164 -0.3 . . . . ?
C136 C50 C96 C90 0.2 . . . . ?
C138 C38 C158 C55 1.2 . . . . ?
C142 C140 C154 C114 -2.5 . . . . ?
C144 C56 C95 C59 4.1 . . . . ?
C144 C148 C172 C59 3.8 . . . . ?
C148 C172 C59 C95 -5.1 . . . . ?
C154 C140 C142 C116 2.4 . . . . ?
C156 C26 C54 C168 -1.5 . . . . ?
C158 C38 C138 C119 0.6 . . . . ?
C168 C31 C67 C156 0.7 . . . . ?
C174 C53 C111 C184 0.6 . . . . ?
C176 C7 C15 C88 2.4 . . . . ?
C184 C60 C112 C174 0.1 . . . . ?
C95 C56 C144 C148 -5.4 . . . . ?
C101 C98 C51 C57 1.1 . . . . ?
C51 C98 C101 C131 -1.6 . . . . ?
C105 C88 C15 C7 3.4 . . . . ?
C55 C47 C119 C138 3.5 . . . . ?
C7 C176 C2 C105 3.4 . . . . ?
C57 C113 C131 C101 3.3 . . . . ?
C119 C47 C55 C158 -1.8 . . . . ?
C15 C88 C105 C2 -5.7 . . . . ?
C2 C176 C7 C15 -5.8 . . . . ?
C131 C113 C57 C51 -3.8 . . . . ?
C37 C18 C126 C130 -0.1 . . . . ?
N7 C46 C74 N10 163.7 . . . 2_676 ?
N5A C34 C52 N8 -178.4 . . . . ?
N3B C20 C28 N6 172.7 . . . . ?
C91A C81A O39A Ti7 26.9 . . . . ?
C79A C81A O39A Ti7 -98.5 . . . . ?
C80A C82A C84A C86A 0.0 . . . . ?
C82A C80A C78A C76A 0.0 . . . . ?
C82A C84A C86A C76A 0.0 . . . . ?
C84A C86A C76A P12 179.9 . . . . ?
C84A C86A C76A C78A 0.0 . . . . ?
C86A C76A C78A C80A 0.0 . . . . ?
C76A P12 O32 Co4 178.1 . . . . ?
C76A P12 O36 Ti4 -148.9 . . . . ?
C76A P12 O40 Ti15 152.6 . . . . ?
C78A C80A C82A C84A 0.0 . . . . ?

loop_
_smtbx_masks_void_nr
_smtbx_masks_void_average_x
_smtbx_masks_void_average_y
_smtbx_masks_void_average_z
_smtbx_masks_void_volume
_smtbx_masks_void_count_electrons
_smtbx_masks_void_content
1 0.004 0.287 0.444 8.2 0.0 ?
2 -0.038 0.432 0.830 50.4 0.0 ?
3 0.038 0.568 0.170 50.4 0.4 ?
4 -0.004 0.713 0.556 8.2 0.0 ?
5 0.088 0.210 0.230 15.4 0.1 ?
6 0.089 0.551 0.581 15.1 0.2 ?
7 0.142 0.337 0.700 10.2 0.2 ?
8 0.315 0.581 0.926 45.1 0.0 ?
9 0.414 0.325 0.560 33.6 1.0 ?
10 0.465 0.816 0.312 10.1 1.4 ?
11 0.586 0.675 0.440 33.6 1.4 ?
12 0.535 0.184 0.688 10.1 1.5 ?
13 0.685 0.419 0.074 45.1 1.4 ?
14 0.858 0.662 0.300 10.2 0.1 ?
15 0.911 0.449 0.419 15.1 0.0 ?
16 0.912 0.790 0.770 15.4 0.0 ?
